data_7125820
loop_
_publ_author_name
'Wu, Hai-Yang'
'Hu, Hai'
'Qin, Chao'
'Huang, Peng'
'Wang, Xin-Long'
'Su, Zhong-Min'

_publ_section_title
;
 Self-assembly and lithium storage performance of a nanoscale
 polyoxometalate based on the {MnTa<sub>18</sub>} cluster.
;
_journal_issue 16
_journal_name_full 'Chemical communications (Cambridge, England)'
_journal_page_first 2403
_journal_page_last 2406
_journal_paper_doi 10.1039/c9cc09263c
_journal_volume 56
_journal_year 2020
_chemical_formula_moiety 'Cs12 K3 Mn O292 Si6 Ta18 W54'
_chemical_formula_sum 'Cs12 K3 Mn O292 Si6 Ta18 W54'
_chemical_formula_weight 19792.70
_space_group_IT_number 2
_space_group_name_Hall '-P 1'
_space_group_name_H-M_alt 'P -1'
_symmetry_cell_setting triclinic
_symmetry_space_group_name_H-M 'P -1'
_atom_sites_solution_hydrogens constr
_atom_sites_solution_primary direct
_atom_sites_solution_secondary difmap
_audit_creation_method SHELXL-97
_audit_update_record
;
2015-04-08 deposited with the CCDC.	2020-01-14 downloaded from the CCDC.
;
_cell_angle_alpha 80.614(2)
_cell_angle_beta 81.403(2)
_cell_angle_gamma 70.344(2)
_cell_formula_units_Z 2
_cell_length_a 21.631(2)
_cell_length_b 23.063(2)
_cell_length_c 31.541(3)
_cell_measurement_reflns_used 41770
_cell_measurement_temperature 293(2)
_cell_measurement_theta_max 23.31
_cell_measurement_theta_min 0.94
_cell_volume 14544(2)
_computing_cell_refinement 'SMART (Bruker, 1997)'
_computing_data_collection 'SMART (Bruker, 1997)'
_computing_data_reduction SAINT
_computing_molecular_graphics 'SHELXTL-PLUS (Sheldrick, 1990)'
_computing_publication_material SHELXL-97
_computing_structure_refinement 'SHELXL-97 (Sheldrick, 2008)'
_computing_structure_solution 'SHELXS-97(Sheldrick, 1997)'
_diffrn_ambient_temperature 293(2)
_diffrn_measured_fraction_theta_full 0.993
_diffrn_measured_fraction_theta_max 0.993
_diffrn_radiation_monochromator graphite
_diffrn_radiation_source 'fine-focus sealed tube'
_diffrn_radiation_type MoK\a
_diffrn_radiation_wavelength 0.71073
_diffrn_reflns_av_R_equivalents 0.1821
_diffrn_reflns_av_sigmaI/netI 0.2821
_diffrn_reflns_limit_h_max 23
_diffrn_reflns_limit_h_min -24
_diffrn_reflns_limit_k_max 13
_diffrn_reflns_limit_k_min -25
_diffrn_reflns_limit_l_max 34
_diffrn_reflns_limit_l_min -35
_diffrn_reflns_number 72264
_diffrn_reflns_theta_full 23.31
_diffrn_reflns_theta_max 23.31
_diffrn_reflns_theta_min 0.94
_exptl_absorpt_coefficient_mu 29.694
_exptl_absorpt_correction_T_max 0.000
_exptl_absorpt_correction_T_min 0.000
_exptl_absorpt_correction_type multi-scan
_exptl_absorpt_process_details 'SADABS(Sheldrick, 1996)'
_exptl_crystal_colour purple
_exptl_crystal_density_diffrn 4.520
_exptl_crystal_density_method 'not measured'
_exptl_crystal_description block
_exptl_crystal_F_000 16944
_exptl_crystal_size_max 0.39
_exptl_crystal_size_mid 0.32
_exptl_crystal_size_min 0.27
_refine_diff_density_max 8.850
_refine_diff_density_min -5.607
_refine_diff_density_rms 0.881
_refine_ls_extinction_coef 0.000070(4)
_refine_ls_extinction_expression Fc^*^=kFc[1+0.001xFc^2^\l^3^/sin(2\q)]^-1/4^
_refine_ls_extinction_method SHELXL
_refine_ls_goodness_of_fit_ref 0.981
_refine_ls_hydrogen_treatment constr
_refine_ls_matrix_type full
_refine_ls_number_parameters 1995
_refine_ls_number_reflns 41770
_refine_ls_number_restraints 534
_refine_ls_restrained_S_all 0.974
_refine_ls_R_factor_all 0.2180
_refine_ls_R_factor_gt 0.0968
_refine_ls_shift/su_max 0.000
_refine_ls_shift/su_mean 0.000
_refine_ls_structure_factor_coef Fsqd
_refine_ls_weighting_details 'calc w=1/[\s^2^(Fo^2^)+(0.1291P)^2^+0.0000P] where P=(Fo^2^+2Fc^2^)/3'
_refine_ls_weighting_scheme calc
_refine_ls_wR_factor_gt 0.2285
_refine_ls_wR_factor_ref 0.3022
_reflns_number_gt 18413
_reflns_number_total 41770
_reflns_threshold_expression >2\s(I)
_cod_data_source_file c9cc09263c2.cif
_cod_data_source_block mm
_cod_depositor_comments
;
The following automatic conversions were performed:

data item '_symmetry_cell_setting' value 'Triclinic' was changed to
'triclinic' in accordance with the
/home/data/users/saulius/crontab/automatic-downloads/rss-feeds/RSC/lib/dictionaries/cif_core.dic
dictionary named 'cif_core.dic' version 2.4.2 last updated on
2011-04-26.

Automatic conversion script
Id: cif_fix_values 7556 2019-12-06 15:28:31Z antanas 

 Adding full bibliography for 7125820.cif.
;
_cod_original_cell_volume 14544(3)
_cod_original_sg_symbol_H-M p-1
_cod_database_code 7125820

loop_
_symmetry_equiv_pos_as_xyz
'x, y, z'
'-x, -y, -z'

loop_
_atom_site_label
_atom_site_type_symbol
_atom_site_fract_x
_atom_site_fract_y
_atom_site_fract_z
_atom_site_U_iso_or_equiv
_atom_site_adp_type
_atom_site_occupancy
_atom_site_symmetry_multiplicity
_atom_site_calc_flag
_atom_site_refinement_flags
Mn1 Mn 0.2448(4) 0.7511(4) 0.2532(3) 0.010(2) Uani 1 1 d U
Si6 Si 0.0409(9) 0.6773(8) 0.1129(6) 0.021(4) Uiso 1 1 d .
Si4 Si 0.0402(8) 1.0821(8) 0.2082(5) 0.015(4) Uiso 1 1 d .
Si1 Si 0.4065(9) 0.4155(8) 0.3057(6) 0.019(4) Uiso 1 1 d .
Si3 Si 0.0347(9) 0.7402(8) 0.4626(6) 0.021(4) Uiso 1 1 d .
Si2 Si 0.4884(9) 0.7999(8) 0.3752(6) 0.019(4) Uiso 1 1 d .
Si5 Si 0.4599(9) 0.8030(8) 0.0528(6) 0.020(4) Uiso 1 1 d .
O21 O 0.573(2) 0.854(2) 0.2806(15) 0.034(12) Uiso 1 1 d .
O30 O 0.095(2) 1.0944(18) 0.1683(13) 0.020(10) Uiso 1 1 d .
O32 O -0.0394(18) 1.0835(16) 0.3080(12) 0.010(9) Uiso 1 1 d .
O57 O 0.2403(17) 0.5510(16) 0.4192(11) 0.007(8) Uiso 1 1 d .
O15 O 0.266(2) 0.555(2) 0.2445(15) 0.036(12) Uiso 1 1 d .
O23 O 0.5584(19) 0.9238(17) 0.4151(12) 0.014(9) Uiso 1 1 d .
O16 O 0.289(2) 0.5451(19) 0.3311(14) 0.025(11) Uiso 1 1 d .
O1 O 0.024(2) 0.5713(18) 0.4991(13) 0.022(10) Uiso 1 1 d .
O39 O 0.149(2) 0.6268(19) 0.0009(14) 0.025(11) Uiso 1 1 d .
O52 O 0.582(2) 0.802(2) 0.1114(14) 0.029(11) Uiso 1 1 d .
O29 O 0.138(2) 1.0951(19) 0.0874(13) 0.024(10) Uiso 1 1 d .
O6 O -0.076(2) 0.884(2) 0.4310(16) 0.040(13) Uiso 1 1 d .
O14 O 0.350(2) 0.4168(19) 0.3468(14) 0.025(11) Uiso 1 1 d .
O40 O 0.2303(19) 0.7698(17) 0.0496(12) 0.013(9) Uiso 1 1 d .
O3 O 0.151(2) 0.5680(19) 0.4987(14) 0.025(11) Uiso 1 1 d .
O36 O 0.070(2) 0.659(2) 0.1576(15) 0.039(13) Uiso 1 1 d .
O25 O 0.346(2) 0.9954(19) 0.2891(14) 0.025(11) Uiso 1 1 d .
O18 O 0.3864(17) 0.7596(15) 0.4913(11) 0.004(8) Uiso 1 1 d .
O43 O 0.290(2) 0.6577(18) 0.2657(13) 0.022(10) Uiso 1 1 d .
O50 O 0.540(2) 0.676(2) 0.0072(16) 0.041(13) Uiso 1 1 d .
O12 O 0.5362(19) 0.2966(17) 0.3467(12) 0.017(10) Uiso 1 1 d .
O2 O 0.061(2) 0.670(2) 0.4659(14) 0.029(11) Uiso 1 1 d .
O24 O 0.4346(19) 0.8097(17) 0.4181(12) 0.014(9) Uiso 1 1 d .
O44 O 0.3107(19) 0.7682(18) 0.2870(13) 0.018(10) Uiso 1 1 d .
O8 O 0.047(2) 0.8845(19) 0.4296(14) 0.026(11) Uiso 1 1 d .
O11 O 0.5128(19) 0.4468(17) 0.3889(12) 0.016(9) Uiso 1 1 d .
O37 O -0.1355(19) 0.8103(17) 0.1081(12) 0.016(9) Uiso 1 1 d .
O9 O 0.2813(19) 0.7397(17) 0.4547(12) 0.013(9) Uiso 1 1 d .
O56 O 0.386(2) 0.8782(19) -0.0334(14) 0.028(11) Uiso 1 1 d .
O47 O 0.330(2) 0.8614(19) 0.1269(14) 0.028(11) Uiso 1 1 d .
O7 O -0.0457(17) 0.8372(16) 0.3549(11) 0.007(8) Uiso 1 1 d .
O17 O 0.433(2) 0.7030(18) 0.3313(13) 0.020(10) Uiso 1 1 d .
O51 O 0.676(2) 0.849(2) 0.0609(15) 0.032(12) Uiso 1 1 d .
O58 O -0.149(3) 0.587(2) 0.1879(17) 0.052(15) Uiso 1 1 d .
O35 O 0.1738(19) 0.7093(17) 0.1289(12) 0.016(9) Uiso 1 1 d .
O10 O 0.3809(19) 0.5058(17) 0.3817(13) 0.018(10) Uiso 1 1 d .
O31 O -0.090(2) 1.191(2) 0.1596(14) 0.029(11) Uiso 1 1 d .
O27 O 0.2502(18) 1.1528(16) 0.1845(12) 0.011(9) Uiso 1 1 d .
O22 O 0.653(2) 0.8334(19) 0.3790(14) 0.027(11) Uiso 1 1 d .
O48 O 0.474(2) 0.6490(19) 0.0803(14) 0.025(11) Uiso 1 1 d .
O20 O 0.5249(18) 0.8275(16) 0.4691(12) 0.012(9) Uiso 1 1 d .
O19 O 0.437(2) 0.941(2) 0.4132(14) 0.032(12) Uiso 1 1 d .
O55 O 0.439(2) 0.982(2) 0.0247(15) 0.037(12) Uiso 1 1 d .
O53 O 0.539(2) 0.709(2) 0.1609(15) 0.037(12) Uiso 1 1 d .
O45 O 0.4377(19) 0.7857(18) 0.2610(13) 0.018(10) Uiso 1 1 d .
O59 O 0.645(2) 0.6162(18) 0.4730(13) 0.019(10) Uiso 1 1 d .
O28 O 0.117(2) 1.185(2) 0.2141(15) 0.034(12) Uiso 1 1 d .
O49 O 0.474(2) 0.586(2) 0.0052(15) 0.036(12) Uiso 1 1 d .
O38 O 0.086(2) 0.5710(18) 0.2221(13) 0.021(10) Uiso 1 1 d .
O33 O 0.091(2) 0.9973(18) 0.1244(13) 0.019(10) Uiso 1 1 d .
O46 O 0.423(2) 0.797(2) 0.1792(15) 0.036(12) Uiso 1 1 d .
O26 O 0.203(2) 1.0293(19) 0.3227(14) 0.028(11) Uiso 1 1 d .
O5 O -0.158(2) 0.829(2) 0.4764(15) 0.037(12) Uiso 1 1 d .
O13 O 0.558(2) 0.3654(19) 0.2546(14) 0.027(11) Uiso 1 1 d .
O4 O 0.1884(18) 0.7292(16) 0.5263(12) 0.012(9) Uiso 1 1 d .
O34 O 0.069(2) 0.7817(18) 0.1631(13) 0.021(10) Uiso 1 1 d .
O97 O 0.079(2) 0.8367(18) 0.3504(13) 0.022(10) Uiso 1 1 d .
O93 O 0.224(2) 0.648(2) 0.0511(16) 0.039(13) Uiso 1 1 d .
O87 O 0.021(2) 0.9107(18) 0.1247(13) 0.022(10) Uiso 1 1 d .
O95 O 0.072(2) 0.6917(19) 0.2329(14) 0.028(11) Uiso 1 1 d .
O86 O 0.072(3) 1.034(2) 0.2410(16) 0.046(14) Uiso 1 1 d .
O96 O 0.0553(19) 0.7337(17) 0.3298(12) 0.016(9) Uiso 1 1 d .
O99 O 0.1938(16) 0.6615(15) 0.4606(11) 0.001(8) Uiso 1 1 d .
O91 O 0.006(2) 0.630(2) 0.1042(15) 0.036(12) Uiso 1 1 d .
O80 O -0.1108(18) 1.2316(16) 0.2356(12) 0.010(9) Uiso 1 1 d .
O83 O 0.077(2) 1.220(2) 0.0633(16) 0.045(14) Uiso 1 1 d .
O85 O -0.061(2) 0.978(2) 0.1887(15) 0.036(12) Uiso 1 1 d .
O90 O 0.080(2) 0.715(2) -0.0574(14) 0.032(12) Uiso 1 1 d .
O89 O 0.100(2) 0.677(2) 0.0739(14) 0.028(11) Uiso 1 1 d .
O92 O 0.250(2) 0.525(2) 0.0334(15) 0.036(12) Uiso 1 1 d .
O88 O -0.041(2) 0.8598(18) 0.0695(13) 0.020(10) Uiso 1 1 d .
O81 O 0.0903(19) 1.1231(17) 0.2853(12) 0.015(9) Uiso 1 1 d .
O82 O 0.150(3) 1.179(2) 0.1330(17) 0.053(15) Uiso 1 1 d .
O98 O 0.171(2) 0.768(2) 0.4016(14) 0.029(11) Uiso 1 1 d .
O84 O -0.006(2) 1.0607(19) 0.1864(13) 0.024(11) Uiso 1 1 d .
O94 O 0.094(2) 0.8005(19) 0.0759(14) 0.027(11) Uiso 1 1 d .
O128 O 0.4178(19) 0.2842(18) 0.3723(13) 0.018(10) Uiso 1 1 d .
O124 O 0.377(2) 0.4683(19) 0.2684(13) 0.023(10) Uiso 1 1 d .
O111 O 0.456(2) 0.7738(19) 0.1031(14) 0.025(11) Uiso 1 1 d .
O136 O 0.181(2) 0.7444(19) 0.3089(14) 0.026(11) Uiso 1 1 d .
O123 O 0.541(2) 0.5954(19) 0.1487(14) 0.028(11) Uiso 1 1 d .
O110 O 0.213(2) 0.4874(18) 0.1968(13) 0.022(10) Uiso 1 1 d .
O138 O 0.151(2) 0.659(2) 0.3880(16) 0.039(13) Uiso 1 1 d .
O117 O 0.363(2) 0.970(2) 0.0929(14) 0.028(11) Uiso 1 1 d .
O135 O 0.1582(18) 0.8355(16) 0.4680(12) 0.011(9) Uiso 1 1 d .
O137 O 0.390(2) 1.006(2) -0.0610(14) 0.031(11) Uiso 1 1 d .
O120 O 0.246(2) 0.446(2) 0.2900(14) 0.030(11) Uiso 1 1 d .
O140 O 0.543(2) 0.816(2) 0.1996(15) 0.039(13) Uiso 1 1 d .
O148 O 0.351(2) 0.9252(19) 0.3706(13) 0.024(10) Uiso 1 1 d .
O144 O 0.525(2) 0.712(2) 0.4719(14) 0.029(11) Uiso 1 1 d .
O115 O 0.390(2) 0.808(2) -0.1041(16) 0.046(14) Uiso 1 1 d .
O150 O 0.5414(19) 0.8392(17) 0.3773(12) 0.013(9) Uiso 1 1 d .
O133 O 0.0811(19) 0.7666(17) 0.4822(12) 0.017(10) Uiso 1 1 d .
O106 O -0.186(2) 1.026(2) 0.2462(16) 0.045(14) Uiso 1 1 d .
O141 O 0.466(2) 0.510(2) 0.1539(16) 0.041(13) Uiso 1 1 d .
O119 O 0.4495(18) 0.3626(17) 0.4061(12) 0.012(9) Uiso 1 1 d .
O116 O 0.618(2) 0.848(2) -0.0068(14) 0.032(12) Uiso 1 1 d .
O142 O 0.1810(19) 0.3700(18) 0.3464(13) 0.018(10) Uiso 1 1 d .
O105 O 0.225(2) 1.061(2) 0.1482(14) 0.031(11) Uiso 1 1 d .
O127 O 0.537(2) 0.5030(19) 0.3086(14) 0.028(11) Uiso 1 1 d .
O151 O 0.445(2) 0.9032(18) 0.2611(13) 0.021(10) Uiso 1 1 d .
O131 O -0.111(2) 0.829(2) 0.5433(15) 0.033(12) Uiso 1 1 d .
O126 O 0.588(2) 0.324(2) 0.4168(14) 0.031(11) Uiso 1 1 d .
O139 O 0.034(2) 0.7652(18) 0.4108(13) 0.022(10) Uiso 1 1 d .
O107 O -0.009(2) 0.749(2) 0.1135(14) 0.028(11) Uiso 1 1 d .
O129 O -0.022(2) 0.5522(19) 0.4299(14) 0.026(11) Uiso 1 1 d .
O146 O 0.653(2) 0.829(2) 0.4735(16) 0.041(13) Uiso 1 1 d .
O104 O 0.075(2) 0.9213(19) 0.2847(13) 0.024(11) Uiso 1 1 d .
O134 O 0.084(3) 0.830(2) 0.5408(17) 0.048(14) Uiso 1 1 d .
O152 O -0.103(3) 0.637(3) 0.003(2) 0.09(2) Uiso 1 1 d .
O113 O 0.336(2) 0.756(2) 0.1024(15) 0.033(12) Uiso 1 1 d .
O132 O -0.025(2) 0.8774(18) 0.5018(13) 0.022(10) Uiso 1 1 d .
O103 O 0.084(2) 1.007(2) 0.3269(15) 0.033(12) Uiso 1 1 d .
O118 O 0.444(2) 0.295(2) 0.2146(15) 0.034(12) Uiso 1 1 d .
O101 O -0.130(2) 1.092(2) 0.1724(15) 0.040(13) Uiso 1 1 d .
O121 O 0.403(2) 0.563(2) 0.3067(15) 0.033(12) Uiso 1 1 d .
O149 O 0.491(2) 1.029(2) 0.3748(14) 0.032(12) Uiso 1 1 d .
O114 O 0.611(3) 0.749(3) -0.0336(18) 0.057(16) Uiso 1 1 d .
O143 O 0.4688(19) 0.5797(17) 0.3773(12) 0.015(9) Uiso 1 1 d .
O125 O 0.574(2) 0.296(2) 0.1866(15) 0.039(13) Uiso 1 1 d .
O145 O 0.465(2) 0.7800(19) 0.5432(13) 0.024(10) Uiso 1 1 d .
O130 O -0.206(2) 0.740(2) 0.4584(15) 0.033(12) Uiso 1 1 d .
O112 O 0.421(2) 0.7720(18) 0.0266(13) 0.022(10) Uiso 1 1 d .
O147 O 0.582(2) 0.928(2) 0.3308(15) 0.035(12) Uiso 1 1 d .
O108 O -0.046(2) 0.7263(18) 0.2066(13) 0.019(10) Uiso 1 1 d .
O109 O -0.020(2) 0.642(2) 0.2759(15) 0.037(12) Uiso 1 1 d .
O122 O 0.391(2) 0.563(2) 0.2268(15) 0.036(12) Uiso 1 1 d .
O167 O -0.0381(18) 0.7627(16) 0.4861(12) 0.009(9) Uiso 1 1 d .
O183 O 0.4968(19) 0.7987(18) -0.0566(13) 0.018(10) Uiso 1 1 d .
O201 O -0.035(2) 0.6090(19) 0.1970(14) 0.028(11) Uiso 1 1 d .
O170 O 0.068(2) 0.947(2) 0.4921(15) 0.034(12) Uiso 1 1 d .
O168 O -0.016(2) 0.665(2) 0.5476(16) 0.040(13) Uiso 1 1 d .
O180 O 0.337(2) 0.8747(19) 0.3037(14) 0.026(11) Uiso 1 1 d .
O188 O -0.114(2) 0.702(2) 0.1586(16) 0.043(13) Uiso 1 1 d .
O185 O 0.537(2) 0.9079(19) 0.0531(14) 0.026(11) Uiso 1 1 d .
O177 O 0.452(2) 0.8194(19) 0.3341(13) 0.024(10) Uiso 1 1 d .
O200 O 0.097(2) 0.575(2) 0.4184(15) 0.036(12) Uiso 1 1 d .
O198 O 0.415(2) 0.8785(19) 0.0499(13) 0.025(11) Uiso 1 1 d .
O220 O -0.124(3) 1.159(2) 0.0899(16) 0.045(14) Uiso 1 1 d .
O190 O -0.069(2) 0.737(2) 0.3245(14) 0.030(11) Uiso 1 1 d .
O199 O 0.693(3) 0.643(2) 0.2936(17) 0.050(14) Uiso 1 1 d .
O192 O 0.3233(19) 0.4225(18) 0.4276(13) 0.018(10) Uiso 1 1 d .
O205 O 0.542(2) 0.252(2) 0.2730(15) 0.033(12) Uiso 1 1 d .
O171 O 0.306(2) 0.861(2) 0.4392(14) 0.029(11) Uiso 1 1 d .
O197 O 0.341(3) 0.250(3) 0.2397(18) 0.059(16) Uiso 1 1 d .
O196 O 0.429(3) 0.238(2) 0.2937(17) 0.049(14) Uiso 1 1 d .
O178 O 0.528(2) 0.726(2) 0.3799(14) 0.029(11) Uiso 1 1 d .
O181 O 0.325(2) 0.963(2) 0.0179(16) 0.040(13) Uiso 1 1 d .
O173 O 0.621(2) 0.741(2) 0.4312(14) 0.030(11) Uiso 1 1 d .
O182 O 0.321(2) 0.797(2) -0.0253(15) 0.032(12) Uiso 1 1 d .
O189 O -0.127(3) 0.845(2) 0.0224(18) 0.055(15) Uiso 1 1 d .
O204 O -0.100(2) 0.7310(18) 0.6136(13) 0.020(10) Uiso 1 1 d .
O193 O 0.3090(19) 0.3288(17) 0.3070(12) 0.014(9) Uiso 1 1 d .
O202 O 0.138(2) 0.743(2) 0.0071(14) 0.029(11) Uiso 1 1 d .
O166 O -0.040(2) 1.0432(19) 0.1109(14) 0.026(11) Uiso 1 1 d .
O186 O 0.307(2) 0.764(2) 0.1951(15) 0.035(12) Uiso 1 1 d .
O203 O 0.230(2) 0.9714(19) 0.0921(14) 0.027(11) Uiso 1 1 d .
O191 O 0.221(2) 0.464(2) 0.3730(14) 0.029(11) Uiso 1 1 d .
O187 O -0.003(2) 0.549(2) 0.0620(14) 0.028(11) Uiso 1 1 d .
O175 O 0.647(2) 0.758(2) 0.3302(15) 0.038(13) Uiso 1 1 d .
O169 O 0.105(2) 0.661(2) 0.5476(14) 0.029(11) Uiso 1 1 d .
O161 O 0.189(2) 0.843(2) 0.2383(15) 0.035(12) Uiso 1 1 d .
O165 O -0.157(3) 1.184(3) 0.314(2) 0.08(2) Uiso 1 1 d .
O162 O 0.069(2) 0.9314(18) 0.1974(13) 0.019(10) Uiso 1 1 d .
O195 O 0.505(2) 0.4821(19) 0.2358(14) 0.026(11) Uiso 1 1 d .
O172 O 0.457(2) 0.947(2) 0.3321(15) 0.037(12) Uiso 1 1 d .
O176 O 0.695(3) 0.847(2) 0.2949(17) 0.049(14) Uiso 1 1 d .
O179 O 0.401(3) 0.873(3) 0.4804(18) 0.058(16) Uiso 1 1 d .
O164 O 0.016(2) 1.221(2) 0.1453(16) 0.043(13) Uiso 1 1 d .
O194 O 0.4360(19) 0.3465(17) 0.2880(12) 0.014(9) Uiso 1 1 d .
O174 O 0.6469(18) 0.6531(16) 0.3835(12) 0.008(8) Uiso 1 1 d .
O184 O 0.577(2) 0.683(2) 0.0792(15) 0.039(13) Uiso 1 1 d .
O243 O 0.469(2) 0.8866(18) 0.1321(13) 0.019(10) Uiso 1 1 d .
O217 O 0.465(2) 1.010(2) 0.0990(15) 0.040(13) Uiso 1 1 d .
O249 O 0.570(2) 0.633(2) 0.3364(14) 0.032(12) Uiso 1 1 d .
O214 O 0.5344(19) 0.7946(17) 0.0276(12) 0.014(9) Uiso 1 1 d .
O240 O 0.471(2) 0.3987(19) 0.2039(14) 0.025(11) Uiso 1 1 d .
O244 O 0.077(2) 0.549(2) 0.5813(15) 0.033(12) Uiso 1 1 d .
O211 O 0.428(2) 0.6872(19) 0.1584(13) 0.023(10) Uiso 1 1 d .
O216 O 0.294(2) 0.8603(19) 0.0481(14) 0.025(11) Uiso 1 1 d .
O237 O 0.021(2) 0.655(2) 0.0099(15) 0.036(12) Uiso 1 1 d .
O229 O 0.001(2) 0.6631(18) 0.3905(13) 0.021(10) Uiso 1 1 d .
O248 O 0.419(2) 0.696(2) 0.4155(16) 0.041(13) Uiso 1 1 d .
O210 O 0.1833(18) 0.7328(16) 0.2159(12) 0.010(9) Uiso 1 1 d .
O215 O 0.491(2) 0.9014(19) -0.0305(14) 0.027(11) Uiso 1 1 d .
O226 O -0.022(2) 0.958(2) 0.3555(16) 0.041(13) Uiso 1 1 d .
O222 O -0.005(2) 1.263(2) 0.2239(15) 0.037(12) Uiso 1 1 d .
O247 O -0.156(3) 0.943(2) 0.4919(17) 0.053(15) Uiso 1 1 d .
O241 O 0.529(2) 0.1754(18) 0.3490(13) 0.019(10) Uiso 1 1 d .
O223 O -0.101(2) 1.3120(19) 0.1628(14) 0.028(11) Uiso 1 1 d .
O250 O 0.544(2) 0.6240(19) 0.4250(13) 0.023(10) Uiso 1 1 d .
O235 O 0.095(2) 0.5196(18) 0.1519(13) 0.023(10) Uiso 1 1 d .
O218 O 0.655(2) 0.746(2) 0.0438(16) 0.040(13) Uiso 1 1 d .
O238 O 0.4650(19) 0.4328(18) 0.3197(13) 0.017(10) Uiso 1 1 d .
O221 O -0.002(2) 1.1464(19) 0.2247(13) 0.024(11) Uiso 1 1 d .
O236 O 0.114(2) 0.547(2) 0.0688(14) 0.031(12) Uiso 1 1 d .
O225 O 0.192(2) 0.952(2) 0.2702(14) 0.028(11) Uiso 1 1 d .
O212 O 0.368(2) 0.6845(19) 0.0309(14) 0.026(11) Uiso 1 1 d .
O219 O 0.601(2) 0.848(2) -0.0931(15) 0.035(12) Uiso 1 1 d .
O242 O 0.371(2) 0.2931(19) 0.4584(14) 0.026(11) Uiso 1 1 d .
O224 O 0.181(2) 0.961(2) 0.1821(14) 0.030(11) Uiso 1 1 d .
O228 O -0.033(3) 1.200(2) 0.2964(16) 0.047(14) Uiso 1 1 d .
O232 O -0.180(2) 0.808(2) 0.1984(16) 0.041(13) Uiso 1 1 d .
O245 O -0.072(2) 0.666(2) 0.4608(15) 0.037(12) Uiso 1 1 d .
O233 O -0.110(2) 0.625(2) 0.0970(14) 0.030(11) Uiso 1 1 d .
O231 O -0.063(3) 0.837(3) 0.1587(18) 0.057(16) Uiso 1 1 d .
O239 O 0.639(2) 0.440(2) 0.2534(16) 0.043(13) Uiso 1 1 d .
O213 O 0.439(3) 0.709(2) -0.0374(17) 0.049(14) Uiso 1 1 d .
O234 O -0.031(3) 0.533(2) 0.1434(17) 0.050(14) Uiso 1 1 d .
O227 O -0.118(2) 1.116(2) 0.2480(14) 0.028(11) Uiso 1 1 d .
O246 O -0.098(2) 0.759(2) 0.4134(15) 0.037(12) Uiso 1 1 d .
O314 O 0.301(2) 0.9761(18) 0.4488(13) 0.022(10) Uiso 1 1 d .
O303 O 0.125(3) 0.734(2) 0.6111(17) 0.047(14) Uiso 1 1 d .
O311 O 0.191(2) 0.6151(19) 0.1933(14) 0.026(11) Uiso 1 1 d .
O304 O 0.007(2) 0.7591(18) 0.5682(13) 0.019(10) Uiso 1 1 d .
O307 O 0.569(2) 0.7367(19) 0.2832(13) 0.024(10) Uiso 1 1 d .
O309 O 0.351(2) 0.484(2) 0.1865(14) 0.029(11) Uiso 1 1 d .
O310 O 0.194(2) 0.5627(19) 0.1156(14) 0.025(11) Uiso 1 1 d .
O300 O 0.188(2) 1.069(2) 0.2360(15) 0.033(12) Uiso 1 1 d .
O312 O 0.009(2) 0.770(2) 0.0186(15) 0.037(12) Uiso 1 1 d .
O313 O 0.075(3) 0.449(3) 0.0992(19) 0.066(17) Uiso 1 1 d .
O301 O 0.005(2) 1.144(2) 0.1072(16) 0.040(13) Uiso 1 1 d .
O306 O 0.678(3) 0.630(3) 0.0147(18) 0.057(16) Uiso 1 1 d .
O302 O 0.073(2) 1.247(2) 0.2901(16) 0.044(13) Uiso 1 1 d .
O305 O -0.128(3) 0.726(2) 0.5299(16) 0.046(14) Uiso 1 1 d .
O308 O 0.336(2) 0.374(2) 0.2292(15) 0.038(13) Uiso 1 1 d .
O321 O 0.593(2) 0.381(2) 0.3304(14) 0.032(12) Uiso 1 1 d .
Cs3 Cs -0.0143(3) 0.8411(2) 0.25084(16) 0.0481(14) Uani 1 1 d U
Cs4 Cs 0.0022(4) 0.3565(3) 0.0877(2) 0.077(2) Uani 1 1 d U
Cs5 Cs 0.4371(4) 0.1466(3) 0.4363(2) 0.091(2) Uani 1 1 d U
Cs1 Cs 0.0355(4) 1.1184(3) 0.3881(2) 0.084(2) Uani 1 1 d U
Cs2 Cs 0.2701(4) 1.1061(3) 0.0423(3) 0.107(3) Uani 1 1 d U
Cs6 Cs 0.2072(5) 1.2474(5) 0.3082(4) 0.062(4) Uani 0.50 1 d PU
Cs7 Cs 0.8078(5) 0.5871(6) -0.0334(5) 0.075(5) Uani 0.50 1 d PU
K3 K 0.5586(9) 0.3963(8) 0.4932(5) 0.042(5) Uani 1 1 d U
K1 K 0.0656(11) 1.0443(10) 0.0241(5) 0.060(6) Uani 1 1 d U
K2 K 0.3072(10) 0.2647(8) 0.1409(6) 0.054(6) Uani 1 1 d U
O333 O 0.289(3) 0.344(2) 0.3868(18) 0.055(15) Uiso 1 1 d .
O331 O -0.050(2) 0.997(2) 0.2661(16) 0.040(13) Uiso 1 1 d .
O332 O 0.341(3) 0.785(2) 0.3737(18) 0.056(15) Uiso 1 1 d .
O27W O -0.180(2) 0.712(2) 0.2829(15) 0.006(11) Uiso 1 1 d .
O26W O -0.210(2) 0.717(2) 0.3668(16) 0.024(14) Uiso 1 1 d .
O35W O 0.360(4) 0.430(3) 0.118(2) 0.10(2) Uiso 1 1 d .
O3W O 0.5830(16) 0.5256(14) 0.5198(10) 0.000(7) Uiso 1 1 d .
O16W O 0.4706(16) 0.1872(14) 0.1658(10) 0.000(8) Uiso 1 1 d .
O42W O 0.2184(18) 0.9084(18) 0.5275(12) 0.006(9) Uiso 1 1 d .
O37W O 0.253(3) 0.674(3) 0.659(2) 0.055(19) Uiso 1 1 d .
O12W O -0.063(2) 1.1061(18) 0.0037(13) 0.020(10) Uiso 1 1 d .
O46W O 0.655(2) 0.880(2) 0.1893(16) 0.036(12) Uiso 1 1 d .
O17W O 0.412(2) 0.1051(18) 0.3000(14) 0.015(10) Uiso 1 1 d .
O43W O -0.277(3) 0.733(3) 0.2222(17) 0.048(14) Uiso 1 1 d .
O15W O 0.1401(18) 0.9200(17) 0.0420(12) 0.013(9) Uiso 1 1 d .
O41W O 0.673(2) 0.839(2) 0.1885(14) 0.023(10) Uiso 1 1 d .
O25W O -0.218(2) 0.877(2) 0.3799(15) 0.037(12) Uiso 1 1 d .
O28W O -0.308(3) 0.776(3) 0.207(2) 0.08(2) Uiso 1 1 d .
O22W O 0.283(3) 1.131(2) 0.2865(18) 0.055(15) Uiso 1 1 d .
O9W O 0.737(2) 0.926(2) 0.1030(15) 0.037(12) Uiso 1 1 d .
O2W O 0.652(2) 0.4104(19) 0.5363(13) 0.023(10) Uiso 1 1 d .
O31W O -0.1058(19) 1.0572(17) 0.4126(12) 0.014(9) Uiso 1 1 d .
O6W O 0.516(3) 1.000(3) 0.2296(19) 0.066(17) Uiso 1 1 d .
O19W O 0.216(3) 0.444(2) 0.5866(17) 0.052(15) Uiso 1 1 d .
O29W O -0.169(4) 0.976(4) 0.119(3) 0.13(3) Uiso 1 1 d .
O5W O 0.698(2) 0.927(2) 0.4943(16) 0.042(13) Uiso 1 1 d .
O1W O 0.639(3) 0.441(3) 0.487(2) 0.09(2) Uiso 1 1 d .
O20W O -0.340(6) 0.558(6) 0.231(4) 0.20(5) Uiso 1 1 d .
O38W O 0.347(3) 0.831(3) 0.610(2) 0.072(18) Uiso 1 1 d .
O40W O 0.227(3) 0.873(3) 0.5367(17) 0.046(15) Uiso 1 1 d .
O32W O 0.213(3) 0.695(2) -0.1088(16) 0.048(14) Uiso 1 1 d .
O10W O 0.403(4) 1.062(3) -0.158(2) 0.10(2) Uiso 1 1 d .
O44W O 0.308(3) 0.646(3) -0.0358(18) 0.057(16) Uiso 1 1 d .
O45W O 0.249(4) 0.726(4) -0.065(3) 0.10(2) Uiso 1 1 d .
O11W O 0.293(4) 0.794(4) -0.154(3) 0.11(3) Uiso 1 1 d .
O36W O 0.678(3) 0.246(3) 0.3033(19) 0.066(17) Uiso 1 1 d .
O34W O 0.537(4) 0.486(4) 0.069(3) 0.12(3) Uiso 1 1 d .
O14W O 0.128(3) 0.960(3) -0.004(2) 0.09(2) Uiso 1 1 d .
O21W O 0.020(4) 1.376(3) 0.326(2) 0.10(2) Uiso 1 1 d .
O13W O -0.270(6) 1.256(5) 0.097(4) 0.18(5) Uiso 1 1 d .
O39W O 0.270(4) 0.789(3) 0.559(2) 0.09(2) Uiso 1 1 d .
O23W O -0.220(4) 0.883(3) 0.619(2) 0.10(2) Uiso 1 1 d .
O8W O 0.739(5) 0.748(4) 0.117(3) 0.14(3) Uiso 1 1 d .
O18W O 0.635(4) 0.048(4) 0.347(3) 0.12(3) Uiso 1 1 d .
O33W O 0.395(5) 0.516(5) 0.052(3) 0.16(4) Uiso 1 1 d .
O24W O -0.279(3) 0.784(3) 0.566(2) 0.09(2) Uiso 1 1 d .
O4W O 0.773(3) 0.620(3) 0.493(2) 0.09(2) Uiso 1 1 d .
Cs11 Cs 0.1973(2) 0.8956(2) 0.37188(15) 0.0366(12) Uani 1 1 d U
Cs12 Cs 0.5002(3) 0.6333(2) 0.24769(16) 0.0480(14) Uani 1 1 d U
Cs10 Cs 0.1282(3) 0.5813(2) 0.31837(16) 0.0443(13) Uani 1 1 d U
Cs13 Cs 0.8862(3) 0.5766(3) 0.5565(2) 0.0599(17) Uani 1 1 d U
Cs18 Cs 0.3275(3) 0.9455(2) 0.20055(16) 0.0439(13) Uani 1 1 d U
O54W O -0.203(6) 0.736(5) 0.293(3) 0.16(5) Uiso 1 1 d .
O52W O 0.438(2) 0.1024(19) 0.2811(15) 0.022(11) Uiso 1 1 d .
O51W O -0.2205(19) 0.7009(18) 0.3772(13) 0.002(10) Uiso 1 1 d .
O50W O 0.442(3) 0.314(3) 0.111(2) 0.08(2) Uiso 1 1 d .
O53W O 0.102(4) 1.314(4) 0.165(3) 0.11(3) Uiso 1 1 d .
O60W O 0.558(2) 0.378(2) 0.1048(15) 0.013(12) Uiso 1 1 d .
O61W O 0.538(2) 0.397(2) 0.0976(14) 0.008(11) Uiso 1 1 d .
O66W O -0.173(5) 0.943(5) 0.346(4) 0.18(4) Uiso 1 1 d .
O68W O 0.263(2) 0.693(2) 0.6461(17) 0.028(13) Uiso 1 1 d .
O67W O -0.194(6) 1.036(5) 0.354(4) 0.19(5) Uiso 1 1 d .
O63W O 0.251(5) 0.785(5) -0.206(4) 0.18(4) Uiso 1 1 d .
O64W O -0.185(2) 0.962(2) 0.1536(17) 0.041(13) Uiso 1 1 d .
O62W O 0.085(5) 0.529(4) -0.028(3) 0.14(3) Uiso 1 1 d .
O65W O -0.193(2) 0.7024(17) 0.2742(12) 0.000(10) Uiso 1 1 d .
O80W O -0.365(9) 0.663(8) 0.208(6) 0.33(9) Uiso 1 1 d .
O660 O -0.089(3) 0.718(3) 0.057(2) 0.074(19) Uiso 1 1 d .
O90W O -0.316(5) 0.654(5) 0.158(4) 0.16(4) Uiso 1 1 d .
O92W O -0.276(5) 0.625(4) 0.120(3) 0.14(3) Uiso 1 1 d .
Cs14 Cs 0.3231(3) 0.6162(2) 0.12550(18) 0.0500(14) Uani 1 1 d U
Ta8 Ta 0.29580(14) 0.49284(12) 0.38277(9) 0.0194(6) Uani 1 1 d U
W5 W 0.45841(15) 0.78881(13) 0.49150(9) 0.0266(7) Uani 1 1 d U
Ta6 Ta 0.16056(14) 0.60876(12) 0.43848(9) 0.0222(7) Uani 1 1 d U
Ta12 Ta 0.14054(15) 0.92341(13) 0.23435(9) 0.0232(7) Uani 1 1 d U
Ta17 Ta 0.01655(15) 0.83030(13) 0.11976(9) 0.0249(7) Uani 1 1 d U
Ta10 Ta 0.16628(15) 1.01987(13) 0.13184(9) 0.0242(7) Uani 1 1 d U
W6 W 0.35760(15) 0.91198(13) 0.43282(9) 0.0275(7) Uani 1 1 d U
Ta7 Ta 0.45708(14) 0.51507(12) 0.35073(9) 0.0219(7) Uani 1 1 d U
Ta11 Ta 0.01748(15) 0.97477(13) 0.15398(9) 0.0246(7) Uani 1 1 d U
W10 W 0.07718(16) 1.16866(13) 0.10681(10) 0.0294(7) Uani 1 1 d U
W4 W 0.10353(15) 0.74254(13) 0.55775(9) 0.0240(7) Uani 1 1 d U
W13 W 0.43626(15) 0.49065(13) 0.20258(9) 0.0293(7) Uani 1 1 d U
Ta2 Ta 0.48591(14) 0.65369(12) 0.37644(9) 0.0211(7) Uani 1 1 d U
W15 W 0.07805(16) 0.70308(14) -0.00228(10) 0.0328(8) Uani 1 1 d U
Ta16 Ta 0.16642(15) 0.73052(13) 0.06540(9) 0.0249(7) Uani 1 1 d U
W17 W 0.00695(14) 0.60446(12) 0.44259(9) 0.0249(7) Uani 1 1 d U
Ta13 Ta 0.31588(15) 0.91832(13) 0.07683(9) 0.0259(7) Uani 1 1 d U
Ta18 Ta 0.13626(15) 0.70762(13) 0.18530(9) 0.0250(7) Uani 1 1 d U
W20 W 0.25127(15) 0.39138(13) 0.34041(9) 0.0256(7) Uani 1 1 d U
W21 W 0.59433(15) 0.66951(13) 0.43612(9) 0.0266(7) Uani 1 1 d U
Ta1 Ta 0.35282(14) 0.76920(12) 0.43199(9) 0.0217(7) Uani 1 1 d U
W23 W -0.07486(16) 1.12242(13) 0.12766(10) 0.0310(8) Uani 1 1 d U
Ta14 Ta 0.36356(15) 0.77257(13) 0.15145(9) 0.0263(7) Uani 1 1 d U
W25 W 0.18565(15) 1.12744(14) 0.18270(10) 0.0298(7) Uani 1 1 d U
Ta9 Ta 0.32842(14) 0.57677(13) 0.27498(9) 0.0230(7) Uani 1 1 d U
W27 W 0.62037(15) 0.68440(13) 0.32598(10) 0.0286(7) Uani 1 1 d U
W28 W 0.38556(16) 0.92595(13) 0.31277(10) 0.0302(8) Uani 1 1 d U
W29 W -0.10251(15) 0.87236(13) 0.48843(10) 0.0291(7) Uani 1 1 d U
W30 W 0.45399(15) 0.94931(13) 0.08261(9) 0.0290(7) Uani 1 1 d U
Ta3 Ta 0.37144(14) 0.78448(12) 0.31255(9) 0.0225(7) Uani 1 1 d U
W32 W 0.40377(16) 0.94791(14) -0.01624(10) 0.0321(8) Uani 1 1 d U
W35 W -0.05823(16) 1.24089(13) 0.18757(10) 0.0334(8) Uani 1 1 d U
W36 W 0.45862(16) 0.66429(14) 0.01738(10) 0.0358(8) Uani 1 1 d U
W37 W 0.01369(16) 0.64863(14) 0.22619(10) 0.0332(8) Uani 1 1 d U
Ta5 Ta 0.19040(14) 0.74721(12) 0.46113(9) 0.0211(7) Uani 1 1 d U
W39 W 0.53297(15) 0.36334(13) 0.37758(10) 0.0288(7) Uani 1 1 d U
W40 W 0.18559(16) 0.58345(13) 0.05615(10) 0.0315(8) Uani 1 1 d U
W41 W 0.06697(15) 0.87420(12) 0.48543(9) 0.0252(7) Uani 1 1 d U
W42 W -0.07627(16) 0.80267(14) 0.05412(10) 0.0357(8) Uani 1 1 d U
W43 W 0.60383(16) 0.82740(14) 0.43363(10) 0.0318(8) Uani 1 1 d U
Ta15 Ta 0.31745(15) 0.77437(13) 0.04264(9) 0.0279(7) Uani 1 1 d U
W44 W 0.48537(16) 0.25225(13) 0.32791(10) 0.0321(8) Uani 1 1 d U
Ta4 Ta 0.12832(14) 0.74791(12) 0.35737(9) 0.0230(7) Uani 1 1 d U
W46 W 0.50523(16) 0.94937(14) 0.37527(10) 0.0346(8) Uani 1 1 d U
W47 W 0.36895(15) 0.34131(13) 0.41170(9) 0.0262(7) Uani 1 1 d U
W48 W 0.56627(15) 0.43412(14) 0.27772(10) 0.0300(7) Uani 1 1 d U
W49 W 0.07176(15) 0.60192(13) 0.53477(9) 0.0257(7) Uani 1 1 d U
W50 W -0.10777(15) 1.04123(14) 0.22445(10) 0.0293(7) Uani 1 1 d U
W51 W -0.10714(15) 0.77749(14) 0.16366(10) 0.0338(8) Uani 1 1 d U
W52 W -0.02831(15) 0.74714(13) 0.36347(9) 0.0273(7) Uani 1 1 d U
W53 W -0.06827(15) 0.74150(13) 0.56020(9) 0.0279(7) Uani 1 1 d U
W54 W 0.51640(16) 0.32281(14) 0.22872(10) 0.0349(8) Uani 1 1 d U
W60 W -0.05608(17) 0.63911(15) 0.04665(11) 0.0390(9) Uani 1 1 d U
W61 W 0.40839(17) 0.79931(15) -0.04974(10) 0.0351(8) Uani 1 1 d U
W62 W 0.05145(17) 0.52212(14) 0.10519(10) 0.0360(8) Uani 1 1 d U
W63 W 0.14950(15) 1.03575(13) 0.28722(9) 0.0274(7) Uani 1 1 d U
W64 W 0.56396(16) 0.82957(15) -0.04230(10) 0.0354(8) Uani 1 1 d U
W65 W 0.36764(16) 0.30296(13) 0.25836(10) 0.0313(8) Uani 1 1 d U
W66 W 0.61102(16) 0.82997(14) 0.05504(10) 0.0339(8) Uani 1 1 d U
W67 W -0.08743(17) 0.61364(15) 0.15510(11) 0.0406(9) Uani 1 1 d U
W68 W 0.51003(16) 0.66759(13) 0.12386(10) 0.0325(8) Uani 1 1 d U
W69 W 0.61408(16) 0.69613(14) 0.02357(11) 0.0375(8) Uani 1 1 d U
W70 W -0.13122(15) 0.74496(14) 0.46824(10) 0.0309(8) Uani 1 1 d U
W71 W 0.62835(16) 0.84174(14) 0.32386(10) 0.0348(8) Uani 1 1 d U
W72 W -0.08904(15) 1.15893(13) 0.28334(10) 0.0317(8) Uani 1 1 d U
W73 W 0.04887(16) 1.20061(13) 0.26264(10) 0.0321(8) Uani 1 1 d U
W74 W 0.0120(2) 0.99657(17) 0.30514(13) 0.0565(10) Uani 1 1 d U
W76 W -0.0021(3) 0.8728(2) 0.38694(17) 0.0885(15) Uani 1 1 d U
W77 W 0.2882(2) 0.4676(2) 0.23320(16) 0.0783(14) Uani 1 1 d U
W78 W 0.1506(2) 0.5580(2) 0.17407(14) 0.0689(12) Uani 1 1 d U
W79 W 0.5085(2) 0.8026(2) 0.15279(14) 0.0680(12) Uani 1 1 d U
W81 W 0.5114(2) 0.8174(2) 0.26373(15) 0.0756(13) Uani 1 1 d U

loop_
_atom_site_aniso_label
_atom_site_aniso_U_11
_atom_site_aniso_U_22
_atom_site_aniso_U_33
_atom_site_aniso_U_23
_atom_site_aniso_U_13
_atom_site_aniso_U_12
Mn1 0.009(5) 0.008(4) 0.012(5) -0.003(4) 0.001(4) 0.000(4)
Cs3 0.070(4) 0.051(3) 0.026(3) 0.003(2) -0.006(3) -0.027(3)
Cs4 0.124(6) 0.061(4) 0.070(4) 0.005(3) -0.030(4) -0.056(4)
Cs5 0.131(7) 0.075(5) 0.073(5) -0.006(4) -0.015(5) -0.042(5)
Cs1 0.099(6) 0.088(5) 0.055(4) -0.029(4) -0.002(4) -0.011(4)
Cs2 0.091(6) 0.050(4) 0.160(8) 0.000(4) 0.062(6) -0.034(4)
Cs6 0.043(7) 0.078(8) 0.087(9) -0.057(7) 0.038(7) -0.047(7)
Cs7 0.039(7) 0.076(8) 0.130(12) -0.078(9) 0.040(8) -0.034(7)
K3 0.057(12) 0.045(10) 0.017(9) -0.005(8) 0.014(9) -0.015(10)
K1 0.099(17) 0.091(15) 0.025(10) 0.010(10) -0.012(11) -0.079(15)
K2 0.084(15) 0.026(9) 0.042(12) -0.005(9) 0.016(11) -0.012(10)
Cs11 0.037(3) 0.032(3) 0.037(3) 0.004(2) -0.010(2) -0.007(2)
Cs12 0.073(4) 0.039(3) 0.031(3) 0.003(2) 0.002(3) -0.022(3)
Cs10 0.046(3) 0.050(3) 0.036(3) -0.008(3) -0.011(3) -0.011(3)
Cs13 0.061(4) 0.045(3) 0.069(4) 0.005(3) 0.015(3) -0.026(3)
Cs18 0.040(3) 0.050(3) 0.041(3) -0.002(3) -0.011(3) -0.013(3)
Cs14 0.050(4) 0.050(3) 0.050(4) -0.006(3) -0.005(3) -0.016(3)
Ta8 0.0234(16) 0.0195(14) 0.0173(16) 0.0011(12) -0.0036(13) -0.0102(13)
W5 0.0333(18) 0.0290(16) 0.0211(17) -0.0031(13) -0.0053(14) -0.0136(15)
Ta6 0.0254(17) 0.0191(14) 0.0220(17) -0.0022(13) 0.0025(14) -0.0092(14)
Ta12 0.0323(18) 0.0256(15) 0.0139(16) 0.0006(13) -0.0006(14) -0.0142(15)
Ta17 0.0315(18) 0.0214(15) 0.0240(17) 0.0034(13) -0.0081(14) -0.0118(14)
Ta10 0.0288(18) 0.0247(15) 0.0190(17) 0.0022(13) 0.0012(14) -0.0122(14)
W6 0.0350(19) 0.0227(15) 0.0270(18) -0.0063(13) 0.0026(15) -0.0130(15)
Ta7 0.0247(17) 0.0206(15) 0.0227(17) -0.0045(13) -0.0021(14) -0.0096(14)
Ta11 0.0279(18) 0.0250(15) 0.0220(17) 0.0010(13) -0.0027(14) -0.0117(14)
W10 0.039(2) 0.0241(15) 0.0246(18) 0.0075(13) -0.0051(15) -0.0135(15)
W4 0.0312(18) 0.0256(15) 0.0159(16) 0.0009(13) -0.0033(14) -0.0112(14)
W13 0.0369(19) 0.0308(16) 0.0195(17) 0.0001(14) 0.0010(15) -0.0129(15)
Ta2 0.0251(17) 0.0205(14) 0.0215(16) -0.0013(12) -0.0006(13) -0.0137(13)
W15 0.047(2) 0.0321(17) 0.0259(18) 0.0027(14) -0.0126(16) -0.0202(17)
Ta16 0.0304(18) 0.0237(15) 0.0236(17) 0.0009(13) -0.0045(14) -0.0137(14)
W17 0.0269(17) 0.0229(15) 0.0284(17) -0.0023(13) -0.0009(14) -0.0138(14)
Ta13 0.0337(19) 0.0251(15) 0.0206(17) 0.0005(13) 0.0024(14) -0.0155(15)
Ta18 0.0329(18) 0.0226(15) 0.0216(17) 0.0047(13) -0.0076(14) -0.0130(14)
W20 0.0355(19) 0.0240(15) 0.0227(17) -0.0015(13) -0.0020(14) -0.0176(15)
W21 0.0286(18) 0.0275(16) 0.0264(18) -0.0012(14) -0.0079(14) -0.0114(14)
Ta1 0.0269(17) 0.0217(15) 0.0178(16) -0.0001(12) -0.0004(13) -0.0114(14)
W23 0.0368(19) 0.0271(16) 0.0300(19) 0.0071(14) -0.0118(15) -0.0127(15)
Ta14 0.0327(18) 0.0229(15) 0.0264(18) 0.0001(13) -0.0058(15) -0.0131(15)
W25 0.0334(19) 0.0308(16) 0.0296(18) 0.0023(14) -0.0030(15) -0.0190(15)
Ta9 0.0290(18) 0.0269(16) 0.0168(16) -0.0024(13) -0.0030(14) -0.0136(14)
W27 0.0255(18) 0.0292(16) 0.0308(19) -0.0025(14) 0.0020(15) -0.0110(15)
W28 0.040(2) 0.0197(15) 0.0298(19) 0.0030(14) -0.0038(15) -0.0106(15)
W29 0.0288(18) 0.0284(16) 0.0253(18) -0.0052(14) 0.0002(14) -0.0031(14)
W30 0.0354(19) 0.0298(16) 0.0260(18) -0.0030(14) 0.0020(15) -0.0184(15)
Ta3 0.0266(17) 0.0197(15) 0.0205(17) 0.0031(13) -0.0013(14) -0.0093(14)
W32 0.040(2) 0.0343(17) 0.0217(17) 0.0053(14) 0.0009(15) -0.0173(16)
W35 0.041(2) 0.0216(15) 0.037(2) 0.0022(14) -0.0076(16) -0.0098(15)
W36 0.044(2) 0.0298(17) 0.038(2) -0.0097(15) -0.0003(17) -0.0156(16)
W37 0.036(2) 0.0357(18) 0.0298(19) 0.0049(15) -0.0042(16) -0.0173(16)
Ta5 0.0242(17) 0.0203(14) 0.0200(16) 0.0001(12) -0.0014(13) -0.0103(13)
W39 0.0311(18) 0.0236(15) 0.0311(18) -0.0011(14) -0.0096(15) -0.0062(14)
W40 0.044(2) 0.0256(16) 0.0293(18) -0.0027(14) -0.0060(16) -0.0168(16)
W41 0.0314(18) 0.0202(15) 0.0238(17) -0.0043(13) -0.0020(14) -0.0076(14)
W42 0.041(2) 0.0342(18) 0.038(2) 0.0034(15) -0.0150(17) -0.0187(17)
W43 0.0365(19) 0.0330(17) 0.0333(19) -0.0052(15) -0.0041(16) -0.0199(16)
Ta15 0.0359(19) 0.0291(16) 0.0237(18) -0.0015(14) 0.0004(15) -0.0190(15)
W44 0.040(2) 0.0235(16) 0.0325(19) -0.0074(14) -0.0042(16) -0.0075(15)
Ta4 0.0293(18) 0.0204(15) 0.0195(16) -0.0017(13) -0.0035(14) -0.0081(14)
W46 0.044(2) 0.0256(16) 0.040(2) -0.0004(15) -0.0015(17) -0.0204(16)
W47 0.0331(18) 0.0212(15) 0.0245(17) 0.0027(13) -0.0058(14) -0.0103(14)
W48 0.0290(18) 0.0323(17) 0.0306(19) -0.0076(15) 0.0032(15) -0.0130(15)
W49 0.0313(18) 0.0235(15) 0.0224(17) 0.0028(13) -0.0024(14) -0.0117(14)
W50 0.0261(18) 0.0323(17) 0.0312(19) -0.0002(14) -0.0032(15) -0.0132(15)
W51 0.0302(19) 0.0326(17) 0.037(2) 0.0037(15) -0.0037(16) -0.0110(15)
W52 0.0330(18) 0.0285(16) 0.0212(17) 0.0005(13) -0.0054(14) -0.0112(15)
W53 0.0271(18) 0.0287(16) 0.0257(18) -0.0011(14) 0.0041(14) -0.0098(15)
W54 0.043(2) 0.0319(17) 0.0306(19) -0.0117(15) 0.0048(16) -0.0126(16)
W60 0.047(2) 0.0346(18) 0.044(2) 0.0051(16) -0.0211(18) -0.0233(17)
W61 0.049(2) 0.0415(19) 0.0192(17) -0.0014(15) 0.0018(16) -0.0231(18)
W62 0.050(2) 0.0290(17) 0.038(2) 0.0043(15) -0.0144(17) -0.0241(17)
W63 0.0305(18) 0.0292(16) 0.0243(17) -0.0024(14) -0.0052(14) -0.0113(15)
W64 0.040(2) 0.0387(18) 0.0274(19) -0.0007(15) 0.0049(16) -0.0172(17)
W65 0.045(2) 0.0263(16) 0.0273(18) -0.0060(14) -0.0032(16) -0.0171(16)
W66 0.035(2) 0.0363(18) 0.0329(19) -0.0004(15) -0.0013(16) -0.0175(16)
W67 0.045(2) 0.0421(19) 0.043(2) 0.0073(17) -0.0071(18) -0.0302(18)
W68 0.038(2) 0.0243(16) 0.0335(19) 0.0016(14) -0.0015(16) -0.0110(15)
W69 0.037(2) 0.0337(18) 0.040(2) -0.0067(16) 0.0059(17) -0.0115(16)
W70 0.0244(18) 0.0330(17) 0.0368(19) -0.0060(15) -0.0042(15) -0.0099(15)
W71 0.035(2) 0.0352(18) 0.038(2) -0.0002(15) 0.0019(16) -0.0217(16)
W72 0.0340(19) 0.0253(16) 0.0309(19) -0.0021(14) -0.0003(15) -0.0050(15)
W73 0.040(2) 0.0236(16) 0.0337(19) -0.0056(14) -0.0031(16) -0.0101(15)
W74 0.066(3) 0.049(2) 0.051(3) 0.0013(19) -0.013(2) -0.014(2)
W76 0.101(4) 0.077(3) 0.087(4) -0.006(3) -0.009(3) -0.030(3)
W77 0.091(4) 0.069(3) 0.079(3) -0.007(3) -0.014(3) -0.029(3)
W78 0.079(3) 0.066(3) 0.067(3) 0.005(2) -0.023(3) -0.030(3)
W79 0.076(3) 0.065(3) 0.062(3) -0.003(2) -0.004(2) -0.023(3)
W81 0.080(3) 0.072(3) 0.077(3) -0.001(3) -0.015(3) -0.027(3)

loop_
_atom_type_symbol
_atom_type_description
_atom_type_scat_dispersion_real
_atom_type_scat_dispersion_imag
_atom_type_scat_source
O O 0.0106 0.0060 'International Tables Vol C Tables 4.2.6.8 and 6.1.1.4'
Ta Ta -0.7052 6.5227 'International Tables Vol C Tables 4.2.6.8 and 6.1.1.4'
W W -0.8490 6.8722 'International Tables Vol C Tables 4.2.6.8 and 6.1.1.4'
Si Si 0.0817 0.0704 'International Tables Vol C Tables 4.2.6.8 and 6.1.1.4'
Mn Mn 0.3368 0.7283 'International Tables Vol C Tables 4.2.6.8 and 6.1.1.4'
Cs Cs -0.3680 2.1192 'International Tables Vol C Tables 4.2.6.8 and 6.1.1.4'
K K 0.2009 0.2494 'International Tables Vol C Tables 4.2.6.8 and 6.1.1.4'

loop_
_geom_angle_atom_site_label_1
_geom_angle_atom_site_label_2
_geom_angle_atom_site_label_3
_geom_angle
_geom_angle_site_symmetry_1
_geom_angle_site_symmetry_3
O43 Mn1 O161 172.5(17) . .
O43 Mn1 O44 90.9(16) . .
O161 Mn1 O44 96.4(16) . .
O43 Mn1 O210 88.4(15) . .
O161 Mn1 O210 84.5(16) . .
O44 Mn1 O210 176.4(15) . .
O43 Mn1 O136 87.5(16) . .
O161 Mn1 O136 90.0(17) . .
O44 Mn1 O136 92.3(16) . .
O210 Mn1 O136 91.2(15) . .
O43 Mn1 O186 95.9(17) . .
O161 Mn1 O186 86.5(18) . .
O44 Mn1 O186 88.1(16) . .
O210 Mn1 O186 88.4(16) . .
O136 Mn1 O186 176.5(18) . .
O36 Si6 O91 112(3) . .
O36 Si6 O89 110(3) . .
O91 Si6 O89 107(2) . .
O36 Si6 O107 106(2) . .
O91 Si6 O107 113(2) . .
O89 Si6 O107 108(2) . .
O86 Si4 O84 110(3) . .
O86 Si4 O221 116(3) . .
O84 Si4 O221 107(2) . .
O86 Si4 O30 111(3) . .
O84 Si4 O30 104(2) . .
O221 Si4 O30 109(2) . .
O124 Si1 O238 106(2) . .
O124 Si1 O14 109(2) . .
O238 Si1 O14 110(2) . .
O124 Si1 O194 111(2) . .
O238 Si1 O194 109(2) . .
O14 Si1 O194 112(2) . .
O2 Si3 O133 111(3) . .
O2 Si3 O167 111(2) . .
O133 Si3 O167 110(2) . .
O2 Si3 O139 106(2) . .
O133 Si3 O139 109(2) . .
O167 Si3 O139 110(2) . .
O177 Si2 O178 110(2) . .
O177 Si2 O24 110(2) . .
O178 Si2 O24 105(2) . .
O177 Si2 O150 114(2) . .
O178 Si2 O150 109(2) . .
O24 Si2 O150 108.5(19) . .
O111 Si5 O112 108(2) . .
O111 Si5 O214 116(2) . .
O112 Si5 O214 109(2) . .
O111 Si5 O198 108(2) . .
O112 Si5 O198 105(2) . .
O214 Si5 O198 110(2) . .
W71 O21 W81 140(3) . .
Si4 O30 Ta10 124(2) . .
Si4 O30 W10 128(2) . .
Ta10 O30 W10 93.8(14) . .
Si4 O30 W25 120(2) . .
Ta10 O30 W25 90.5(14) . .
W10 O30 W25 90.0(12) . .
W72 O32 W74 151(2) . .
W72 O32 Cs1 104.6(13) . .
W74 O32 Cs1 100.7(14) . .
Ta6 O57 Ta8 155(2) . .
W77 O15 Ta9 118(2) . .
W77 O15 Cs10 105.4(16) . .
Ta9 O15 Cs10 101.6(16) . .
W46 O23 W43 121.0(18) . .
Ta8 O16 Ta9 151(3) . .
Ta8 O16 Cs10 102.1(15) . .
Ta9 O16 Cs10 104.7(17) . .
W17 O1 W49 124(2) . .
W17 O1 Cs13 108.5(17) . 1_455
W49 O1 Cs13 104.5(15) . 1_455
W15 O39 W40 123(2) . .
W66 O52 W79 147(3) . .
W10 O29 Ta10 118(2) . .
W10 O29 Cs2 115.4(16) . .
Ta10 O29 Cs2 102.5(16) . .
W10 O29 K1 108.6(18) . .
Ta10 O29 K1 101.1(14) . .
Cs2 O29 K1 110.4(12) . .
W29 O6 W76 146(3) . .
Si1 O14 Ta8 128(2) . .
Si1 O14 W20 121(2) . .
Ta8 O14 W20 93.3(15) . .
Si1 O14 W47 122(2) . .
Ta8 O14 W47 93.4(15) . .
W20 O14 W47 89.3(13) . .
Ta16 O40 Ta15 155(2) . .
W49 O3 Ta6 118(2) . .
Si6 O36 W37 128(3) . .
Si6 O36 Ta18 127(3) . .
W37 O36 Ta18 90.4(16) . .
Si6 O36 W78 120(2) . .
W37 O36 W78 90.1(17) . .
Ta18 O36 W78 90.4(17) . .
W28 O25 Cs18 95.4(15) . .
W5 O18 Ta1 115.5(16) . .
W5 O18 K3 108.4(14) . 2_666
Ta1 O18 K3 97.3(11) . 2_666
Ta9 O43 Mn1 178(2) . .
W36 O50 W69 154(3) . .
W39 O12 W44 146(2) . .
Si3 O2 Ta6 129(2) . .
Si3 O2 W17 125(3) . .
Ta6 O2 W17 89.9(14) . .
Si3 O2 W49 124(2) . .
Ta6 O2 W49 90.3(16) . .
W17 O2 W49 87.5(13) . .
Si2 O24 Ta1 124.2(19) . .
Si2 O24 W5 127(2) . .
Ta1 O24 W5 93.1(13) . .
Si2 O24 W6 123(2) . .
Ta1 O24 W6 90.7(13) . .
W5 O24 W6 89.3(12) . .
Ta3 O44 Mn1 176(2) . .
W41 O8 W76 151(2) . .
W41 O8 Cs11 101.0(16) . .
W76 O8 Cs11 105.3(16) . .
W39 O11 Ta7 119.3(19) . .
W51 O37 W42 124(2) . .
Ta1 O9 Ta5 152(2) . .
W61 O56 W32 156(3) . .
Ta13 O47 Ta14 146(2) . .
Ta13 O47 Cs18 103.5(15) . .
Ta14 O47 Cs18 107.9(17) . .
W76 O7 W52 119.4(19) . .
W76 O7 Cs3 120.8(14) . .
W52 O7 Cs3 92.9(11) . .
Ta2 O17 Ta3 145(2) . .
Ta2 O17 Cs12 103.9(15) . .
Ta3 O17 Cs12 108.7(16) . .
W66 O51 Cs2 103.4(19) . 2_675
Ta18 O35 Ta16 151(2) . .
Ta18 O35 Cs14 109.0(17) . .
Ta16 O35 Cs14 98.7(13) . .
Ta7 O10 Ta8 149(2) . .
W35 O31 W23 151(3) . .
W25 O27 K2 140.1(19) . 1_565
W71 O22 W43 130(2) . .
W68 O48 W36 148(2) . .
W68 O48 Cs14 108.7(16) . .
W36 O48 Cs14 98.5(14) . .
W43 O20 W5 150(2) . .
W43 O20 Cs5 99.6(13) . 2_666
W5 O20 Cs5 99.3(13) . 2_666
W46 O19 W6 153(2) . .
W30 O55 W32 127(2) . .
W68 O53 W79 118(3) . .
W68 O53 Cs12 95.4(16) . .
W79 O53 Cs12 121.7(18) . .
W81 O45 Ta3 119.7(18) . .
W81 O45 Cs12 109.0(15) . .
Ta3 O45 Cs12 101.4(13) . .
W25 O28 W73 149(3) . .
W78 O38 W37 123(2) . .
W78 O38 Cs10 119.6(17) . .
W37 O38 Cs10 89.8(13) . .
Ta11 O33 Ta10 144(2) . .
Ta11 O33 K1 109.0(16) . .
Ta10 O33 K1 104.9(15) . .
Ta14 O46 W79 125(2) . .
Ta14 O46 Cs18 101.8(18) . .
W79 O46 Cs18 106.2(16) . .
W63 O26 Cs11 95.2(15) . .
W70 O5 W29 126(3) . .
W54 O13 W48 156(3) . .
W4 O4 Ta5 116.3(19) . .
Ta17 O34 Ta18 153(2) . .
Ta17 O34 Cs3 102.3(15) . .
Ta18 O34 Cs3 103.7(15) . .
W76 O97 Ta4 122(2) . .
W76 O97 Cs11 107.5(14) . .
Ta4 O97 Cs11 99.6(15) . .
W40 O93 Ta16 119(2) . .
W40 O93 Cs14 109(2) . .
Ta16 O93 Cs14 98.5(16) . .
Ta11 O87 Ta17 155(2) . .
W37 O95 Ta18 121(2) . .
W37 O95 Cs3 110.4(17) . .
Ta18 O95 Cs3 99.2(15) . .
W37 O95 Cs10 88.2(15) . .
Ta18 O95 Cs10 119.0(18) . .
Cs3 O95 Cs10 120.0(12) . .
Si4 O86 W63 127(3) . .
Si4 O86 W74 124(3) . .
W63 O86 W74 87.3(17) . .
Si4 O86 Ta12 130(3) . .
W63 O86 Ta12 86.8(18) . .
W74 O86 Ta12 88.4(16) . .
W52 O96 Ta4 116.5(18) . .
W52 O96 Cs3 90.7(14) . .
Ta4 O96 Cs3 117.3(14) . .
W52 O96 Cs10 110.8(14) . .
Ta4 O96 Cs10 98.9(14) . .
Cs3 O96 Cs10 123.8(11) . .
Ta6 O99 Ta5 146(2) . .
Si6 O91 W62 128(3) . .
Si6 O91 W60 127(3) . .
W62 O91 W60 92.9(15) . .
Si6 O91 W67 120(2) . .
W62 O91 W67 89.0(15) . .
W60 O91 W67 89.0(15) . .
W35 O80 W72 125(2) . .
W10 O83 Cs4 110(2) . 1_565
Ta11 O85 W50 124(2) . .
Ta11 O85 Cs3 101.0(19) . .
W50 O85 Cs3 109.2(18) . .
W15 O90 Cs4 110.1(18) . 2_565
Si6 O89 Ta16 127(2) . .
Si6 O89 W40 123(2) . .
Ta16 O89 W40 93.7(16) . .
Si6 O89 W15 122(2) . .
Ta16 O89 W15 92.3(15) . .
W40 O89 W15 89.5(14) . .
W40 O92 Cs7 105.8(18) . 2_665
W42 O88 Ta17 117(2) . .
W42 O88 K1 95.3(15) . 2_575
Ta17 O88 K1 143.3(16) . 2_575
W73 O81 W63 158(2) . .
W73 O81 Cs1 104.6(15) . .
W63 O81 Cs1 97.1(14) . .
W25 O82 W10 123(3) . .
W25 O82 Cs2 103(2) . .
W10 O82 Cs2 89.8(17) . .
Ta5 O98 Ta4 144(2) . .
Ta5 O98 Cs11 104.6(15) . .
Ta4 O98 Cs11 110.3(18) . .
Si4 O84 Ta11 128(2) . .
Si4 O84 W50 124(2) . .
Ta11 O84 W50 89.7(13) . .
Si4 O84 W23 126(2) . .
Ta11 O84 W23 90.1(14) . .
W50 O84 W23 87.1(13) . .
Ta16 O94 Ta17 141(2) . .
W47 O128 W44 156(2) . .
W47 O128 Cs5 101.1(15) . .
W44 O128 Cs5 96.2(14) . .
Si1 O124 W13 125(2) . .
Si1 O124 W77 122(2) . .
W13 O124 W77 92.3(15) . .
Si1 O124 Ta9 126(2) . .
W13 O124 Ta9 90.5(14) . .
W77 O124 Ta9 92.3(15) . .
Si5 O111 Ta14 129(2) . .
Si5 O111 W79 120(2) . .
Ta14 O111 W79 94.3(15) . .
Si5 O111 W68 121(2) . .
Ta14 O111 W68 91.7(14) . .
W79 O111 W68 91.3(16) . .
Ta4 O136 Mn1 172(2) . .
W68 O123 Cs12 95.9(16) . .
W78 O110 W77 137(2) . .
Ta6 O138 Ta4 147(3) . .
Ta6 O138 Cs10 107.0(18) . .
Ta4 O138 Cs10 103.8(18) . .
W30 O117 Ta13 121(2) . .
W30 O117 Cs18 106.5(18) . .
Ta13 O117 Cs18 97.5(15) . .
W30 O117 Cs2 117.6(17) . .
Ta13 O117 Cs2 96.3(16) . .
Cs18 O117 Cs2 116.2(12) . .
W41 O135 Ta5 119.6(17) . .
W41 O135 Cs11 110.1(16) . .
Ta5 O135 Cs11 101.1(13) . .
W20 O120 W77 147(3) . .
W20 O120 Cs10 104.2(16) . .
W77 O120 Cs10 106.2(17) . .
W79 O140 W81 134(2) . .
W28 O148 W6 154(2) . .
W28 O148 Cs11 104.4(15) . .
W6 O148 Cs11 98.9(14) . .
W21 O144 W5 154(3) . .
Si2 O150 W43 126(2) . .
Si2 O150 W71 123.2(19) . .
W43 O150 W71 93.9(13) . .
Si2 O150 W46 122(2) . .
W43 O150 W46 91.2(12) . .
W71 O150 W46 91.5(12) . .
Si3 O133 Ta5 125(2) . .
Si3 O133 W41 127(2) . .
Ta5 O133 W41 90.9(12) . .
Si3 O133 W4 123(2) . .
Ta5 O133 W4 90.2(14) . .
W41 O133 W4 89.7(12) . .
W13 O141 Cs14 95(2) . .
W39 O119 W47 153(2) . .
W66 O116 W64 123(2) . .
W66 O116 Cs2 113.5(18) . 2_675
W64 O116 Cs2 123.4(19) . 2_675
W20 O142 Cs6 111.4(17) . 1_545
W20 O142 Cs13 98.3(14) . 2_666
Cs6 O142 Cs13 135.2(12) 1_545 2_666
W25 O105 Ta10 117(2) . .
W25 O105 Cs18 110.8(18) . .
Ta10 O105 Cs18 101.1(16) . .
W25 O105 Cs2 114.6(18) . .
Ta10 O105 Cs2 92.2(15) . .
Cs18 O105 Cs2 119.0(13) . .
W48 O127 Ta7 120(2) . .
W48 O127 Cs12 113.3(18) . .
Ta7 O127 Cs12 101.5(16) . .
W28 O151 W81 118(2) . .
W28 O151 Cs18 93.1(15) . .
W81 O151 Cs18 121.6(15) . .
W29 O131 W53 127(2) . .
W29 O131 Cs1 107.3(16) . 2_576
W53 O131 Cs1 95.9(17) . 2_576
W39 O126 K3 110.3(19) . .
Si3 O139 W52 127(2) . .
Si3 O139 W76 120(2) . .
W52 O139 W76 91.2(15) . .
Si3 O139 Ta4 126(2) . .
W52 O139 Ta4 90.8(14) . .
W76 O139 Ta4 91.7(14) . .
Si6 O107 Ta17 127(2) . .
Si6 O107 W51 123(2) . .
Ta17 O107 W51 92.8(15) . .
Si6 O107 W42 122(2) . .
Ta17 O107 W42 92.7(16) . .
W51 O107 W42 89.1(15) . .
W17 O129 Cs13 98.9(18) . 2_666
W43 O146 Cs5 110(2) . 2_666
W74 O104 Ta12 122(2) . .
W74 O104 Cs3 107.4(16) . .
Ta12 O104 Cs3 101.4(14) . .
W41 O134 W4 128(3) . .
W41 O134 Cs1 111(2) . 2_576
W4 O134 Cs1 100.1(18) . 2_576
W60 O152 Cs7 151(3) . 1_455
W60 O152 Cs4 105(3) . 2_565
Cs7 O152 Cs4 95.9(18) 1_455 2_565
Ta14 O113 Ta15 152(2) . .
Ta14 O113 Cs14 106.5(18) . .
Ta15 O113 Cs14 100.9(15) . .
W29 O132 W41 150(2) . .
W29 O132 Cs1 108.8(16) . 2_576
W41 O132 Cs1 100.3(15) . 2_576
W74 O103 W63 120(2) . .
W74 O103 Cs11 124.2(18) . .
W63 O103 Cs11 91.6(16) . .
W74 O103 Cs1 111.5(18) . .
W63 O103 Cs1 98.0(15) . .
Cs11 O103 Cs1 107.5(13) . .
W65 O118 W54 116(2) . .
W50 O101 W23 130(3) . .
Ta7 O121 Ta9 149(2) . .
Ta7 O121 Cs12 101.7(16) . .
Ta9 O121 Cs12 107.5(18) . .
W46 O149 Cs5 144(2) . 1_565
W64 O114 W69 125(3) . .
Ta2 O143 Ta7 154(2) . .
W5 O145 Cs5 110.9(17) . 2_666
Si5 O112 Ta15 125(2) . .
Si5 O112 W36 123(2) . .
Ta15 O112 W36 92.7(13) . .
Si5 O112 W61 124(2) . .
Ta15 O112 W61 92.3(15) . .
W36 O112 W61 90.2(13) . .
W71 O147 W46 120(2) . .
W37 O108 W51 149(2) . .
W37 O108 Cs3 108.5(15) . .
W51 O108 Cs3 100.9(14) . .
W37 O109 Cs10 94.2(19) . .
W13 O122 Ta9 130(2) . .
W13 O122 Cs12 110.4(18) . .
Ta9 O122 Cs12 101.8(16) . .
W13 O122 Cs14 84.8(15) . .
Ta9 O122 Cs14 114(2) . .
Cs12 O122 Cs14 115.8(12) . .
Si3 O167 W70 126.5(19) . .
Si3 O167 W53 126(2) . .
W70 O167 W53 91.5(12) . .
Si3 O167 W29 123.0(19) . .
W70 O167 W29 89.4(13) . .
W53 O167 W29 90.2(11) . .
W61 O183 W64 149(2) . .
W67 O201 W37 150(2) . .
W53 O168 W49 153(3) . .
W53 O168 Cs13 106.8(19) . 1_455
W49 O168 Cs13 99.6(16) . 1_455
W28 O180 Ta3 123(2) . .
W28 O180 Cs11 111.6(16) . .
Ta3 O180 Cs11 98.7(14) . .
W28 O180 Cs18 88.2(14) . .
Ta3 O180 Cs18 118.0(16) . .
Cs11 O180 Cs18 118.9(13) . .
W51 O188 W67 159(3) . .
W30 O185 W66 143(2) . .
Si2 O177 Ta3 131(2) . .
Si2 O177 W81 121(2) . .
Ta3 O177 W81 92.7(14) . .
Si2 O177 W28 123(2) . .
Ta3 O177 W28 89.3(15) . .
W81 O177 W28 89.2(14) . .
W17 O200 Ta6 116(2) . .
W17 O200 Cs10 119(2) . .
Ta6 O200 Cs10 105.7(17) . .
W17 O200 Cs13 95.7(15) . 2_666
Ta6 O200 Cs13 120(2) . 2_666
Cs10 O200 Cs13 100.1(12) . 2_666
Si5 O198 Ta13 127(2) . .
Si5 O198 W32 124(2) . .
Ta13 O198 W32 95.0(17) . .
Si5 O198 W30 119(2) . .
Ta13 O198 W30 92.1(14) . .
W32 O198 W30 90.3(13) . .
W52 O190 Cs3 91.5(15) . .
W47 O192 Ta8 120(2) . .
W54 O205 W44 119(2) . .
W6 O171 Ta1 118(2) . .
W6 O171 Cs11 115.8(19) . .
Ta1 O171 Cs11 100.4(15) . .
W65 O197 K2 123(3) . .
W65 O197 Cs6 103(2) . 1_545
K2 O197 Cs6 109.6(16) . 1_545
W44 O196 W65 125(3) . .
Si2 O178 Ta2 125(3) . .
Si2 O178 W21 126(2) . .
Ta2 O178 W21 94.8(16) . .
Si2 O178 W27 120(2) . .
Ta2 O178 W27 91.7(14) . .
W21 O178 W27 89.9(15) . .
W32 O181 Ta13 122(3) . .
W32 O181 Cs2 111.4(18) . .
Ta13 O181 Cs2 99.2(16) . .
W21 O173 W43 153(3) . .
W61 O182 Ta15 111(2) . .
W42 O189 K1 106(2) . 2_575
W42 O189 Cs2 158(3) . 2_575
K1 O189 Cs2 95.9(15) 2_575 2_575
W53 O204 Cs6 156(2) . 2_576
W65 O193 W20 152(2) . .
W65 O193 Cs6 100.2(13) . 1_545
W20 O193 Cs6 97.9(13) . 1_545
W15 O202 Ta16 118(2) . .
W23 O166 Ta11 116(2) . .
W23 O166 K1 109.4(16) . .
Ta11 O166 K1 102.0(15) . .
Ta14 O186 Mn1 174(3) . .
Ta13 O203 Ta10 151(3) . .
Ta13 O203 Cs2 92.4(14) . .
Ta10 O203 Cs2 89.8(14) . .
W20 O191 Ta8 113(2) . .
W20 O191 Cs10 110.3(17) . .
Ta8 O191 Cs10 103.9(16) . .
W20 O191 Cs13 98.9(14) . 2_666
Ta8 O191 Cs13 128.8(18) . 2_666
Cs10 O191 Cs13 101.4(12) . 2_666
W62 O187 W60 124(2) . .
W71 O175 W27 149(3) . .
W49 O169 W4 158(3) . .
Ta12 O161 Mn1 171(3) . .
Ta11 O162 Ta12 150(2) . .
Ta11 O162 Cs3 103.2(15) . .
Ta12 O162 Cs3 105.5(15) . .
W13 O195 W48 151(2) . .
W13 O195 Cs12 107.1(17) . .
W48 O195 Cs12 99.7(14) . .
W46 O172 W28 151(3) . .
W6 O179 W5 129(3) . .
W10 O164 W35 153(3) . .
W10 O164 Cs4 99.6(18) . 1_565
W35 O164 Cs4 102.4(19) . 1_565
Si1 O194 W44 127(2) . .
Si1 O194 W54 124(2) . .
W44 O194 W54 92.1(13) . .
Si1 O194 W65 122(2) . .
W44 O194 W65 91.6(12) . .
W54 O194 W65 90.3(12) . .
W21 O174 W27 127(2) . .
W69 O184 W68 156(3) . .
W79 O243 W30 147(2) . .
W79 O243 Cs18 108.1(15) . .
W30 O243 Cs18 101.2(15) . .
W27 O249 Ta2 120(2) . .
W27 O249 Cs12 111.3(19) . .
Ta2 O249 Cs12 96.8(16) . .
Si5 O214 W64 129(2) . .
Si5 O214 W69 121.6(19) . .
W64 O214 W69 92.6(13) . .
Si5 O214 W66 121.1(19) . .
W64 O214 W66 92.2(12) . .
W69 O214 W66 90.5(13) . .
W54 O240 W13 151(2) . .
W68 O211 Ta14 120(2) . .
W68 O211 Cs12 92.1(16) . .
Ta14 O211 Cs12 120.4(16) . .
W68 O211 Cs14 110.2(15) . .
Ta14 O211 Cs14 94.3(14) . .
Cs12 O211 Cs14 121.3(12) . .
Ta15 O216 Ta13 142(3) . .
W15 O237 W60 147(2) . .
W15 O237 Cs4 100.3(17) . 2_565
W60 O237 Cs4 104.6(17) . 2_565
W52 O229 W17 149(2) . .
W52 O229 Cs10 105.9(15) . .
W17 O229 Cs10 102.9(15) . .
Ta2 O248 Ta1 152(3) . .
Ta2 O248 K3 104(2) . 2_666
Ta1 O248 K3 103.6(18) . 2_666
Ta18 O210 Mn1 173(2) . .
W32 O215 W64 158(2) . .
W74 O226 W76 137(3) . .
W73 O222 W35 120(2) . .
W44 O241 Cs5 104.6(16) . .
W35 O223 Cs4 107.2(18) . 1_565
W21 O250 Ta2 121(2) . .
W21 O250 K3 112.1(16) . 2_666
Ta2 O250 K3 102.0(15) . 2_666
W62 O235 W78 144(2) . .
W66 O218 W69 124(3) . .
Si1 O238 Ta7 127(2) . .
Si1 O238 W48 128(2) . .
Ta7 O238 W48 92.9(13) . .
Si1 O238 W39 120(2) . .
Ta7 O238 W39 90.0(13) . .
W48 O238 W39 87.6(13) . .
Si4 O221 W35 131(2) . .
Si4 O221 W72 125(2) . .
W35 O221 W72 91.6(15) . .
Si4 O221 W73 120(2) . .
W35 O221 W73 89.4(13) . .
W72 O221 W73 87.9(13) . .
W62 O236 W40 153(3) . .
W62 O236 Cs7 96.3(16) . 2_665
W40 O236 Cs7 98.5(16) . 2_665
W63 O225 Ta12 116(2) . .
W63 O225 Cs11 89.5(14) . .
Ta12 O225 Cs11 118.4(16) . .
W63 O225 Cs18 110.8(16) . .
Ta12 O225 Cs18 99.7(15) . .
Cs11 O225 Cs18 123.3(14) . .
W36 O212 Ta15 117.2(19) . .
W36 O212 Cs14 114.3(19) . .
Ta15 O212 Cs14 96.8(14) . .
W64 O219 K2 116(2) . 2_665
W47 O242 Cs5 108.9(17) . .
Ta10 O224 Ta12 146(3) . .
Ta10 O224 Cs18 104.4(16) . .
Ta12 O224 Cs18 106.6(18) . .
W72 O228 W73 124(3) . .
W72 O228 Cs1 107(2) . .
W73 O228 Cs1 96.3(19) . .
W70 O245 W17 159(3) . .
W70 O245 Cs13 101.9(17) . 1_455
W17 O245 Cs13 96.4(17) . 1_455
W60 O233 W67 126(2) . .
W51 O231 Ta17 121(3) . .
W51 O231 Cs3 111(2) . .
Ta17 O231 Cs3 102(2) . .
W36 O213 W61 125(3) . .
W67 O234 W62 121(3) . .
W72 O227 W50 150(3) . .
W70 O246 W52 156(3) . .
W78 O311 Ta18 115(2) . .
W78 O311 Cs14 107.8(15) . .
Ta18 O311 Cs14 100.5(14) . .
W53 O304 W4 150(2) . .
W53 O304 Cs1 109.0(16) . 2_576
W4 O304 Cs1 100.6(13) . 2_576
W27 O307 W81 149(2) . .
W27 O307 Cs12 101.7(14) . .
W81 O307 Cs12 103.2(15) . .
W77 O309 W13 117(2) . .
W77 O309 Cs14 122.9(19) . .
W13 O309 Cs14 91.1(13) . .
W40 O310 W78 148(2) . .
W40 O310 Cs14 101.2(15) . .
W78 O310 Cs14 103.5(15) . .
W63 O300 W25 154(3) . .
W63 O300 Cs18 106.3(18) . .
W25 O300 Cs18 97.4(15) . .
W15 O312 W42 151(3) . .
W62 O313 Cs7 113(3) . 2_665
W62 O313 Cs4 135(3) . .
Cs7 O313 Cs4 100.4(16) 2_665 .
W10 O301 W23 161(3) . .
W69 O306 Cs7 142(3) . .
W73 O302 Cs6 133(2) . .
W53 O305 W70 125(3) . .
W53 O305 Cs13 107(2) . 1_455
W70 O305 Cs13 108.0(18) . 1_455
W65 O308 W77 145(3) . .
W39 O321 W48 124(2) . .
O7 Cs3 O231 148.2(11) . .
O7 Cs3 O34 152.2(10) . .
O231 Cs3 O34 48.9(12) . .
O7 Cs3 O162 119.5(9) . .
O231 Cs3 O162 87.2(11) . .
O34 Cs3 O162 70.1(9) . .
O7 Cs3 O85 119.2(10) . .
O231 Cs3 O85 64.7(12) . .
O34 Cs3 O85 87.0(11) . .
O162 Cs3 O85 47.6(11) . .
O7 Cs3 O96 49.7(9) . .
O231 Cs3 O96 134.7(11) . .
O34 Cs3 O96 102.5(10) . .
O162 Cs3 O96 118.5(10) . .
O85 Cs3 O96 159.6(10) . .
O7 Cs3 O95 105.4(10) . .
O231 Cs3 O95 79.3(12) . .
O34 Cs3 O95 48.5(10) . .
O162 Cs3 O95 108.0(10) . .
O85 Cs3 O95 135.3(11) . .
O96 Cs3 O95 58.1(10) . .
O7 Cs3 O190 50.5(9) . .
O231 Cs3 O190 106.2(12) . .
O34 Cs3 O190 113.4(10) . .
O162 Cs3 O190 164.9(11) . .
O85 Cs3 O190 144.7(11) . .
O96 Cs3 O190 46.8(10) . .
O95 Cs3 O190 68.8(10) . .
O7 Cs3 O104 72.5(9) . .
O231 Cs3 O104 134.7(12) . .
O34 Cs3 O104 107.3(9) . .
O162 Cs3 O104 47.8(10) . .
O85 Cs3 O104 77.8(10) . .
O96 Cs3 O104 82.1(9) . .
O95 Cs3 O104 115.4(10) . .
O190 Cs3 O104 119.1(10) . .
O7 Cs3 O108 115.5(9) . .
O231 Cs3 O108 46.8(12) . .
O34 Cs3 O108 56.0(9) . .
O162 Cs3 O108 123.9(9) . .
O85 Cs3 O108 111.1(10) . .
O96 Cs3 O108 89.0(9) . .
O95 Cs3 O108 44.7(10) . .
O190 Cs3 O108 65.0(9) . .
O104 Cs3 O108 158.9(10) . .
O7 Cs3 O331 77.5(10) . .
O231 Cs3 O331 108.4(13) . .
O34 Cs3 O331 123.5(10) . .
O162 Cs3 O331 56.3(10) . .
O85 Cs3 O331 44.6(11) . .
O96 Cs3 O331 116.9(10) . .
O95 Cs3 O331 160.9(10) . .
O190 Cs3 O331 123.1(10) . .
O104 Cs3 O331 46.7(11) . .
O108 Cs3 O331 151.2(11) . .
O7 Cs3 W52 30.4(6) . .
O231 Cs3 W52 132.1(9) . .
O34 Cs3 W52 124.9(7) . .
O162 Cs3 W52 139.6(7) . .
O85 Cs3 W52 148.0(8) . .
O96 Cs3 W52 29.5(6) . .
O95 Cs3 W52 76.5(7) . .
O190 Cs3 W52 26.1(7) . .
O104 Cs3 W52 93.1(7) . .
O108 Cs3 W52 88.3(7) . .
O331 Cs3 W52 107.9(8) . .
O90 Cs4 O313 166.9(15) 2_565 .
O90 Cs4 O83 61.5(12) 2_565 1_545
O313 Cs4 O83 123.8(14) . 1_545
O90 Cs4 O62W 83.5(17) 2_565 2_565
O313 Cs4 O62W 84.3(19) . 2_565
O83 Cs4 O62W 126.9(18) 1_545 2_565
O90 Cs4 O237 50.7(11) 2_565 2_565
O313 Cs4 O237 118.0(13) . 2_565
O83 Cs4 O237 68.9(13) 1_545 2_565
O62W Cs4 O237 58.0(18) 2_565 2_565
O90 Cs4 O164 67.0(12) 2_565 1_545
O313 Cs4 O164 126.0(15) . 1_545
O83 Cs4 O164 49.6(12) 1_545 1_545
O62W Cs4 O164 147.6(17) 2_565 1_545
O237 Cs4 O164 107.5(11) 2_565 1_545
O90 Cs4 O223 64.3(11) 2_565 1_545
O313 Cs4 O223 124.1(13) . 1_545
O83 Cs4 O223 93.4(11) 1_545 1_545
O62W Cs4 O223 106.5(18) 2_565 1_545
O237 Cs4 O223 113.5(11) 2_565 1_545
O164 Cs4 O223 49.3(11) 1_545 1_545
O90 Cs4 O53W 130.0(15) 2_565 1_545
O313 Cs4 O53W 62.9(17) . 1_545
O83 Cs4 O53W 84.2(16) 1_545 1_545
O62W Cs4 O53W 145(2) 2_565 1_545
O237 Cs4 O53W 147.9(16) 2_565 1_545
O164 Cs4 O53W 63.1(15) 1_545 1_545
O223 Cs4 O53W 84.4(15) 1_545 1_545
O90 Cs4 O152 97.9(14) 2_565 2_565
O313 Cs4 O152 74.8(15) . 2_565
O83 Cs4 O152 70.6(15) 1_545 2_565
O62W Cs4 O152 77(2) 2_565 2_565
O237 Cs4 O152 51.6(14) 2_565 2_565
O164 Cs4 O152 118.8(15) 1_545 2_565
O223 Cs4 O152 160.8(13) 1_545 2_565
O53W Cs4 O152 103.8(18) 1_545 2_565
O90 Cs4 W15 23.4(8) 2_565 2_565
O313 Cs4 W15 144.7(11) . 2_565
O83 Cs4 W15 63.1(9) 1_545 2_565
O62W Cs4 W15 69.3(15) 2_565 2_565
O237 Cs4 W15 27.3(8) 2_565 2_565
O164 Cs4 W15 86.2(8) 1_545 2_565
O223 Cs4 W15 86.8(7) 1_545 2_565
O53W Cs4 W15 145.5(13) 1_545 2_565
O152 Cs4 W15 76.6(11) 2_565 2_565
O90 Cs4 W10 64.3(9) 2_565 1_545
O313 Cs4 W10 125.7(12) . 1_545
O83 Cs4 W10 22.5(9) 1_545 1_545
O62W Cs4 W10 144.1(15) 2_565 1_545
O237 Cs4 W10 88.1(8) 2_565 1_545
O164 Cs4 W10 27.5(8) 1_545 1_545
O223 Cs4 W10 74.7(8) 1_545 1_545
O53W Cs4 W10 70.5(13) 1_545 1_545
O152 Cs4 W10 91.5(12) 2_565 1_545
W15 Cs4 W10 75.01(11) 2_565 1_545
O90 Cs4 W35 67.6(8) 2_565 1_545
O313 Cs4 W35 124.5(11) . 1_545
O83 Cs4 W35 74.8(9) 1_545 1_545
O62W Cs4 W35 129.1(15) 2_565 1_545
O237 Cs4 W35 117.5(8) 2_565 1_545
O164 Cs4 W35 26.8(8) 1_545 1_545
O223 Cs4 W35 23.3(8) 1_545 1_545
O53W Cs4 W35 69.1(12) 1_545 1_545
O152 Cs4 W35 145.2(12) 2_565 1_545
W15 Cs4 W35 90.76(12) 2_565 1_545
W10 Cs4 W35 53.72(10) 1_545 1_545
O146 Cs5 O241 157.5(10) 2_666 .
O146 Cs5 O24W 61.9(15) 2_666 2_566
O241 Cs5 O24W 115.1(15) . 2_566
O146 Cs5 O145 92.5(11) 2_666 2_666
O241 Cs5 O145 69.6(10) . 2_666
O24W Cs5 O145 121.2(13) 2_566 2_666
O146 Cs5 O242 62.1(11) 2_666 .
O241 Cs5 O242 96.5(10) . .
O24W Cs5 O242 60.3(13) 2_566 .
O145 Cs5 O242 61.0(10) 2_666 .
O146 Cs5 O149 135.3(11) 2_666 1_545
O241 Cs5 O149 67.3(10) . 1_545
O24W Cs5 O149 111.0(14) 2_566 1_545
O145 Cs5 O149 122.3(10) 2_666 1_545
O242 Cs5 O149 157.3(11) . 1_545
O146 Cs5 O20 50.1(10) 2_666 2_666
O241 Cs5 O20 116.9(9) . 2_666
O24W Cs5 O20 106.3(13) 2_566 2_666
O145 Cs5 O20 48.3(9) 2_666 2_666
O242 Cs5 O20 65.4(10) . 2_666
O149 Cs5 O20 135.3(11) 1_545 2_666
O146 Cs5 O128 109.1(11) 2_666 .
O241 Cs5 O128 52.2(10) . .
O24W Cs5 O128 72.8(14) 2_566 .
O145 Cs5 O128 67.5(10) 2_666 .
O242 Cs5 O128 48.5(10) . .
O149 Cs5 O128 109.9(10) 1_545 .
O20 Cs5 O128 103.8(9) 2_666 .
O146 Cs5 W44 136.5(9) 2_666 .
O241 Cs5 W44 24.9(7) . .
O24W Cs5 W44 93.4(12) 2_566 .
O145 Cs5 W44 69.2(7) 2_666 .
O242 Cs5 W44 74.7(7) . .
O149 Cs5 W44 85.6(8) 1_545 .
O20 Cs5 W44 116.1(6) 2_666 .
O128 Cs5 W44 27.7(6) . .
O146 Cs5 W43 23.7(9) 2_666 2_666
O241 Cs5 W43 142.1(7) . 2_666
O24W Cs5 W43 83.9(12) 2_566 2_666
O145 Cs5 W43 72.5(7) 2_666 2_666
O242 Cs5 W43 63.4(8) . 2_666
O149 Cs5 W43 138.9(8) 1_545 2_666
O20 Cs5 W43 26.7(6) 2_666 2_666
O128 Cs5 W43 111.1(6) . 2_666
W44 Cs5 W43 133.14(17) . 2_666
O146 Cs5 W5 74.6(8) 2_666 2_666
O241 Cs5 W5 90.0(7) . 2_666
O24W Cs5 W5 119.2(11) 2_566 2_666
O145 Cs5 W5 21.4(7) 2_666 2_666
O242 Cs5 W5 62.7(8) . 2_666
O149 Cs5 W5 129.8(8) 1_545 2_666
O20 Cs5 W5 27.1(6) 2_666 2_666
O128 Cs5 W5 84.9(6) . 2_666
W44 Cs5 W5 90.48(15) . 2_666
W43 Cs5 W5 52.61(10) 2_666 2_666
O146 Cs5 W47 83.2(9) 2_666 .
O241 Cs5 W47 76.7(7) . .
O24W Cs5 W47 61.7(11) 2_566 .
O145 Cs5 W47 63.5(8) 2_666 .
O242 Cs5 W47 22.4(7) . .
O149 Cs5 W47 135.3(8) 1_545 .
O20 Cs5 W47 84.2(6) 2_666 .
O128 Cs5 W47 26.3(6) . .
W44 Cs5 W47 53.34(11) . .
W43 Cs5 W47 85.72(14) 2_666 .
W5 Cs5 W47 73.51(12) 2_666 .
O304 Cs1 O134 49.6(11) 2_576 2_576
O304 Cs1 O103 169.9(11) 2_576 .
O134 Cs1 O103 137.4(11) 2_576 .
O304 Cs1 O81 118.7(10) 2_576 .
O134 Cs1 O81 146.7(13) 2_576 .
O103 Cs1 O81 51.2(10) . .
O304 Cs1 O228 90.6(11) 2_576 .
O134 Cs1 O228 99.9(13) 2_576 .
O103 Cs1 O228 81.1(12) . .
O81 Cs1 O228 46.8(11) . .
O304 Cs1 O132 55.7(10) 2_576 2_576
O134 Cs1 O132 46.4(12) 2_576 2_576
O103 Cs1 O132 133.9(11) . 2_576
O81 Cs1 O132 161.5(9) . 2_576
O228 Cs1 O132 142.1(11) . 2_576
O304 Cs1 O131 47.4(11) 2_576 2_576
O134 Cs1 O131 78.2(11) 2_576 2_576
O103 Cs1 O131 134.9(11) . 2_576
O81 Cs1 O131 118.4(10) . 2_576
O228 Cs1 O131 126.4(11) . 2_576
O132 Cs1 O131 43.7(9) 2_576 2_576
O304 Cs1 O32 128.3(10) 2_576 .
O134 Cs1 O32 104.1(11) 2_576 .
O103 Cs1 O32 47.7(10) . .
O81 Cs1 O32 55.6(8) . .
O228 Cs1 O32 45.5(10) . .
O132 Cs1 O32 142.7(9) 2_576 .
O131 Cs1 O32 171.7(10) 2_576 .
O304 Cs1 O31W 106.1(9) 2_576 .
O134 Cs1 O31W 58.1(10) 2_576 .
O103 Cs1 O31W 79.5(9) . .
O81 Cs1 O31W 112.1(9) . .
O228 Cs1 O31W 87.8(10) . .
O132 Cs1 O31W 86.0(9) 2_576 .
O131 Cs1 O31W 129.5(9) 2_576 .
O32 Cs1 O31W 56.7(8) . .
O304 Cs1 W4 28.9(7) 2_576 2_576
O134 Cs1 W4 28.0(9) 2_576 2_576
O103 Cs1 W4 152.3(8) . 2_576
O81 Cs1 W4 124.8(7) . 2_576
O228 Cs1 W4 81.7(8) . 2_576
O132 Cs1 W4 60.5(7) 2_576 2_576
O131 Cs1 W4 72.7(8) 2_576 2_576
O32 Cs1 W4 105.5(6) . 2_576
O31W Cs1 W4 78.3(6) . 2_576
O304 Cs1 W63 142.6(7) 2_576 .
O134 Cs1 W63 164.0(9) 2_576 .
O103 Cs1 W63 28.8(7) . .
O81 Cs1 W63 29.3(7) . .
O228 Cs1 W63 73.0(8) . .
O132 Cs1 W63 144.2(7) 2_576 .
O131 Cs1 W63 117.6(8) 2_576 .
O32 Cs1 W63 60.6(6) . .
O31W Cs1 W63 106.6(6) . .
W4 Cs1 W63 153.9(2) 2_576 .
O304 Cs1 W73 96.5(8) 2_576 .
O134 Cs1 W73 123.9(10) 2_576 .
O103 Cs1 W73 73.4(8) . .
O81 Cs1 W73 24.9(7) . .
O228 Cs1 W73 27.8(8) . .
O132 Cs1 W73 151.2(7) 2_576 .
O131 Cs1 W73 113.1(8) 2_576 .
O32 Cs1 W73 58.9(6) . .
O31W Cs1 W73 112.0(6) . .
W4 Cs1 W73 99.94(18) 2_576 .
W63 Cs1 W73 54.16(10) . .
O116 Cs2 O29 163.9(11) 2_675 .
O116 Cs2 O181 102.0(12) 2_675 .
O29 Cs2 O181 94.1(11) . .
O116 Cs2 O117 95.8(12) 2_675 .
O29 Cs2 O117 94.7(11) . .
O181 Cs2 O117 46.9(11) . .
O116 Cs2 O51 48.4(11) 2_675 2_675
O29 Cs2 O51 134.4(12) . 2_675
O181 Cs2 O51 87.4(11) . 2_675
O117 Cs2 O51 117.9(11) . 2_675
O116 Cs2 O105 128.0(12) 2_675 .
O29 Cs2 O105 49.3(11) . .
O181 Cs2 O105 92.9(11) . .
O117 Cs2 O105 60.3(10) . .
O51 Cs2 O105 176.3(11) 2_675 .
O116 Cs2 O203 143.0(12) 2_675 .
O29 Cs2 O203 50.7(10) . .
O181 Cs2 O203 49.1(10) . .
O117 Cs2 O203 48.5(10) . .
O51 Cs2 O203 132.8(10) 2_675 .
O105 Cs2 O203 48.9(9) . .
O116 Cs2 O189 117.1(13) 2_675 2_575
O29 Cs2 O189 61.6(12) . 2_575
O181 Cs2 O189 94.5(12) . 2_575
O117 Cs2 O189 135.2(11) . 2_575
O51 Cs2 O189 72.8(11) 2_675 2_575
O105 Cs2 O189 110.9(11) . 2_575
O203 Cs2 O189 91.0(11) . 2_575
O116 Cs2 O82 120.5(11) 2_675 .
O29 Cs2 O82 44.8(10) . .
O181 Cs2 O82 131.4(11) . .
O117 Cs2 O82 102.7(11) . .
O51 Cs2 O82 137.9(11) 2_675 .
O105 Cs2 O82 43.1(11) . .
O203 Cs2 O82 82.3(10) . .
O189 Cs2 O82 86.7(12) 2_575 .
O116 Cs2 Ta10 155.6(10) 2_675 .
O29 Cs2 Ta10 29.4(8) . .
O181 Cs2 Ta10 77.2(8) . .
O117 Cs2 Ta10 65.6(7) . .
O51 Cs2 Ta10 153.8(7) 2_675 .
O105 Cs2 Ta10 29.5(7) . .
O203 Cs2 Ta10 28.2(7) . .
O189 Cs2 Ta10 87.1(8) 2_575 .
O82 Cs2 Ta10 54.3(8) . .
O116 Cs2 Ta13 116.1(9) 2_675 .
O29 Cs2 Ta13 78.1(8) . .
O181 Cs2 Ta13 28.6(8) . .
O117 Cs2 Ta13 28.3(7) . .
O51 Cs2 Ta13 115.6(8) 2_675 .
O105 Cs2 Ta13 64.5(7) . .
O203 Cs2 Ta13 27.4(7) . .
O189 Cs2 Ta13 106.9(8) 2_575 .
O82 Cs2 Ta13 105.3(8) . .
Ta10 Cs2 Ta13 53.75(9) . .
O116 Cs2 W66 25.4(9) 2_675 2_675
O29 Cs2 W66 154.6(9) . 2_675
O181 Cs2 W66 94.7(8) . 2_675
O117 Cs2 W66 108.6(7) . 2_675
O51 Cs2 W66 23.0(7) 2_675 2_675
O105 Cs2 W66 153.4(8) . 2_675
O203 Cs2 W66 143.8(7) . 2_675
O189 Cs2 W66 93.9(8) 2_575 2_675
O82 Cs2 W66 133.7(8) . 2_675
Ta10 Cs2 W66 172.0(2) . 2_675
Ta13 Cs2 W66 118.48(17) . 2_675
O22W Cs6 O302 99.2(14) . .
O22W Cs6 O142 154.7(14) . 1_565
O302 Cs6 O142 105.8(12) . 1_565
O22W Cs6 O204 123.6(13) . 2_576
O302 Cs6 O204 65.4(12) . 2_576
O142 Cs6 O204 65.4(10) 1_565 2_576
O22W Cs6 O193 107.5(13) . 1_565
O302 Cs6 O193 147.6(13) . 1_565
O142 Cs6 O193 51.0(9) 1_565 1_565
O204 Cs6 O193 111.5(9) 2_576 1_565
O22W Cs6 O197 67.3(14) . 1_565
O302 Cs6 O197 130.0(14) . 1_565
O142 Cs6 O197 98.8(11) 1_565 1_565
O204 Cs6 O197 162.1(12) 2_576 1_565
O193 Cs6 O197 50.7(11) 1_565 1_565
O22W Cs6 O23W 58.7(16) . 2_576
O302 Cs6 O23W 89.3(16) . 2_576
O142 Cs6 O23W 116.7(14) 1_565 2_576
O204 Cs6 O23W 66.9(14) 2_576 2_576
O193 Cs6 O23W 120.1(14) 1_565 2_576
O197 Cs6 O23W 117.4(16) 1_565 2_576
O22W Cs6 W20 133.4(11) . 1_565
O302 Cs6 W20 127.1(10) . 1_565
O142 Cs6 W20 23.3(7) 1_565 1_565
O204 Cs6 W20 85.8(7) 2_576 1_565
O193 Cs6 W20 27.7(6) 1_565 1_565
O197 Cs6 W20 77.2(9) 1_565 1_565
O23W Cs6 W20 120.1(12) 2_576 1_565
O22W Cs6 W65 86.4(11) . 1_565
O302 Cs6 W65 144.5(10) . 1_565
O142 Cs6 W65 75.9(7) 1_565 1_565
O204 Cs6 W65 138.2(7) 2_576 1_565
O193 Cs6 W65 26.7(6) 1_565 1_565
O197 Cs6 W65 24.0(9) 1_565 1_565
O23W Cs6 W65 122.3(13) 2_576 1_565
W20 Cs6 W65 53.50(12) 1_565 1_565
O22W Cs6 W73 83.0(11) . .
O302 Cs6 W73 16.7(9) . .
O142 Cs6 W73 122.1(8) 1_565 .
O204 Cs6 W73 78.0(7) 2_576 .
O193 Cs6 W73 155.4(8) 1_565 .
O197 Cs6 W73 119.0(10) 1_565 .
O23W Cs6 W73 84.4(12) 2_576 .
W20 Cs6 W73 142.3(3) 1_565 .
W65 Cs6 W73 139.3(3) 1_565 .
O22W Cs6 K2 70.0(12) . 1_565
O302 Cs6 K2 95.6(10) . 1_565
O142 Cs6 K2 111.0(8) 1_565 1_565
O204 Cs6 K2 156.9(9) 2_576 1_565
O193 Cs6 K2 77.1(7) 1_565 1_565
O197 Cs6 K2 34.5(10) 1_565 1_565
O23W Cs6 K2 128.6(12) 2_576 1_565
W20 Cs6 K2 96.9(3) 1_565 1_565
W65 Cs6 K2 53.3(2) 1_565 1_565
W73 Cs6 K2 86.2(3) . 1_565
O22W Cs6 Cs1 82.2(11) . .
O302 Cs6 Cs1 46.1(10) . .
O142 Cs6 Cs1 112.2(7) 1_565 .
O204 Cs6 Cs1 47.0(7) 2_576 .
O193 Cs6 Cs1 154.3(7) 1_565 .
O197 Cs6 Cs1 148.7(9) 1_565 .
O23W Cs6 Cs1 44.4(12) 2_576 .
W20 Cs6 Cs1 132.4(2) 1_565 .
W65 Cs6 Cs1 166.2(3) 1_565 .
W73 Cs6 Cs1 46.81(12) . .
K2 Cs6 Cs1 128.4(3) 1_565 .
O306 Cs7 O313 167.9(17) . 2_665
O306 Cs7 O152 107.0(17) . 1_655
O313 Cs7 O152 81.8(17) 2_665 1_655
O306 Cs7 O92 77.5(13) . 2_665
O313 Cs7 O92 99.5(13) 2_665 2_665
O152 Cs7 O92 148.6(18) 1_655 2_665
O306 Cs7 O236 129.9(13) . 2_665
O313 Cs7 O236 49.9(13) 2_665 2_665
O152 Cs7 O236 112.5(16) 1_655 2_665
O92 Cs7 O236 52.8(11) 2_665 2_665
O306 Cs7 O62W 110.8(19) . 2_665
O313 Cs7 O62W 79.8(19) 2_665 2_665
O152 Cs7 O62W 70(2) 1_655 2_665
O92 Cs7 O62W 79.7(17) 2_665 2_665
O236 Cs7 O62W 59.4(17) 2_665 2_665
O306 Cs7 W62 155.8(10) . 2_665
O313 Cs7 W62 22.4(11) 2_665 2_665
O152 Cs7 W62 95.5(13) 1_655 2_665
O92 Cs7 W62 78.6(8) 2_665 2_665
O236 Cs7 W62 27.5(7) 2_665 2_665
O62W Cs7 W62 68.2(15) 2_665 2_665
O306 Cs7 W40 101.6(10) . 2_665
O313 Cs7 W40 76.5(10) 2_665 2_665
O152 Cs7 W40 135.3(15) 1_655 2_665
O92 Cs7 W40 24.2(8) 2_665 2_665
O236 Cs7 W40 28.5(7) 2_665 2_665
O62W Cs7 W40 68.4(14) 2_665 2_665
W62 Cs7 W40 54.79(14) 2_665 2_665
O306 Cs7 W69 14.0(11) . .
O313 Cs7 W69 158.5(13) 2_665 .
O152 Cs7 W69 101.0(13) 1_655 .
O92 Cs7 W69 89.2(8) 2_665 .
O236 Cs7 W69 141.9(8) 2_665 .
O62W Cs7 W69 121.2(15) 2_665 .
W62 Cs7 W69 163.1(3) 2_665 .
W40 Cs7 W69 113.4(2) 2_665 .
O306 Cs7 Cs4 143.1(10) . 2_665
O313 Cs7 Cs4 40.8(10) 2_665 2_665
O152 Cs7 Cs4 44.8(13) 1_655 2_665
O92 Cs7 Cs4 139.4(9) 2_665 2_665
O236 Cs7 Cs4 86.9(8) 2_665 2_665
O62W Cs7 Cs4 83.7(14) 2_665 2_665
W62 Cs7 Cs4 60.85(16) 2_665 2_665
W40 Cs7 Cs4 115.3(2) 2_665 2_665
W69 Cs7 Cs4 130.8(3) . 2_665
O306 Cs7 K2 80.3(12) . 2_665
O313 Cs7 K2 88.9(13) 2_665 2_665
O152 Cs7 K2 110.2(15) 1_655 2_665
O92 Cs7 K2 101.2(10) 2_665 2_665
O236 Cs7 K2 112.1(9) 2_665 2_665
O62W Cs7 K2 168.7(15) 2_665 2_665
W62 Cs7 K2 100.8(4) 2_665 2_665
W40 Cs7 K2 108.0(3) 2_665 2_665
W69 Cs7 K2 70.1(3) . 2_665
Cs4 Cs7 K2 88.6(3) 2_665 2_665
O1W K3 O2W 36(2) . .
O1W K3 O126 106(2) . .
O2W K3 O126 124.7(13) . .
O1W K3 O3W 121(2) . 2_666
O2W K3 O3W 132.8(12) . 2_666
O126 K3 O3W 98.8(12) . 2_666
O1W K3 O250 130(2) . 2_666
O2W K3 O250 98.6(12) . 2_666
O126 K3 O250 122.1(11) . 2_666
O3W K3 O250 67.2(11) 2_666 2_666
O1W K3 O248 103(2) . 2_666
O2W K3 O248 67.3(12) . 2_666
O126 K3 O248 111.4(13) . 2_666
O3W K3 O248 116.1(11) 2_666 2_666
O250 K3 O248 48.9(12) 2_666 2_666
O1W K3 O18 114(2) . 2_666
O2W K3 O18 95.0(12) . 2_666
O126 K3 O18 60.3(11) . 2_666
O3W K3 O18 124.7(10) 2_666 2_666
O250 K3 O18 81.8(10) 2_666 2_666
O248 K3 O18 51.2(10) 2_666 2_666
O1W K3 W39 111.0(18) . .
O2W K3 W39 141.2(10) . .
O126 K3 W39 24.5(9) . .
O3W K3 W39 75.9(7) 2_666 .
O250 K3 W39 118.8(9) 2_666 .
O248 K3 W39 130.1(9) 2_666 .
O18 K3 W39 81.3(7) 2_666 .
O1W K3 Ta2 107.2(19) . 2_666
O2W K3 Ta2 72.4(9) . 2_666
O126 K3 Ta2 131.1(10) . 2_666
O3W K3 Ta2 93.4(7) 2_666 2_666
O250 K3 Ta2 28.4(8) 2_666 2_666
O248 K3 Ta2 26.0(8) 2_666 2_666
O18 K3 Ta2 73.9(6) 2_666 2_666
W39 K3 Ta2 140.4(4) . 2_666
O1W K3 Ta1 99(2) . 2_666
O2W K3 Ta1 70.2(10) . 2_666
O126 K3 Ta1 88.1(10) . 2_666
O3W K3 Ta1 134.6(8) 2_666 2_666
O250 K3 Ta1 71.1(8) 2_666 2_666
O248 K3 Ta1 26.2(8) 2_666 2_666
O18 K3 Ta1 29.4(6) 2_666 2_666
W39 K3 Ta1 110.4(4) . 2_666
Ta2 K3 Ta1 52.1(2) 2_666 2_666
O1W K3 K3 76.3(19) . 2_666
O2W K3 K3 86.8(10) . 2_666
O126 K3 K3 131.0(12) . 2_666
O3W K3 K3 47.8(6) 2_666 2_666
O250 K3 K3 81.6(8) 2_666 2_666
O248 K3 K3 115.5(10) 2_666 2_666
O18 K3 K3 163.4(8) 2_666 2_666
W39 K3 K3 107.5(6) . 2_666
Ta2 K3 K3 91.1(4) 2_666 2_666
Ta1 K3 K3 140.6(6) 2_666 2_666
O14W K1 O12W 122(2) . .
O14W K1 O15W 35(2) . .
O12W K1 O15W 134.5(12) . .
O14W K1 O33 99(2) . .
O12W K1 O33 118.9(13) . .
O15W K1 O33 64.4(11) . .
O14W K1 O29 115(2) . .
O12W K1 O29 122.8(13) . .
O15W K1 O29 95.0(12) . .
O33 K1 O29 50.7(10) . .
O14W K1 O189 106(2) . 2_575
O12W K1 O189 96.1(14) . 2_575
O15W K1 O189 124.6(14) . 2_575
O33 K1 O189 115.5(13) . 2_575
O29 K1 O189 64.9(12) . 2_575
O14W K1 O166 124(2) . .
O12W K1 O166 69.5(12) . .
O15W K1 O166 94.3(12) . .
O33 K1 O166 49.8(11) . .
O29 K1 O166 82.4(11) . .
O189 K1 O166 129.3(13) 2_575 .
O14W K1 O88 97(2) . 2_575
O12W K1 O88 61.1(11) . 2_575
O15W K1 O88 132.2(12) . 2_575
O33 K1 O88 159.4(11) . 2_575
O29 K1 O88 110.4(11) . 2_575
O189 K1 O88 47.1(12) 2_575 2_575
O166 K1 O88 127.8(13) . 2_575
O14W K1 W42 110.8(19) . 2_575
O12W K1 W42 75.2(9) . 2_575
O15W K1 W42 139.8(10) . 2_575
O33 K1 W42 132.4(8) . 2_575
O29 K1 W42 82.6(8) . 2_575
O189 K1 W42 22.0(10) 2_575 2_575
O166 K1 W42 124.8(10) . 2_575
O88 K1 W42 27.7(6) 2_575 2_575
O14W K1 Ta10 98(2) . .
O12W K1 Ta10 135.3(10) . .
O15W K1 Ta10 69.8(9) . .
O33 K1 Ta10 26.4(7) . .
O29 K1 Ta10 28.5(8) . .
O189 K1 Ta10 90.7(11) 2_575 .
O166 K1 Ta10 72.2(8) . .
O88 K1 Ta10 137.7(8) 2_575 .
W42 K1 Ta10 110.4(4) 2_575 .
O14W K1 K1 70.8(18) . 2_575
O12W K1 K1 55.0(9) . 2_575
O15W K1 K1 81.1(9) . 2_575
O33 K1 K1 113.0(9) . 2_575
O29 K1 K1 162.2(10) . 2_575
O189 K1 K1 131.3(12) 2_575 2_575
O166 K1 K1 80.7(8) . 2_575
O88 K1 K1 84.4(8) 2_575 2_575
W42 K1 K1 111.5(7) 2_575 2_575
Ta10 K1 K1 137.9(6) . 2_575
O14W K1 Cs2 92.2(18) . .
O12W K1 Cs2 136.5(9) . .
O15W K1 Cs2 89.0(9) . .
O33 K1 Cs2 75.8(7) . .
O29 K1 Cs2 33.6(7) . .
O189 K1 Cs2 45.2(10) 2_575 .
O166 K1 Cs2 115.8(8) . .
O88 K1 Cs2 91.0(7) 2_575 .
W42 K1 Cs2 67.1(2) 2_575 .
Ta10 K1 Cs2 49.4(2) . .
K1 K1 Cs2 161.6(8) 2_575 .
O219 K2 O197 111.4(15) 2_665 .
O219 K2 O27 77.1(10) 2_665 1_545
O197 K2 O27 79.6(12) . 1_545
O219 K2 O50W 81.0(14) 2_665 .
O197 K2 O50W 86.6(15) . .
O27 K2 O50W 147.6(15) 1_545 .
O219 K2 Cs7 106.0(10) 2_665 2_665
O197 K2 Cs7 141.4(11) . 2_665
O27 K2 Cs7 118.6(9) 1_545 2_665
O50W K2 Cs7 90.2(13) . 2_665
O219 K2 Cs6 124.8(10) 2_665 1_545
O197 K2 Cs6 35.9(10) . 1_545
O27 K2 Cs6 58.1(7) 1_545 1_545
O50W K2 Cs6 120.3(12) . 1_545
Cs7 K2 Cs6 122.5(4) 2_665 1_545
W20 O333 W47 130(3) . .
W50 O331 W74 149(3) . .
W50 O331 Cs3 103.7(17) . .
W74 O331 Cs3 105.2(19) . .
Ta1 O332 Ta3 154(3) . .
Ta1 O332 Cs11 102(2) . .
Ta3 O332 Cs11 102(2) . .
O65W O27W O54W 107(10) . .
O41W O46W O10W 131(6) . 2_675
O14W O15W K1 52(3) . .
O46W O41W O28W 154(7) . 1_655
O43W O28W O41W 158(7) . 1_455
O1W O2W K3 56(3) . .
O2W O1W K3 87(3) . .
O15W O14W K1 93(3) . .
O98 Cs11 O103 117.9(11) . .
O98 Cs11 O171 90.7(11) . .
O103 Cs11 O171 144.3(11) . .
O98 Cs11 O135 50.7(10) . .
O103 Cs11 O135 117.1(10) . .
O171 Cs11 O135 63.7(10) . .
O98 Cs11 O26 166.3(11) . .
O103 Cs11 O26 51.0(11) . .
O171 Cs11 O26 102.7(11) . .
O135 Cs11 O26 138.6(9) . .
O98 Cs11 O225 118.4(11) . .
O103 Cs11 O225 51.1(11) . .
O171 Cs11 O225 134.7(11) . .
O135 Cs11 O225 161.5(10) . .
O26 Cs11 O225 49.4(10) . .
O98 Cs11 O332 71.6(12) . .
O103 Cs11 O332 154.8(12) . .
O171 Cs11 O332 50.5(12) . .
O135 Cs11 O332 87.3(12) . .
O26 Cs11 O332 114.9(12) . .
O225 Cs11 O332 103.7(12) . .
O98 Cs11 O180 109.9(10) . .
O103 Cs11 O180 107.4(11) . .
O171 Cs11 O180 79.1(11) . .
O135 Cs11 O180 135.4(10) . .
O26 Cs11 O180 70.6(10) . .
O225 Cs11 O180 59.3(11) . .
O332 Cs11 O180 48.9(12) . .
O98 Cs11 O97 47.3(11) . .
O103 Cs11 O97 71.6(10) . .
O171 Cs11 O97 137.2(10) . .
O135 Cs11 O97 79.8(9) . .
O26 Cs11 O97 119.7(11) . .
O225 Cs11 O97 82.5(10) . .
O332 Cs11 O97 109.5(11) . .
O180 Cs11 O97 118.3(9) . .
O98 Cs11 O8 57.4(10) . .
O103 Cs11 O8 74.8(11) . .
O171 Cs11 O8 108.4(10) . .
O135 Cs11 O8 46.0(10) . .
O26 Cs11 O8 119.3(10) . .
O225 Cs11 O8 116.4(11) . .
O332 Cs11 O8 125.3(11) . .
O180 Cs11 O8 164.4(9) . .
O97 Cs11 O8 46.9(9) . .
O98 Cs11 O148 126.4(11) . .
O103 Cs11 O148 115.2(10) . .
O171 Cs11 O148 45.7(10) . .
O135 Cs11 O148 108.9(9) . .
O26 Cs11 O148 64.2(10) . .
O225 Cs11 O148 89.6(10) . .
O332 Cs11 O148 57.1(11) . .
O180 Cs11 O148 44.8(9) . .
O97 Cs11 O148 162.3(9) . .
O8 Cs11 O148 148.9(9) . .
O98 Cs11 W63 140.1(8) . .
O103 Cs11 W63 31.1(8) . .
O171 Cs11 W63 128.9(7) . .
O135 Cs11 W63 145.0(7) . .
O26 Cs11 W63 26.3(8) . .
O225 Cs11 W63 31.3(7) . .
O332 Cs11 W63 126.7(9) . .
O180 Cs11 W63 77.8(8) . .
O97 Cs11 W63 93.8(7) . .
O8 Cs11 W63 105.9(7) . .
O148 Cs11 W63 87.4(7) . .
O53 Cs12 O17 119.9(11) . .
O53 Cs12 O127 146.1(11) . .
O17 Cs12 O127 89.5(10) . .
O53 Cs12 O80W 47(3) . 1_655
O17 Cs12 O80W 111(3) . 1_655
O127 Cs12 O80W 109(4) . 1_655
O53 Cs12 O121 151.2(12) . .
O17 Cs12 O121 70.2(10) . .
O127 Cs12 O121 50.4(11) . .
O80W Cs12 O121 159(4) 1_655 .
O53 Cs12 O211 47.9(11) . .
O17 Cs12 O211 117.3(11) . .
O127 Cs12 O211 135.3(10) . .
O80W Cs12 O211 94(3) 1_655 .
O121 Cs12 O211 103.3(11) . .
O53 Cs12 O123 49.4(10) . .
O17 Cs12 O123 164.5(11) . .
O127 Cs12 O123 104.6(11) . .
O80W Cs12 O123 71(3) 1_655 .
O121 Cs12 O123 113.8(10) . .
O211 Cs12 O123 47.6(11) . .
O53 Cs12 O20W 79(2) . 1_655
O17 Cs12 O20W 123(2) . 1_655
O127 Cs12 O20W 70(2) . 1_655
O80W Cs12 O20W 41(4) 1_655 1_655
O121 Cs12 O20W 120(2) . 1_655
O211 Cs12 O20W 113(2) . 1_655
O123 Cs12 O20W 69(2) . 1_655
O53 Cs12 O249 118.1(11) . .
O17 Cs12 O249 51.6(11) . .
O127 Cs12 O249 65.6(10) . .
O80W Cs12 O249 77(3) 1_655 .
O121 Cs12 O249 89.7(11) . .
O211 Cs12 O249 159.0(10) . .
O123 Cs12 O249 140.6(11) . .
O20W Cs12 O249 72(2) 1_655 .
O53 Cs12 O45 72.5(10) . .
O17 Cs12 O45 48.1(10) . .
O127 Cs12 O45 137.1(10) . .
O80W Cs12 O45 86(3) 1_655 .
O121 Cs12 O45 107.8(10) . .
O211 Cs12 O45 80.5(10) . .
O123 Cs12 O45 118.3(10) . .
O20W Cs12 O45 123(2) 1_655 .
O249 Cs12 O45 79.8(10) . .
O53 Cs12 O122 108.2(11) . .
O17 Cs12 O122 106.0(10) . .
O127 Cs12 O122 75.7(11) . .
O80W Cs12 O122 142(3) 1_655 .
O121 Cs12 O122 44.8(11) . .
O211 Cs12 O122 63.2(10) . .
O123 Cs12 O122 72.0(10) . .
O20W Cs12 O122 118(2) 1_655 .
O249 Cs12 O122 133.7(11) . .
O45 Cs12 O122 117.0(10) . .
O53 Cs12 O195 114.1(10) . .
O17 Cs12 O195 124.7(9) . .
O127 Cs12 O195 46.1(10) . .
O80W Cs12 O195 113(3) 1_655 .
O121 Cs12 O195 56.6(10) . .
O211 Cs12 O195 90.0(10) . .
O123 Cs12 O195 64.7(10) . .
O20W Cs12 O195 77(2) 1_655 .
O249 Cs12 O195 111.0(10) . .
O45 Cs12 O195 159.5(10) . .
O122 Cs12 O195 42.9(11) . .
O200 Cs10 O191 63.9(12) . .
O200 Cs10 O138 47.7(11) . .
O191 Cs10 O138 84.2(12) . .
O200 Cs10 O16 88.6(11) . .
O191 Cs10 O16 50.5(10) . .
O138 Cs10 O16 68.2(11) . .
O200 Cs10 O38 149.2(11) . .
O191 Cs10 O38 121.8(10) . .
O138 Cs10 O38 152.2(11) . .
O16 Cs10 O38 118.9(10) . .
O200 Cs10 O96 79.3(11) . .
O191 Cs10 O96 135.4(10) . .
O138 Cs10 O96 51.6(11) . .
O16 Cs10 O96 107.6(9) . .
O38 Cs10 O96 102.8(10) . .
O200 Cs10 O109 106.9(12) . .
O191 Cs10 O109 144.9(10) . .
O138 Cs10 O109 115.5(12) . .
O16 Cs10 O109 162.0(11) . .
O38 Cs10 O109 49.3(10) . .
O96 Cs10 O109 67.6(10) . .
O200 Cs10 O15 137.2(12) . .
O191 Cs10 O15 82.7(11) . .
O138 Cs10 O15 106.3(11) . .
O16 Cs10 O15 48.7(11) . .
O38 Cs10 O15 70.9(10) . .
O96 Cs10 O15 112.6(10) . .
O109 Cs10 O15 115.7(11) . .
O200 Cs10 O95 134.5(11) . .
O191 Cs10 O95 160.5(10) . .
O138 Cs10 O95 104.2(11) . .
O16 Cs10 O95 115.8(10) . .
O38 Cs10 O95 48.0(9) . .
O96 Cs10 O95 57.5(9) . .
O109 Cs10 O95 46.5(10) . .
O15 Cs10 O95 78.1(11) . .
O200 Cs10 O120 110.5(12) . .
O191 Cs10 O120 47.2(11) . .
O138 Cs10 O120 121.9(12) . .
O16 Cs10 O120 56.9(10) . .
O38 Cs10 O120 77.9(10) . .
O96 Cs10 O120 160.0(9) . .
O109 Cs10 O120 122.6(10) . .
O15 Cs10 O120 48.3(10) . .
O95 Cs10 O120 115.0(10) . .
O200 Cs10 O229 44.4(11) . .
O191 Cs10 O229 107.8(10) . .
O138 Cs10 O229 56.5(10) . .
O16 Cs10 O229 123.0(10) . .
O38 Cs10 O229 116.4(10) . .
O96 Cs10 O229 46.0(9) . .
O109 Cs10 O229 67.2(10) . .
O15 Cs10 O229 157.4(9) . .
O95 Cs10 O229 91.4(10) . .
O120 Cs10 O229 151.2(10) . .
O200 Cs10 W37 131.3(9) . .
O191 Cs10 W37 149.6(7) . .
O138 Cs10 W37 125.9(9) . .
O16 Cs10 W37 138.2(7) . .
O38 Cs10 W37 30.1(7) . .
O96 Cs10 W37 74.4(7) . .
O109 Cs10 W37 24.7(8) . .
O15 Cs10 W37 91.0(8) . .
O95 Cs10 W37 29.4(7) . .
O120 Cs10 W37 108.0(8) . .
O229 Cs10 W37 89.3(7) . .
O4W Cs13 O1 108.2(14) . 1_655
O4W Cs13 O191 85.3(14) . 2_666
O1 Cs13 O191 160.3(11) 1_655 2_666
O4W Cs13 O305 78.9(14) . 1_655
O1 Cs13 O305 77.2(11) 1_655 1_655
O191 Cs13 O305 120.4(11) 2_666 1_655
O4W Cs13 O200 101.1(14) . 2_666
O1 Cs13 O200 101.7(10) 1_655 2_666
O191 Cs13 O200 60.7(11) 2_666 2_666
O305 Cs13 O200 178.8(12) 1_655 2_666
O4W Cs13 O168 116.8(14) . 1_655
O1 Cs13 O168 48.0(10) 1_655 1_655
O191 Cs13 O168 138.6(11) 2_666 1_655
O305 Cs13 O168 42.9(12) 1_655 1_655
O200 Cs13 O168 136.5(12) 2_666 1_655
O4W Cs13 O142 108.3(14) . 2_666
O1 Cs13 O142 132.1(9) 1_655 2_666
O191 Cs13 O142 51.1(9) 2_666 2_666
O305 Cs13 O142 80.4(11) 1_655 2_666
O200 Cs13 O142 100.6(10) 2_666 2_666
O168 Cs13 O142 87.7(10) 1_655 2_666
O4W Cs13 O129 134.0(14) . 2_666
O1 Cs13 O129 60.0(10) 1_655 2_666
O191 Cs13 O129 100.3(11) 2_666 2_666
O305 Cs13 O129 131.1(11) 1_655 2_666
O200 Cs13 O129 48.1(10) 2_666 2_666
O168 Cs13 O129 88.8(11) 1_655 2_666
O142 Cs13 O129 110.4(10) 2_666 2_666
O4W Cs13 O245 68.4(14) . 1_655
O1 Cs13 O245 47.2(11) 1_655 1_655
O191 Cs13 O245 151.5(12) 2_666 1_655
O305 Cs13 O245 45.7(11) 1_655 1_655
O200 Cs13 O245 133.2(11) 2_666 1_655
O168 Cs13 O245 54.3(11) 1_655 1_655
O142 Cs13 O245 126.1(10) 2_666 1_655
O129 Cs13 O245 105.8(10) 2_666 1_655
O4W Cs13 W17 112.9(12) . 2_666
O1 Cs13 W17 73.5(7) 1_655 2_666
O191 Cs13 W17 88.1(8) 2_666 2_666
O305 Cs13 W17 150.6(9) 1_655 2_666
O200 Cs13 W17 28.4(8) 2_666 2_666
O168 Cs13 W17 111.3(9) 1_655 2_666
O142 Cs13 W17 117.8(7) 2_666 2_666
O129 Cs13 W17 24.0(6) 2_666 2_666
O245 Cs13 W17 111.6(8) 1_655 2_666
O4W Cs13 W20 90.4(12) . 2_666
O1 Cs13 W20 156.9(7) 1_655 2_666
O191 Cs13 W20 29.0(7) 2_666 2_666
O305 Cs13 W20 93.7(8) 1_655 2_666
O200 Cs13 W20 87.5(8) 2_666 2_666
O168 Cs13 W20 111.6(8) 1_655 2_666
O142 Cs13 W20 25.0(6) 2_666 2_666
O129 Cs13 W20 116.2(7) 2_666 2_666
O245 Cs13 W20 135.8(8) 1_655 2_666
W17 Cs13 W20 112.36(14) 2_666 2_666
O4W Cs13 W49 128.3(12) . 1_655
O1 Cs13 W49 27.2(7) 1_655 1_655
O191 Cs13 W49 145.9(8) 2_666 1_655
O305 Cs13 W49 68.8(9) 1_655 1_655
O200 Cs13 W49 110.4(8) 2_666 1_655
O168 Cs13 W49 28.0(8) 1_655 1_655
O142 Cs13 W49 104.9(6) 2_666 1_655
O129 Cs13 W49 62.3(7) 2_666 1_655
O245 Cs13 W49 60.1(8) 1_655 1_655
W17 Cs13 W49 83.60(12) 2_666 1_655
W20 Cs13 W49 129.74(17) 2_666 1_655
O224 Cs18 O151 152.8(11) . .
O224 Cs18 O105 51.1(11) . .
O151 Cs18 O105 145.8(10) . .
O224 Cs18 O47 69.1(11) . .
O151 Cs18 O47 120.0(11) . .
O105 Cs18 O47 88.3(11) . .
O224 Cs18 O25 117.8(10) . .
O151 Cs18 O25 47.4(10) . .
O105 Cs18 O25 106.6(11) . .
O47 Cs18 O25 164.8(11) . .
O224 Cs18 O117 87.0(11) . .
O151 Cs18 O117 119.0(10) . .
O105 Cs18 O117 62.6(11) . .
O47 Cs18 O117 50.6(10) . .
O25 Cs18 O117 139.2(10) . .
O224 Cs18 O225 50.2(11) . .
O151 Cs18 O225 104.2(10) . .
O105 Cs18 O225 82.4(11) . .
O47 Cs18 O225 107.7(10) . .
O25 Cs18 O225 72.3(10) . .
O117 Cs18 O225 136.8(11) . .
O224 Cs18 O180 103.9(11) . .
O151 Cs18 O180 49.0(10) . .
O105 Cs18 O180 137.3(10) . .
O47 Cs18 O180 117.0(10) . .
O25 Cs18 O180 49.5(10) . .
O117 Cs18 O180 159.7(11) . .
O225 Cs18 O180 58.1(11) . .
O224 Cs18 O243 124.9(10) . .
O151 Cs18 O243 75.5(10) . .
O105 Cs18 O243 109.2(10) . .
O47 Cs18 O243 58.3(10) . .
O25 Cs18 O243 117.2(10) . .
O117 Cs18 O243 47.5(10) . .
O225 Cs18 O243 160.3(9) . .
O180 Cs18 O243 113.3(10) . .
O224 Cs18 O46 106.1(11) . .
O151 Cs18 O46 74.0(10) . .
O105 Cs18 O46 134.4(11) . .
O47 Cs18 O46 46.8(11) . .
O25 Cs18 O46 118.8(11) . .
O117 Cs18 O46 79.3(11) . .
O225 Cs18 O46 114.3(10) . .
O180 Cs18 O46 81.2(10) . .
O243 Cs18 O46 46.2(9) . .
O224 Cs18 O300 57.6(10) . .
O151 Cs18 O300 114.0(10) . .
O105 Cs18 O300 48.1(11) . .
O47 Cs18 O300 124.9(11) . .
O25 Cs18 O300 66.5(11) . .
O117 Cs18 O300 110.3(11) . .
O225 Cs18 O300 46.0(10) . .
O180 Cs18 O300 90.0(10) . .
O243 Cs18 O300 152.5(10) . .
O46 Cs18 O300 159.2(10) . .
O224 Cs18 W28 125.4(8) . .
O151 Cs18 W28 30.4(7) . .
O105 Cs18 W28 131.4(7) . .
O47 Cs18 W28 139.5(8) . .
O25 Cs18 W28 25.4(8) . .
O117 Cs18 W28 147.2(7) . .
O225 Cs18 W28 75.2(8) . .
O180 Cs18 W28 29.6(6) . .
O243 Cs18 W28 105.9(7) . .
O46 Cs18 W28 94.2(8) . .
O300 Cs18 W28 87.0(8) . .
O27W O54W O65W 31(7) . .
Cs4 O62W Cs7 174(3) 2_565 2_665
O27W O65W O54W 42(9) . .
O90W O80W Cs12 134(9) . 1_455
W60 O660 W42 149(3) . .
O92W O90W O80W 160(10) . .
O35 Cs14 O309 117.4(10) . .
O35 Cs14 O93 53.5(11) . .
O309 Cs14 O93 119.0(11) . .
O35 Cs14 O113 74.6(10) . .
O309 Cs14 O113 150.9(11) . .
O93 Cs14 O113 89.7(11) . .
O35 Cs14 O311 48.7(10) . .
O309 Cs14 O311 69.7(11) . .
O93 Cs14 O311 84.7(11) . .
O113 Cs14 O311 111.7(10) . .
O35 Cs14 O212 93.6(10) . .
O309 Cs14 O212 143.5(10) . .
O93 Cs14 O212 63.4(11) . .
O113 Cs14 O212 51.6(10) . .
O311 Cs14 O212 141.7(11) . .
O35 Cs14 O33W 125.7(19) . .
O309 Cs14 O33W 78.8(19) . .
O93 Cs14 O33W 73(2) . .
O113 Cs14 O33W 117.2(18) . .
O311 Cs14 O33W 125.4(17) . .
O212 Cs14 O33W 67.1(18) . .
O35 Cs14 O141 162.8(11) . .
O309 Cs14 O141 49.5(11) . .
O93 Cs14 O141 139.6(11) . .
O113 Cs14 O141 111.7(11) . .
O311 Cs14 O141 115.4(11) . .
O212 Cs14 O141 102.8(11) . .
O33W Cs14 O141 67(2) . .
O35 Cs14 O310 59.8(9) . .
O309 Cs14 O310 74.3(10) . .
O93 Cs14 O310 48.2(11) . .
O113 Cs14 O310 130.3(11) . .
O311 Cs14 O310 50.3(9) . .
O212 Cs14 O310 109.9(10) . .
O33W Cs14 O310 79.1(17) . .
O141 Cs14 O310 117.6(10) . .
O35 Cs14 O211 110.0(9) . .
O309 Cs14 O211 104.5(10) . .
O93 Cs14 O211 136.3(11) . .
O113 Cs14 O211 47.4(11) . .
O311 Cs14 O211 115.4(9) . .
O212 Cs14 O211 79.9(10) . .
O33W Cs14 O211 115.1(18) . .
O141 Cs14 O211 68.6(10) . .
O310 Cs14 O211 165.5(9) . .
O35 Cs14 O122 116.1(10) . .
O309 Cs14 O122 48.2(10) . .
O93 Cs14 O122 161.2(11) . .
O113 Cs14 O122 102.9(11) . .
O311 Cs14 O122 77.7(11) . .
O212 Cs14 O122 135.3(10) . .
O33W Cs14 O122 112(2) . .
O141 Cs14 O122 47.6(11) . .
O310 Cs14 O122 113.8(10) . .
O211 Cs14 O122 59.5(10) . .
O35 Cs14 O48 128.6(9) . .
O309 Cs14 O48 112.7(10) . .
O93 Cs14 O48 109.9(11) . .
O113 Cs14 O48 55.6(10) . .
O311 Cs14 O48 159.2(9) . .
O212 Cs14 O48 46.9(10) . .
O33W Cs14 O48 74.4(17) . .
O141 Cs14 O48 63.2(10) . .
O310 Cs14 O48 150.3(9) . .
O211 Cs14 O48 43.8(9) . .
O122 Cs14 O48 88.8(10) . .
O16 Ta8 O57 98.0(17) . .
O16 Ta8 O10 84.8(17) . .
O57 Ta8 O10 102.0(15) . .
O16 Ta8 O192 164.0(17) . .
O57 Ta8 O192 97.6(15) . .
O10 Ta8 O192 88.7(16) . .
O16 Ta8 O191 92.2(18) . .
O57 Ta8 O191 92.5(15) . .
O10 Ta8 O191 165.5(16) . .
O192 Ta8 O191 90.3(17) . .
O16 Ta8 O14 88.5(17) . .
O57 Ta8 O14 170.4(14) . .
O10 Ta8 O14 85.6(15) . .
O192 Ta8 O14 76.4(16) . .
O191 Ta8 O14 80.1(16) . .
O16 Ta8 Cs10 52.1(13) . .
O57 Ta8 Cs10 75.4(11) . .
O10 Ta8 Cs10 135.0(12) . .
O192 Ta8 Cs10 136.3(11) . .
O191 Ta8 Cs10 48.0(13) . .
O14 Ta8 Cs10 103.5(12) . .
O145 W5 O18 101.0(17) . .
O145 W5 O20 100.5(17) . .
O18 W5 O20 158.1(16) . .
O145 W5 O179 104(2) . .
O18 W5 O179 89.7(19) . .
O20 W5 O179 81.8(19) . .
O145 W5 O144 103(2) . .
O18 W5 O144 93.7(15) . .
O20 W5 O144 84.9(16) . .
O179 W5 O144 152(2) . .
O145 W5 O24 172.8(18) . .
O18 W5 O24 75.3(13) . .
O20 W5 O24 82.9(14) . .
O179 W5 O24 70.4(18) . .
O144 W5 O24 83.5(16) . .
O145 W5 Cs5 47.6(13) . 2_666
O18 W5 Cs5 146.8(10) . 2_666
O20 W5 Cs5 53.6(11) . 2_666
O179 W5 Cs5 88.4(16) . 2_666
O144 W5 Cs5 103.4(12) . 2_666
O24 W5 Cs5 134.3(8) . 2_666
O138 Ta6 O99 90.7(17) . .
O138 Ta6 O57 95.6(19) . .
O99 Ta6 O57 99.5(14) . .
O138 Ta6 O3 166(2) . .
O99 Ta6 O3 87.3(15) . .
O57 Ta6 O3 98.0(16) . .
O138 Ta6 O200 85(2) . .
O99 Ta6 O200 161.3(17) . .
O57 Ta6 O200 99.0(16) . .
O3 Ta6 O200 93.1(17) . .
O138 Ta6 O2 89.3(19) . .
O99 Ta6 O2 84.1(14) . .
O57 Ta6 O2 173.9(15) . .
O3 Ta6 O2 77.1(17) . .
O200 Ta6 O2 77.8(16) . .
O138 Ta6 Cs10 48.4(14) . .
O99 Ta6 Cs10 137.0(10) . .
O57 Ta6 Cs10 76.1(11) . .
O3 Ta6 Cs10 135.6(11) . .
O200 Ta6 Cs10 46.4(13) . .
O2 Ta6 Cs10 104.7(11) . .
O161 Ta12 O224 104.5(19) . .
O161 Ta12 O104 99.6(19) . .
O224 Ta12 O104 155.9(18) . .
O161 Ta12 O225 97.9(19) . .
O224 Ta12 O225 89.1(17) . .
O104 Ta12 O225 89.4(17) . .
O161 Ta12 O162 105.1(18) . .
O224 Ta12 O162 85.2(17) . .
O104 Ta12 O162 87.0(16) . .
O225 Ta12 O162 157.0(17) . .
O161 Ta12 O86 171.3(19) . .
O224 Ta12 O86 82.7(17) . .
O104 Ta12 O86 73.5(16) . .
O225 Ta12 O86 77.0(17) . .
O162 Ta12 O86 80.2(16) . .
O161 Ta12 Cs18 81.9(14) . .
O224 Ta12 Cs18 46.7(13) . .
O104 Ta12 Cs18 141.0(12) . .
O225 Ta12 Cs18 52.2(12) . .
O162 Ta12 Cs18 130.7(11) . .
O86 Ta12 Cs18 100.0(11) . .
O161 Ta12 Cs3 80.2(14) . .
O224 Ta12 Cs3 130.8(12) . .
O104 Ta12 Cs3 51.9(11) . .
O225 Ta12 Cs3 139.6(12) . .
O162 Ta12 Cs3 47.6(11) . .
O86 Ta12 Cs3 99.0(11) . .
Cs18 Ta12 Cs3 159.99(12) . .
O161 Ta12 Cs11 80.1(15) . .
O224 Ta12 Cs11 126.9(13) . .
O104 Ta12 Cs11 59.0(12) . .
O225 Ta12 Cs11 38.9(12) . .
O162 Ta12 Cs11 145.9(11) . .
O86 Ta12 Cs11 91.7(12) . .
Cs18 Ta12 Cs11 83.27(10) . .
Cs3 Ta12 Cs11 102.25(10) . .
O34 Ta17 O87 100.7(17) . .
O34 Ta17 O231 91(2) . .
O87 Ta17 O231 96.1(19) . .
O34 Ta17 O94 88.8(18) . .
O87 Ta17 O94 101.0(16) . .
O231 Ta17 O94 162.7(19) . .
O34 Ta17 O88 163.9(15) . .
O87 Ta17 O88 95.4(17) . .
O231 Ta17 O88 88(2) . .
O94 Ta17 O88 87.3(17) . .
O34 Ta17 O107 87.5(16) . .
O87 Ta17 O107 168.5(17) . .
O231 Ta17 O107 75.6(19) . .
O94 Ta17 O107 87.1(15) . .
O88 Ta17 O107 76.7(16) . .
O34 Ta17 Cs3 51.3(12) . .
O87 Ta17 Cs3 75.8(12) . .
O231 Ta17 Cs3 50.7(17) . .
O94 Ta17 Cs3 137.1(13) . .
O88 Ta17 Cs3 135.4(11) . .
O107 Ta17 Cs3 103.8(11) . .
O224 Ta10 O203 98.6(19) . .
O224 Ta10 O33 89.8(17) . .
O203 Ta10 O33 99.2(16) . .
O224 Ta10 O105 91.0(18) . .
O203 Ta10 O105 96.2(17) . .
O33 Ta10 O105 164.2(17) . .
O224 Ta10 O29 167.3(17) . .
O203 Ta10 O29 94.0(17) . .
O33 Ta10 O29 89.9(17) . .
O105 Ta10 O29 85.9(17) . .
O224 Ta10 O30 92.9(17) . .
O203 Ta10 O30 167.3(16) . .
O33 Ta10 O30 86.2(15) . .
O105 Ta10 O30 78.0(16) . .
O29 Ta10 O30 74.4(15) . .
O224 Ta10 Cs2 138.4(13) . .
O203 Ta10 Cs2 62.0(12) . .
O33 Ta10 Cs2 127.6(12) . .
O105 Ta10 Cs2 58.3(13) . .
O29 Ta10 Cs2 48.1(12) . .
O30 Ta10 Cs2 105.6(10) . .
O224 Ta10 Cs18 49.0(13) . .
O203 Ta10 Cs18 77.8(14) . .
O33 Ta10 Cs18 136.6(12) . .
O105 Ta10 Cs18 50.5(14) . .
O29 Ta10 Cs18 133.4(11) . .
O30 Ta10 Cs18 106.1(11) . .
Cs2 Ta10 Cs18 89.74(17) . .
O224 Ta10 K1 134.9(12) . .
O203 Ta10 K1 76.0(14) . .
O33 Ta10 K1 48.7(12) . .
O105 Ta10 K1 133.9(13) . .
O29 Ta10 K1 50.4(11) . .
O30 Ta10 K1 99.7(11) . .
Cs2 Ta10 K1 78.9(3) . .
Cs18 Ta10 K1 153.8(3) . .
O314 W6 O179 105(2) . .
O314 W6 O171 99.7(19) . .
O179 W6 O171 94(2) . .
O314 W6 O148 101.6(19) . .
O179 W6 O148 152(2) . .
O171 W6 O148 89.0(18) . .
O314 W6 O19 101.7(18) . .
O179 W6 O19 85(2) . .
O171 W6 O19 158.0(18) . .
O148 W6 O19 81.7(17) . .
O314 W6 O24 171.9(16) . .
O179 W6 O24 70.2(19) . .
O171 W6 O24 74.7(16) . .
O148 W6 O24 84.2(15) . .
O19 W6 O24 84.6(15) . .
O314 W6 Cs11 84.1(14) . .
O179 W6 Cs11 135.8(16) . .
O171 W6 Cs11 41.7(15) . .
O148 W6 Cs11 54.8(11) . .
O19 W6 Cs11 136.2(13) . .
O24 W6 Cs11 94.9(9) . .
O10 Ta7 O121 86.9(18) . .
O10 Ta7 O143 101.7(15) . .
O121 Ta7 O143 100.9(17) . .
O10 Ta7 O11 91.5(17) . .
O121 Ta7 O11 164.7(16) . .
O143 Ta7 O11 94.3(16) . .
O10 Ta7 O127 161.6(16) . .
O121 Ta7 O127 90.4(19) . .
O143 Ta7 O127 96.7(16) . .
O11 Ta7 O127 86.4(17) . .
O10 Ta7 O238 87.2(15) . .
O121 Ta7 O238 86.5(16) . .
O143 Ta7 O238 168.7(15) . .
O11 Ta7 O238 78.3(15) . .
O127 Ta7 O238 74.5(15) . .
O10 Ta7 Cs12 135.5(13) . .
O121 Ta7 Cs12 51.2(13) . .
O143 Ta7 Cs12 76.5(11) . .
O11 Ta7 Cs12 132.9(11) . .
O127 Ta7 Cs12 50.2(13) . .
O238 Ta7 Cs12 102.2(10) . .
O162 Ta11 O87 100.3(18) . .
O162 Ta11 O85 93.1(19) . .
O87 Ta11 O85 96.8(18) . .
O162 Ta11 O33 88.8(17) . .
O87 Ta11 O33 100.8(16) . .
O85 Ta11 O33 161.7(17) . .
O162 Ta11 O166 165.7(15) . .
O87 Ta11 O166 93.9(17) . .
O85 Ta11 O166 86.9(19) . .
O33 Ta11 O166 86.9(17) . .
O162 Ta11 O84 88.6(16) . .
O87 Ta11 O84 169.1(17) . .
O85 Ta11 O84 76.2(16) . .
O33 Ta11 O84 85.6(15) . .
O166 Ta11 O84 77.5(15) . .
O162 Ta11 Cs3 51.1(11) . .
O87 Ta11 Cs3 76.2(13) . .
O85 Ta11 Cs3 52.7(15) . .
O33 Ta11 Cs3 137.1(13) . .
O166 Ta11 Cs3 135.8(11) . .
O84 Ta11 Cs3 105.1(10) . .
O83 W10 O301 106(2) . .
O83 W10 O29 102(2) . .
O301 W10 O29 94.1(19) . .
O83 W10 O164 99(2) . .
O301 W10 O164 80(2) . .
O29 W10 O164 158(2) . .
O83 W10 O82 99(2) . .
O301 W10 O82 154(2) . .
O29 W10 O82 88(2) . .
O164 W10 O82 89(2) . .
O83 W10 O30 171(2) . .
O301 W10 O30 82.1(18) . .
O29 W10 O30 74.0(16) . .
O164 W10 O30 84.7(18) . .
O82 W10 O30 74.0(18) . .
O83 W10 Cs4 47.5(17) . 1_565
O301 W10 Cs4 103.2(15) . 1_565
O29 W10 Cs4 148.0(12) . 1_565
O164 W10 Cs4 52.9(15) . 1_565
O82 W10 Cs4 87.7(16) . 1_565
O30 W10 Cs4 134.4(9) . 1_565
O83 W10 Cs2 75.3(18) . .
O301 W10 Cs2 131.0(14) . .
O29 W10 Cs2 40.9(12) . .
O164 W10 Cs2 148.9(14) . .
O82 W10 Cs2 62.4(15) . .
O30 W10 Cs2 97.3(10) . .
Cs4 W10 Cs2 110.76(14) 1_565 .
O303 W4 O4 100(2) . .
O303 W4 O134 103(2) . .
O4 W4 O134 89.3(18) . .
O303 W4 O169 106(2) . .
O4 W4 O169 89.9(16) . .
O134 W4 O169 151(2) . .
O303 W4 O304 101(2) . .
O4 W4 O304 158.5(16) . .
O134 W4 O304 86.6(19) . .
O169 W4 O304 83.6(17) . .
O303 W4 O133 171.9(17) . .
O4 W4 O133 75.7(15) . .
O134 W4 O133 70.7(17) . .
O169 W4 O133 81.0(16) . .
O304 W4 O133 83.0(15) . .
O303 W4 Cs1 76.1(17) . 2_576
O4 W4 Cs1 137.3(10) . 2_576
O134 W4 Cs1 51.8(15) . 2_576
O169 W4 Cs1 132.4(13) . 2_576
O304 W4 Cs1 50.5(10) . 2_576
O133 W4 Cs1 102.2(9) . 2_576
O141 W13 O122 108(2) . .
O141 W13 O195 103(2) . .
O122 W13 O195 86.8(19) . .
O141 W13 O240 99(2) . .
O122 W13 O240 153.3(18) . .
O195 W13 O240 86.6(17) . .
O141 W13 O309 97(2) . .
O122 W13 O309 91.6(18) . .
O195 W13 O309 159.5(17) . .
O240 W13 O309 85.7(17) . .
O141 W13 O124 171(2) . .
O122 W13 O124 70.1(17) . .
O195 W13 O124 86.2(16) . .
O240 W13 O124 83.8(15) . .
O309 W13 O124 74.1(16) . .
O141 W13 Cs14 60.3(18) . .
O122 W13 Cs14 66.8(15) . .
O195 W13 Cs14 138.9(12) . .
O240 W13 Cs14 130.6(12) . .
O309 W13 Cs14 56.9(12) . .
O124 W13 Cs14 111.3(11) . .
O141 W13 Cs12 88.5(15) . .
O122 W13 Cs12 46.7(14) . .
O195 W13 Cs12 49.2(12) . .
O240 W13 Cs12 135.5(12) . .
O309 W13 Cs12 137.0(12) . .
O124 W13 Cs12 95.7(9) . .
Cs14 W13 Cs12 91.11(12) . .
O143 Ta2 O248 103.5(17) . .
O143 Ta2 O17 99.2(16) . .
O248 Ta2 O17 87(2) . .
O143 Ta2 O249 96.7(16) . .
O248 Ta2 O249 159.5(18) . .
O17 Ta2 O249 93.3(18) . .
O143 Ta2 O250 96.2(16) . .
O248 Ta2 O250 87.8(19) . .
O17 Ta2 O250 164.5(15) . .
O249 Ta2 O250 86.3(18) . .
O143 Ta2 O178 166.7(17) . .
O248 Ta2 O178 83.8(17) . .
O17 Ta2 O178 92.2(16) . .
O249 Ta2 O178 75.7(16) . .
O250 Ta2 O178 72.7(16) . .
O143 Ta2 Cs12 76.3(12) . .
O248 Ta2 Cs12 134.5(16) . .
O17 Ta2 Cs12 49.2(11) . .
O249 Ta2 Cs12 54.2(13) . .
O250 Ta2 Cs12 137.7(11) . .
O178 Ta2 Cs12 106.7(11) . .
O143 Ta2 K3 76.8(12) . 2_666
O248 Ta2 K3 50.5(16) . 2_666
O17 Ta2 K3 133.3(12) . 2_666
O249 Ta2 K3 133.3(14) . 2_666
O250 Ta2 K3 49.6(12) . 2_666
O178 Ta2 K3 100.3(12) . 2_666
Cs12 Ta2 K3 152.9(2) . 2_666
O90 W15 O312 107(2) . .
O90 W15 O237 99(2) . .
O312 W15 O237 88.7(19) . .
O90 W15 O39 97(2) . .
O312 W15 O39 157(2) . .
O237 W15 O39 87.2(19) . .
O90 W15 O202 101.7(19) . .
O312 W15 O202 87.9(18) . .
O237 W15 O202 159(2) . .
O39 W15 O202 88.0(18) . .
O90 W15 O89 168.4(18) . .
O312 W15 O89 83.2(18) . .
O237 W15 O89 87.7(17) . .
O39 W15 O89 74.0(16) . .
O202 W15 O89 71.7(16) . .
O90 W15 Cs4 46.5(14) . 2_565
O312 W15 Cs4 104.6(14) . 2_565
O237 W15 Cs4 52.4(14) . 2_565
O39 W15 Cs4 90.8(12) . 2_565
O202 W15 Cs4 147.8(13) . 2_565
O89 W15 Cs4 138.3(9) . 2_565
O40 Ta16 O94 98.2(17) . .
O40 Ta16 O93 96.1(17) . .
O94 Ta16 O93 164.1(18) . .
O40 Ta16 O202 95.2(17) . .
O94 Ta16 O202 85.8(18) . .
O93 Ta16 O202 85.9(19) . .
O40 Ta16 O35 100.3(16) . .
O94 Ta16 O35 89.9(17) . .
O93 Ta16 O35 94.5(18) . .
O202 Ta16 O35 164.3(16) . .
O40 Ta16 O89 170.0(15) . .
O94 Ta16 O89 88.6(17) . .
O93 Ta16 O89 76.3(17) . .
O202 Ta16 O89 78.0(17) . .
O35 Ta16 O89 86.9(15) . .
O40 Ta16 Cs14 76.2(12) . .
O94 Ta16 Cs14 138.3(13) . .
O93 Ta16 Cs14 52.7(14) . .
O202 Ta16 Cs14 135.5(13) . .
O35 Ta16 Cs14 52.0(11) . .
O89 Ta16 Cs14 103.4(12) . .
O129 W17 O1 99.5(19) . .
O129 W17 O245 101.4(19) . .
O1 W17 O245 92.8(19) . .
O129 W17 O200 100.8(19) . .
O1 W17 O200 95.0(19) . .
O245 W17 O200 154.8(18) . .
O129 W17 O229 102.9(19) . .
O1 W17 O229 157.5(16) . .
O245 W17 O229 81.8(19) . .
O200 W17 O229 81.8(19) . .
O129 W17 O2 172.4(19) . .
O1 W17 O2 74.9(15) . .
O245 W17 O2 84.2(16) . .
O200 W17 O2 74.9(16) . .
O229 W17 O2 82.8(15) . .
O129 W17 Cs13 57.1(15) . 2_666
O1 W17 Cs13 71.4(12) . 2_666
O245 W17 Cs13 148.8(13) . 2_666
O200 W17 Cs13 55.9(13) . 2_666
O229 W17 Cs13 122.6(11) . 2_666
O2 W17 Cs13 115.6(11) . 2_666
O129 W17 Cs13 79.0(14) . 1_455
O1 W17 Cs13 46.7(12) . 1_455
O245 W17 Cs13 56.9(14) . 1_455
O200 W17 Cs13 140.0(15) . 1_455
O229 W17 Cs13 137.7(12) . 1_455
O2 W17 Cs13 100.2(10) . 1_455
Cs13 W17 Cs13 94.39(12) 2_666 1_455
O129 W17 Cs10 85.1(14) . .
O1 W17 Cs10 132.6(13) . .
O245 W17 Cs10 132.9(15) . .
O200 W17 Cs10 38.5(14) . .
O229 W17 Cs10 51.5(12) . .
O2 W17 Cs10 94.9(10) . .
Cs13 W17 Cs10 72.19(11) 2_666 .
Cs13 W17 Cs10 163.18(12) 1_455 .
O47 Ta13 O203 100.9(19) . .
O47 Ta13 O216 90.7(18) . .
O203 Ta13 O216 99.7(17) . .
O47 Ta13 O117 95.0(18) . .
O203 Ta13 O117 95.9(17) . .
O216 Ta13 O117 162.1(17) . .
O47 Ta13 O181 164.5(19) . .
O203 Ta13 O181 94.6(19) . .
O216 Ta13 O181 85.3(18) . .
O117 Ta13 O181 84.7(18) . .
O47 Ta13 O198 91.7(18) . .
O203 Ta13 O198 165.8(17) . .
O216 Ta13 O198 86.7(16) . .
O117 Ta13 O198 76.2(16) . .
O181 Ta13 O198 73.1(18) . .
O47 Ta13 Cs2 138.6(12) . .
O203 Ta13 Cs2 60.1(12) . .
O216 Ta13 Cs2 126.7(13) . .
O117 Ta13 Cs2 55.4(14) . .
O181 Ta13 Cs2 52.2(13) . .
O198 Ta13 Cs2 105.9(11) . .
O47 Ta13 Cs18 50.2(12) . .
O203 Ta13 Cs18 77.7(13) . .
O216 Ta13 Cs18 138.2(12) . .
O117 Ta13 Cs18 54.3(13) . .
O181 Ta13 Cs18 136.4(12) . .
O198 Ta13 Cs18 106.0(11) . .
Cs2 Ta13 Cs18 88.67(16) . .
O210 Ta18 O35 108.0(16) . .
O210 Ta18 O34 106.6(16) . .
O35 Ta18 O34 83.9(17) . .
O210 Ta18 O95 97.4(16) . .
O35 Ta18 O95 154.6(16) . .
O34 Ta18 O95 89.9(18) . .
O210 Ta18 O311 96.0(16) . .
O35 Ta18 O311 86.9(17) . .
O34 Ta18 O311 157.3(16) . .
O95 Ta18 O311 89.5(17) . .
O210 Ta18 O36 167.8(16) . .
O35 Ta18 O36 82.0(15) . .
O34 Ta18 O36 80.9(16) . .
O95 Ta18 O36 72.7(16) . .
O311 Ta18 O36 77.2(16) . .
O210 Ta18 Cs14 83.0(11) . .
O35 Ta18 Cs14 46.5(13) . .
O34 Ta18 Cs14 128.9(12) . .
O95 Ta18 Cs14 139.6(13) . .
O311 Ta18 Cs14 50.7(11) . .
O36 Ta18 Cs14 99.9(11) . .
O210 Ta18 Cs3 79.1(11) . .
O35 Ta18 Cs3 131.8(12) . .
O34 Ta18 Cs3 49.6(11) . .
O95 Ta18 Cs3 53.4(12) . .
O311 Ta18 Cs3 140.7(11) . .
O36 Ta18 Cs3 99.6(11) . .
Cs14 Ta18 Cs3 159.66(12) . .
O142 W20 O333 99(2) . .
O142 W20 O120 105.3(19) . .
O333 W20 O120 156(2) . .
O142 W20 O193 99.4(16) . .
O333 W20 O193 87(2) . .
O120 W20 O193 87.1(17) . .
O142 W20 O191 101.3(17) . .
O333 W20 O191 90(2) . .
O120 W20 O191 88.0(18) . .
O193 W20 O191 159.3(16) . .
O142 W20 O14 169.1(17) . .
O333 W20 O14 71.7(19) . .
O120 W20 O14 84.6(17) . .
O193 W20 O14 85.5(14) . .
O191 W20 O14 74.0(15) . .
O142 W20 Cs13 56.8(12) . 2_666
O333 W20 Cs13 72.9(17) . 2_666
O120 W20 Cs13 122.7(14) . 2_666
O193 W20 Cs13 144.3(11) . 2_666
O191 W20 Cs13 52.1(12) . 2_666
O14 W20 Cs13 114.1(10) . 2_666
O142 W20 Cs6 45.2(12) . 1_545
O333 W20 Cs6 91.2(16) . 1_545
O120 W20 Cs6 104.0(13) . 1_545
O193 W20 Cs6 54.4(10) . 1_545
O191 W20 Cs6 146.2(12) . 1_545
O14 W20 Cs6 137.7(10) . 1_545
Cs13 W20 Cs6 96.05(16) 2_666 1_545
O142 W20 Cs10 88.2(13) . .
O333 W20 Cs10 133.2(16) . .
O120 W20 Cs10 51.1(13) . .
O193 W20 Cs10 137.8(12) . .
O191 W20 Cs10 44.0(14) . .
O14 W20 Cs10 94.7(10) . .
Cs13 W20 Cs10 72.94(12) 2_666 .
Cs6 W20 Cs10 123.3(2) 1_545 .
O59 W21 O144 101.9(19) . .
O59 W21 O250 100.9(18) . .
O144 W21 O250 89.9(17) . .
O59 W21 O174 101.3(17) . .
O144 W21 O174 156.3(19) . .
O250 W21 O174 90.0(16) . .
O59 W21 O173 104.0(18) . .
O144 W21 O173 84.0(18) . .
O250 W21 O173 155(2) . .
O174 W21 O173 86.2(16) . .
O59 W21 O178 169.9(15) . .
O144 W21 O178 84.6(18) . .
O250 W21 O178 71.1(17) . .
O174 W21 O178 73.0(15) . .
O173 W21 O178 84.2(17) . .
O332 Ta1 O248 83(2) . .
O332 Ta1 O9 100.6(19) . .
O248 Ta1 O9 102.2(17) . .
O332 Ta1 O171 91(2) . .
O248 Ta1 O171 160.1(18) . .
O9 Ta1 O171 97.6(16) . .
O332 Ta1 O18 165.5(18) . .
O248 Ta1 O18 93.4(18) . .
O9 Ta1 O18 94.0(15) . .
O171 Ta1 O18 87.4(15) . .
O332 Ta1 O24 89.5(18) . .
O248 Ta1 O24 84.0(17) . .
O9 Ta1 O24 168.7(14) . .
O171 Ta1 O24 76.9(15) . .
O18 Ta1 O24 76.1(13) . .
O332 Ta1 Cs11 51.5(17) . .
O248 Ta1 Cs11 132.8(15) . .
O9 Ta1 Cs11 77.1(12) . .
O171 Ta1 Cs11 50.3(13) . .
O18 Ta1 Cs11 133.8(9) . .
O24 Ta1 Cs11 105.8(10) . .
O332 Ta1 K3 130.1(17) . 2_666
O248 Ta1 K3 50.2(15) . 2_666
O9 Ta1 K3 76.6(12) . 2_666
O171 Ta1 K3 139.0(13) . 2_666
O18 Ta1 K3 53.3(9) . 2_666
O24 Ta1 K3 100.9(11) . 2_666
Cs11 Ta1 K3 153.2(3) . 2_666
O220 W23 O166 101(2) . .
O220 W23 O101 104(2) . .
O166 W23 O101 88.7(18) . .
O220 W23 O31 98(2) . .
O166 W23 O31 160(2) . .
O101 W23 O31 87.5(18) . .
O220 W23 O301 103(2) . .
O166 W23 O301 94.4(18) . .
O101 W23 O301 151(2) . .
O31 W23 O301 80.0(18) . .
O220 W23 O84 174.9(18) . .
O166 W23 O84 76.0(16) . .
O101 W23 O84 71.4(18) . .
O31 W23 O84 84.5(16) . .
O301 W23 O84 81.6(18) . .
O186 Ta14 O113 108(2) . .
O186 Ta14 O46 100(2) . .
O113 Ta14 O46 152.0(19) . .
O186 Ta14 O47 105(2) . .
O113 Ta14 O47 85.7(18) . .
O46 Ta14 O47 86.2(18) . .
O186 Ta14 O211 98.3(19) . .
O113 Ta14 O211 90.8(18) . .
O46 Ta14 O211 86.1(18) . .
O47 Ta14 O211 156.3(16) . .
O186 Ta14 O111 168(2) . .
O113 Ta14 O111 81.6(17) . .
O46 Ta14 O111 70.8(17) . .
O47 Ta14 O111 83.0(16) . .
O211 Ta14 O111 73.3(15) . .
O186 Ta14 Cs14 78.7(14) . .
O113 Ta14 Cs14 48.1(13) . .
O46 Ta14 Cs14 142.6(14) . .
O47 Ta14 Cs14 130.6(12) . .
O211 Ta14 Cs14 57.5(11) . .
O111 Ta14 Cs14 102.9(9) . .
O186 Ta14 Cs18 81.7(14) . .
O113 Ta14 Cs18 130.6(14) . .
O46 Ta14 Cs18 52.2(14) . .
O47 Ta14 Cs18 45.9(12) . .
O211 Ta14 Cs18 137.0(11) . .
O111 Ta14 Cs18 98.4(9) . .
Cs14 Ta14 Cs18 157.65(13) . .
O27 W25 O82 100(2) . .
O27 W25 O28 101.0(17) . .
O82 W25 O28 85(2) . .
O27 W25 O105 101.6(17) . .
O82 W25 O105 89(2) . .
O28 W25 O105 157.2(18) . .
O27 W25 O300 103.1(18) . .
O82 W25 O300 157(2) . .
O28 W25 O300 85.8(19) . .
O105 W25 O300 91.5(18) . .
O27 W25 O30 171.4(16) . .
O82 W25 O30 72.9(18) . .
O28 W25 O30 83.2(16) . .
O105 W25 O30 74.0(16) . .
O300 W25 O30 84.6(16) . .
O27 W25 Cs18 84.8(13) . .
O82 W25 Cs18 132.5(15) . .
O28 W25 Cs18 140.9(14) . .
O105 W25 Cs18 44.6(14) . .
O300 W25 Cs18 55.5(13) . .
O30 W25 Cs18 96.7(9) . .
O43 Ta9 O122 101.6(19) . .
O43 Ta9 O121 107.3(18) . .
O122 Ta9 O121 85.0(19) . .
O43 Ta9 O16 108.3(18) . .
O122 Ta9 O16 150.0(19) . .
O121 Ta9 O16 84.1(18) . .
O43 Ta9 O15 95.1(19) . .
O122 Ta9 O15 90.0(19) . .
O121 Ta9 O15 157.5(19) . .
O16 Ta9 O15 89.5(17) . .
O43 Ta9 O124 165.1(17) . .
O122 Ta9 O124 68.7(17) . .
O121 Ta9 O124 83.7(16) . .
O16 Ta9 O124 82.3(15) . .
O15 Ta9 O124 74.1(17) . .
O43 Ta9 Cs12 81.2(13) . .
O122 Ta9 Cs12 52.8(13) . .
O121 Ta9 Cs12 46.8(13) . .
O16 Ta9 Cs12 129.5(12) . .
O15 Ta9 Cs12 140.2(13) . .
O124 Ta9 Cs12 100.3(10) . .
O43 Ta9 Cs10 81.6(13) . .
O122 Ta9 Cs10 141.4(14) . .
O121 Ta9 Cs10 131.4(13) . .
O16 Ta9 Cs10 48.8(13) . .
O15 Ta9 Cs10 51.5(13) . .
O124 Ta9 Cs10 98.8(9) . .
Cs12 Ta9 Cs10 160.22(12) . .
O199 W27 O249 104(2) . .
O199 W27 O307 101(2) . .
O249 W27 O307 92.8(19) . .
O199 W27 O174 101(2) . .
O249 W27 O174 86.7(17) . .
O307 W27 O174 157.3(16) . .
O199 W27 O175 98(2) . .
O249 W27 O175 157.9(19) . .
O307 W27 O175 84.8(19) . .
O174 W27 O175 87.1(17) . .
O199 W27 O178 170(2) . .
O249 W27 O178 72.2(16) . .
O307 W27 O178 88.0(17) . .
O174 W27 O178 70.3(15) . .
O175 W27 O178 85.7(16) . .
O199 W27 Cs12 88.8(16) . .
O249 W27 Cs12 45.7(15) . .
O307 W27 Cs12 53.5(11) . .
O174 W27 Cs12 132.2(10) . .
O175 W27 Cs12 138.3(15) . .
O178 W27 Cs12 94.5(10) . .
O25 W28 O148 105.3(19) . .
O25 W28 O180 104.5(19) . .
O148 W28 O180 90.2(17) . .
O25 W28 O151 93.2(19) . .
O148 W28 O151 160.6(19) . .
O180 W28 O151 90.8(16) . .
O25 W28 O172 98.0(19) . .
O148 W28 O172 85.3(18) . .
O180 W28 O172 157(2) . .
O151 W28 O172 86.3(17) . .
O25 W28 O177 169.4(17) . .
O148 W28 O177 85.1(16) . .
O180 W28 O177 73.4(16) . .
O151 W28 O177 76.6(16) . .
O172 W28 O177 84.2(17) . .
O25 W28 Cs18 59.3(14) . .
O148 W28 Cs18 139.2(13) . .
O180 W28 Cs18 62.1(13) . .
O151 W28 Cs18 56.4(12) . .
O172 W28 Cs18 131.5(14) . .
O177 W28 Cs18 111.7(10) . .
O25 W28 Cs11 91.8(14) . .
O148 W28 Cs11 51.7(12) . .
O180 W28 Cs11 45.0(12) . .
O151 W28 Cs11 135.2(11) . .
O172 W28 Cs11 136.9(13) . .
O177 W28 Cs11 93.6(9) . .
Cs18 W28 Cs11 89.24(11) . .
O247 W29 O6 97(2) . .
O247 W29 O132 105(2) . .
O6 W29 O132 90.7(19) . .
O247 W29 O131 105(2) . .
O6 W29 O131 158(2) . .
O132 W29 O131 88.1(19) . .
O247 W29 O5 101(2) . .
O6 W29 O5 90(2) . .
O132 W29 O5 154.0(19) . .
O131 W29 O5 81.7(19) . .
O247 W29 O167 171.3(19) . .
O6 W29 O167 87.0(17) . .
O132 W29 O167 83.1(15) . .
O131 W29 O167 70.8(16) . .
O5 W29 O167 70.9(17) . .
O247 W29 Cs1 88.5(19) . 2_576
O6 W29 Cs1 137.9(15) . 2_576
O132 W29 Cs1 47.9(12) . 2_576
O131 W29 Cs1 48.8(13) . 2_576
O5 W29 Cs1 130.1(14) . 2_576
O167 W29 Cs1 94.0(9) . 2_576
O217 W30 O117 100(2) . .
O217 W30 O55 99(2) . .
O117 W30 O55 85(2) . .
O217 W30 O185 105(2) . .
O117 W30 O185 152.1(17) . .
O55 W30 O185 79.3(19) . .
O217 W30 O243 104(2) . .
O117 W30 O243 93.1(18) . .
O55 W30 O243 156.3(17) . .
O185 W30 O243 92.0(18) . .
O217 W30 O198 166(2) . .
O117 W30 O198 69.8(15) . .
O55 W30 O198 70.8(16) . .
O185 W30 O198 83.2(15) . .
O243 W30 O198 86.4(15) . .
O217 W30 Cs18 84.9(16) . .
O117 W30 Cs18 48.9(14) . .
O55 W30 Cs18 133.6(14) . .
O185 W30 Cs18 144.5(13) . .
O243 W30 Cs18 52.6(12) . .
O198 W30 Cs18 94.9(9) . .
O44 Ta3 O332 107.0(19) . .
O44 Ta3 O180 98.5(18) . .
O332 Ta3 O180 91(2) . .
O44 Ta3 O17 105.3(16) . .
O332 Ta3 O17 84(2) . .
O180 Ta3 O17 156.2(16) . .
O44 Ta3 O45 98.5(16) . .
O332 Ta3 O45 154.2(19) . .
O180 Ta3 O45 89.7(16) . .
O17 Ta3 O45 85.4(16) . .
O44 Ta3 O177 169.1(16) . .
O332 Ta3 O177 81.5(18) . .
O180 Ta3 O177 74.2(16) . .
O17 Ta3 O177 82.1(15) . .
O45 Ta3 O177 73.7(14) . .
O44 Ta3 Cs11 78.8(12) . .
O332 Ta3 Cs11 51.0(17) . .
O180 Ta3 Cs11 53.6(12) . .
O17 Ta3 Cs11 132.5(11) . .
O45 Ta3 Cs11 141.7(12) . .
O177 Ta3 Cs11 102.4(10) . .
O44 Ta3 Cs12 81.5(12) . .
O332 Ta3 Cs12 128.1(17) . .
O180 Ta3 Cs12 139.9(12) . .
O17 Ta3 Cs12 45.5(11) . .
O45 Ta3 Cs12 51.1(11) . .
O177 Ta3 Cs12 98.8(10) . .
Cs11 Ta3 Cs12 158.12(12) . .
O137 W32 O181 106(2) . .
O137 W32 O215 101(2) . .
O181 W32 O215 153(2) . .
O137 W32 O56 105.7(19) . .
O181 W32 O56 87.8(18) . .
O215 W32 O56 82.5(18) . .
O137 W32 O55 104.2(19) . .
O181 W32 O55 89.7(19) . .
O215 W32 O55 86.2(19) . .
O56 W32 O55 150(2) . .
O137 W32 O198 173.2(17) . .
O181 W32 O198 69.5(19) . .
O215 W32 O198 83.9(17) . .
O56 W32 O198 79.3(16) . .
O55 W32 O198 71.4(16) . .
O137 W32 Cs2 78.1(14) . .
O181 W32 Cs2 45.2(14) . .
O215 W32 Cs2 147.1(12) . .
O56 W32 Cs2 129.8(13) . .
O55 W32 Cs2 62.7(14) . .
O198 W32 Cs2 95.1(10) . .
O223 W35 O80 102.9(19) . .
O223 W35 O31 98.3(19) . .
O80 W35 O31 91.4(16) . .
O223 W35 O164 98(2) . .
O80 W35 O164 159(2) . .
O31 W35 O164 85.2(19) . .
O223 W35 O222 102.1(19) . .
O80 W35 O222 86.8(17) . .
O31 W35 O222 159(2) . .
O164 W35 O222 89.2(19) . .
O223 W35 O221 176.9(17) . .
O80 W35 O221 74.5(16) . .
O31 W35 O221 83.5(17) . .
O164 W35 O221 84.4(18) . .
O222 W35 O221 76.3(17) . .
O223 W35 Cs4 49.5(14) . 1_565
O80 W35 Cs4 149.3(11) . 1_565
O31 W35 Cs4 104.4(13) . 1_565
O164 W35 Cs4 50.8(15) . 1_565
O222 W35 Cs4 87.0(13) . 1_565
O221 W35 Cs4 132.5(10) . 1_565
O49 W36 O212 97.7(19) . .
O49 W36 O50 105(2) . .
O212 W36 O50 157.3(19) . .
O49 W36 O213 100(2) . .
O212 W36 O213 86(2) . .
O50 W36 O213 88(2) . .
O49 W36 O48 101.6(19) . .
O212 W36 O48 91.8(18) . .
O50 W36 O48 85.5(19) . .
O213 W36 O48 158.8(18) . .
O49 W36 O112 170.0(19) . .
O212 W36 O112 74.9(15) . .
O50 W36 O112 82.5(17) . .
O213 W36 O112 73.4(18) . .
O48 W36 O112 85.6(15) . .
O49 W36 Cs14 84.6(14) . .
O212 W36 Cs14 43.3(14) . .
O50 W36 Cs14 140.1(15) . .
O213 W36 Cs14 128.9(15) . .
O48 W36 Cs14 54.6(11) . .
O112 W36 Cs14 94.2(9) . .
O109 W37 O108 98(2) . .
O109 W37 O95 100(2) . .
O108 W37 O95 87.5(18) . .
O109 W37 O38 104(2) . .
O108 W37 O38 157.3(17) . .
O95 W37 O38 92.0(17) . .
O109 W37 O201 101.0(19) . .
O108 W37 O201 87.8(17) . .
O95 W37 O201 159.3(17) . .
O38 W37 O201 84.7(17) . .
O109 W37 O36 174(2) . .
O108 W37 O36 83.8(17) . .
O95 W37 O36 75.4(17) . .
O38 W37 O36 74.1(17) . .
O201 W37 O36 84.1(16) . .
O109 W37 Cs10 61.1(17) . .
O108 W37 Cs10 137.1(11) . .
O95 W37 Cs10 62.4(14) . .
O38 W37 Cs10 60.1(12) . .
O201 W37 Cs10 130.8(13) . .
O36 W37 Cs10 113.9(12) . .
O109 W37 Cs3 83.6(15) . .
O108 W37 Cs3 47.8(11) . .
O95 W37 Cs3 46.0(13) . .
O38 W37 Cs3 137.8(11) . .
O201 W37 Cs3 135.3(13) . .
O36 W37 Cs3 94.3(11) . .
Cs10 W37 Cs3 90.62(12) . .
O9 Ta5 O98 100.6(17) . .
O9 Ta5 O135 95.7(15) . .
O98 Ta5 O135 89.6(16) . .
O9 Ta5 O99 101.8(14) . .
O98 Ta5 O99 91.0(15) . .
O135 Ta5 O99 162.0(14) . .
O9 Ta5 O4 92.1(15) . .
O98 Ta5 O4 167.2(16) . .
O135 Ta5 O4 87.8(15) . .
O99 Ta5 O4 87.6(13) . .
O9 Ta5 O133 167.0(14) . .
O98 Ta5 O133 89.6(16) . .
O135 Ta5 O133 76.1(14) . .
O99 Ta5 O133 86.0(13) . .
O4 Ta5 O133 77.7(14) . .
O9 Ta5 Cs11 77.7(12) . .
O98 Ta5 Cs11 48.2(12) . .
O135 Ta5 Cs11 50.9(11) . .
O99 Ta5 Cs11 137.0(10) . .
O4 Ta5 Cs11 135.2(9) . .
O133 Ta5 Cs11 103.8(10) . .
O126 W39 O119 103.7(18) . .
O126 W39 O11 100.4(18) . .
O119 W39 O11 89.4(15) . .
O126 W39 O321 101(2) . .
O119 W39 O321 155.6(19) . .
O11 W39 O321 86.8(17) . .
O126 W39 O12 101.6(18) . .
O119 W39 O12 89.9(15) . .
O11 W39 O12 157.5(17) . .
O321 W39 O12 84.6(16) . .
O126 W39 O238 170.1(15) . .
O119 W39 O238 83.3(15) . .
O11 W39 O238 72.4(15) . .
O321 W39 O238 72.6(17) . .
O12 W39 O238 85.2(15) . .
O126 W39 K3 45.2(14) . .
O119 W39 K3 82.5(11) . .
O11 W39 K3 60.5(12) . .
O321 W39 K3 116.0(13) . .
O12 W39 K3 141.5(12) . .
O238 W39 K3 130.7(9) . .
O92 W40 O310 103(2) . .
O92 W40 O93 102(2) . .
O310 W40 O93 93.4(19) . .
O92 W40 O236 102.9(19) . .
O310 W40 O236 84.5(18) . .
O93 W40 O236 155.0(19) . .
O92 W40 O39 96(2) . .
O310 W40 O39 160.5(17) . .
O93 W40 O39 84.6(19) . .
O236 W40 O39 89.2(18) . .
O92 W40 O89 168.1(19) . .
O310 W40 O89 87.2(17) . .
O93 W40 O89 71.3(17) . .
O236 W40 O89 83.7(16) . .
O39 W40 O89 73.8(16) . .
O92 W40 Cs7 49.9(14) . 2_665
O310 W40 Cs7 96.2(12) . 2_665
O93 W40 Cs7 151.6(14) . 2_665
O236 W40 Cs7 53.0(13) . 2_665
O39 W40 Cs7 94.6(11) . 2_665
O89 W40 Cs7 135.7(10) . 2_665
O92 W40 Cs14 89.0(15) . .
O310 W40 Cs14 53.2(12) . .
O93 W40 Cs14 46.2(15) . .
O236 W40 Cs14 137.7(13) . .
O39 W40 Cs14 130.3(11) . .
O89 W40 Cs14 92.7(10) . .
Cs7 W40 Cs14 124.3(2) 2_665 .
O170 W41 O8 103(2) . .
O170 W41 O134 102(2) . .
O8 W41 O134 155.0(19) . .
O170 W41 O135 99.9(18) . .
O8 W41 O135 90.7(17) . .
O134 W41 O135 86.6(19) . .
O170 W41 O132 104.8(19) . .
O8 W41 O132 85.8(18) . .
O134 W41 O132 86(2) . .
O135 W41 O132 155.2(15) . .
O170 W41 O133 170.6(19) . .
O8 W41 O133 83.9(16) . .
O134 W41 O133 71.5(17) . .
O135 W41 O133 73.4(13) . .
O132 W41 O133 81.9(14) . .
O170 W41 Cs1 83.4(15) . 2_576
O8 W41 Cs1 138.1(13) . 2_576
O134 W41 Cs1 44.4(16) . 2_576
O135 W41 Cs1 129.5(11) . 2_576
O132 W41 Cs1 52.9(12) . 2_576
O133 W41 Cs1 95.8(9) . 2_576
O170 W41 Cs11 83.3(15) . .
O8 W41 Cs11 54.2(13) . .
O134 W41 Cs11 131.2(15) . .
O135 W41 Cs11 45.2(11) . .
O132 W41 Cs11 139.8(12) . .
O133 W41 Cs11 95.9(9) . .
Cs1 W41 Cs11 164.09(13) 2_576 .
O189 W42 O88 101(2) . .
O189 W42 O37 99(2) . .
O88 W42 O37 89.3(15) . .
O189 W42 O312 107(2) . .
O88 W42 O312 87.2(17) . .
O37 W42 O312 154.4(19) . .
O189 W42 O660 103(3) . .
O88 W42 O660 155(2) . .
O37 W42 O660 85(2) . .
O312 W42 O660 88(2) . .
O189 W42 O107 170(2) . .
O88 W42 O107 73.5(16) . .
O37 W42 O107 72.4(15) . .
O312 W42 O107 82.3(17) . .
O660 W42 O107 82(2) . .
O189 W42 K1 52.0(18) . 2_575
O88 W42 K1 56.9(13) . 2_575
O37 W42 K1 119.9(11) . 2_575
O312 W42 K1 78.6(14) . 2_575
O660 W42 K1 145.1(18) . 2_575
O107 W42 K1 127.2(10) . 2_575
O146 W43 O20 99.7(19) . .
O146 W43 O22 108(2) . .
O20 W43 O22 152.4(18) . .
O146 W43 O173 104(2) . .
O20 W43 O173 87.7(16) . .
O22 W43 O173 90.0(18) . .
O146 W43 O23 101.5(18) . .
O20 W43 O23 88.0(15) . .
O22 W43 O23 82.3(16) . .
O173 W43 O23 154.3(17) . .
O146 W43 O150 171.8(18) . .
O20 W43 O150 84.3(14) . .
O22 W43 O150 68.1(16) . .
O173 W43 O150 83.1(16) . .
O23 W43 O150 71.3(13) . .
O146 W43 Cs5 46.7(15) . 2_666
O20 W43 Cs5 53.7(11) . 2_666
O22 W43 Cs5 151.6(12) . 2_666
O173 W43 Cs5 106.6(13) . 2_666
O23 W43 Cs5 91.0(10) . 2_666
O150 W43 Cs5 135.4(9) . 2_666
O40 Ta15 O216 97.1(16) . .
O40 Ta15 O113 99.4(17) . .
O216 Ta15 O113 89.0(18) . .
O40 Ta15 O212 98.7(15) . .
O216 Ta15 O212 163.8(16) . .
O113 Ta15 O212 91.7(18) . .
O40 Ta15 O182 95.1(16) . .
O216 Ta15 O182 88.7(17) . .
O113 Ta15 O182 165.5(17) . .
O212 Ta15 O182 86.7(17) . .
O40 Ta15 O112 171.8(14) . .
O216 Ta15 O112 88.6(16) . .
O113 Ta15 O112 86.6(17) . .
O212 Ta15 O112 75.3(15) . .
O182 Ta15 O112 79.1(16) . .
O40 Ta15 Cs14 74.2(12) . .
O216 Ta15 Cs14 135.7(13) . .
O113 Ta15 Cs14 51.5(12) . .
O212 Ta15 Cs14 53.3(12) . .
O182 Ta15 Cs14 134.7(11) . .
O112 Ta15 Cs14 105.7(11) . .
O241 W44 O196 102(2) . .
O241 W44 O128 105.6(17) . .
O196 W44 O128 95.2(19) . .
O241 W44 O12 99.9(17) . .
O196 W44 O12 157(2) . .
O128 W44 O12 87.7(15) . .
O241 W44 O205 95.8(18) . .
O196 W44 O205 83(2) . .
O128 W44 O205 158.4(18) . .
O12 W44 O205 85.9(16) . .
O241 W44 O194 169.5(15) . .
O196 W44 O194 73.0(18) . .
O128 W44 O194 84.0(15) . .
O12 W44 O194 84.4(15) . .
O205 W44 O194 74.9(16) . .
O241 W44 Cs5 50.5(12) . .
O196 W44 Cs5 95.4(16) . .
O128 W44 Cs5 56.1(12) . .
O12 W44 Cs5 105.2(12) . .
O205 W44 Cs5 145.5(13) . .
O194 W44 Cs5 137.7(9) . .
O136 Ta4 O97 99.0(18) . .
O136 Ta4 O98 108.0(18) . .
O97 Ta4 O98 85.6(17) . .
O136 Ta4 O96 93.4(17) . .
O97 Ta4 O96 87.7(16) . .
O98 Ta4 O96 158.4(16) . .
O136 Ta4 O138 106.1(19) . .
O97 Ta4 O138 154.8(17) . .
O98 Ta4 O138 88.1(18) . .
O96 Ta4 O138 89.3(17) . .
O136 Ta4 O139 164.6(18) . .
O97 Ta4 O139 72.3(15) . .
O98 Ta4 O139 84.4(15) . .
O96 Ta4 O139 73.9(14) . .
O138 Ta4 O139 82.8(16) . .
O136 Ta4 Cs10 78.4(12) . .
O97 Ta4 Cs10 139.4(12) . .
O98 Ta4 Cs10 134.2(13) . .
O96 Ta4 Cs10 52.5(11) . .
O138 Ta4 Cs10 48.1(13) . .
O139 Ta4 Cs10 99.7(9) . .
O136 Ta4 Cs11 83.4(12) . .
O97 Ta4 Cs11 53.4(11) . .
O98 Ta4 Cs11 43.9(12) . .
O96 Ta4 Cs11 139.6(11) . .
O138 Ta4 Cs11 130.4(13) . .
O139 Ta4 Cs11 100.4(9) . .
Cs10 Ta4 Cs11 159.25(12) . .
O23 W46 O149 96.7(19) . .
O23 W46 O19 91.7(19) . .
O149 W46 O19 99(2) . .
O23 W46 O172 159.9(18) . .
O149 W46 O172 103(2) . .
O19 W46 O172 88(2) . .
O23 W46 O147 89.8(19) . .
O149 W46 O147 101.2(19) . .
O19 W46 O147 159.4(18) . .
O172 W46 O147 84.2(19) . .
O23 W46 O150 76.3(15) . .
O149 W46 O150 171.1(18) . .
O19 W46 O150 87.0(16) . .
O172 W46 O150 83.6(17) . .
O147 W46 O150 73.4(15) . .
O242 W47 O128 100.8(18) . .
O242 W47 O192 105.1(18) . .
O128 W47 O192 153.9(17) . .
O242 W47 O119 105.0(18) . .
O128 W47 O119 83.7(15) . .
O192 W47 O119 87.1(15) . .
O242 W47 O333 105(2) . .
O128 W47 O333 86.7(19) . .
O192 W47 O333 89.0(19) . .
O119 W47 O333 149.5(19) . .
O242 W47 O14 172.0(18) . .
O128 W47 O14 84.4(15) . .
O192 W47 O14 70.1(15) . .
O119 W47 O14 81.5(15) . .
O333 W47 O14 68.8(18) . .
O242 W47 Cs5 48.7(14) . .
O128 W47 Cs5 52.6(12) . .
O192 W47 Cs5 153.5(12) . .
O119 W47 Cs5 102.8(11) . .
O333 W47 Cs5 94.0(16) . .
O14 W47 Cs5 135.2(9) . .
O239 W48 O127 101(2) . .
O239 W48 O13 103(2) . .
O127 W48 O13 155.4(18) . .
O239 W48 O321 101(2) . .
O127 W48 O321 89.2(19) . .
O13 W48 O321 90.0(18) . .
O239 W48 O195 103(2) . .
O127 W48 O195 87.9(18) . .
O13 W48 O195 82.8(18) . .
O321 W48 O195 155.6(17) . .
O239 W48 O238 172.3(18) . .
O127 W48 O238 72.2(15) . .
O13 W48 O238 83.8(15) . .
O321 W48 O238 75.3(16) . .
O195 W48 O238 80.8(15) . .
O239 W48 Cs12 83.8(17) . .
O127 W48 Cs12 43.2(14) . .
O13 W48 Cs12 136.3(14) . .
O321 W48 Cs12 131.5(12) . .
O195 W48 Cs12 53.9(11) . .
O238 W48 Cs12 93.4(9) . .
O244 W49 O169 105(2) . .
O244 W49 O3 105(2) . .
O169 W49 O3 90.5(17) . .
O244 W49 O1 102.0(18) . .
O169 W49 O1 152.7(19) . .
O3 W49 O1 88.5(17) . .
O244 W49 O168 102(2) . .
O169 W49 O168 83.5(19) . .
O3 W49 O168 153.2(19) . .
O1 W49 O168 85.1(18) . .
O244 W49 O2 174.9(17) . .
O169 W49 O2 80.5(17) . .
O3 W49 O2 74.1(17) . .
O1 W49 O2 73.0(15) . .
O168 W49 O2 79.2(17) . .
O244 W49 Cs13 76.3(15) . 1_455
O169 W49 Cs13 134.0(13) . 1_455
O3 W49 Cs13 134.5(11) . 1_455
O1 W49 Cs13 48.3(11) . 1_455
O168 W49 Cs13 52.4(12) . 1_455
O2 W49 Cs13 100.7(10) . 1_455
O106 W50 O331 104(2) . .
O106 W50 O101 102(2) . .
O331 W50 O101 154(2) . .
O106 W50 O85 106.1(19) . .
O331 W50 O85 87(2) . .
O101 W50 O85 86(2) . .
O106 W50 O227 101.7(19) . .
O331 W50 O227 88.5(19) . .
O101 W50 O227 86.2(19) . .
O85 W50 O227 152.1(18) . .
O106 W50 O84 172.9(18) . .
O331 W50 O84 81.8(17) . .
O101 W50 O84 71.8(17) . .
O85 W50 O84 69.7(15) . .
O227 W50 O84 82.4(15) . .
O106 W50 Cs3 86.0(16) . .
O331 W50 Cs3 51.6(13) . .
O101 W50 Cs3 131.0(14) . .
O85 W50 Cs3 46.4(14) . .
O227 W50 Cs3 139.8(14) . .
O84 W50 Cs3 94.6(10) . .
O232 W51 O188 101(2) . .
O232 W51 O231 103(2) . .
O188 W51 O231 155(2) . .
O232 W51 O37 102(2) . .
O188 W51 O37 91.6(19) . .
O231 W51 O37 89(2) . .
O232 W51 O108 101(2) . .
O188 W51 O108 82(2) . .
O231 W51 O108 87(2) . .
O37 W51 O108 156.8(16) . .
O232 W51 O107 173.1(18) . .
O188 W51 O107 85.6(18) . .
O231 W51 O107 70.8(19) . .
O37 W51 O107 74.4(16) . .
O108 W51 O107 82.9(16) . .
O232 W51 Cs3 83.5(15) . .
O188 W51 Cs3 133.6(17) . .
O231 W51 Cs3 44.7(17) . .
O37 W51 Cs3 133.0(10) . .
O108 W51 Cs3 52.2(10) . .
O107 W51 Cs3 94.2(10) . .
O190 W52 O96 96.3(18) . .
O190 W52 O229 98.8(19) . .
O96 W52 O229 89.9(17) . .
O190 W52 O7 102.1(18) . .
O96 W52 O7 91.4(15) . .
O229 W52 O7 158.7(16) . .
O190 W52 O246 101.4(19) . .
O96 W52 O246 161.9(18) . .
O229 W52 O246 83.7(18) . .
O7 W52 O246 88.6(16) . .
O190 W52 O139 173.9(17) . .
O96 W52 O139 78.6(15) . .
O229 W52 O139 84.6(15) . .
O7 W52 O139 74.8(14) . .
O246 W52 O139 83.9(16) . .
O190 W52 Cs3 62.5(14) . .
O96 W52 Cs3 59.8(12) . .
O229 W52 Cs3 139.5(12) . .
O7 W52 Cs3 56.7(10) . .
O246 W52 Cs3 133.0(14) . .
O139 W52 Cs3 111.7(10) . .
O190 W52 Cs10 83.2(15) . .
O96 W52 Cs10 45.5(11) . .
O229 W52 Cs10 49.6(12) . .
O7 W52 Cs10 136.8(10) . .
O246 W52 Cs10 132.9(13) . .
O139 W52 Cs10 95.5(10) . .
Cs3 W52 Cs10 90.94(12) . .
O204 W53 O168 106(2) . .
O204 W53 O305 103(2) . .
O168 W53 O305 83(2) . .
O204 W53 O304 99.3(17) . .
O168 W53 O304 88.5(19) . .
O305 W53 O304 157.2(19) . .
O204 W53 O131 103.0(19) . .
O168 W53 O131 151(2) . .
O305 W53 O131 87(2) . .
O304 W53 O131 89.5(18) . .
O204 W53 O167 173.4(17) . .
O168 W53 O167 79.0(18) . .
O305 W53 O167 72.1(17) . .
O304 W53 O167 85.4(15) . .
O131 W53 O167 72.3(16) . .
O204 W53 Cs1 77.8(12) . 2_576
O168 W53 Cs1 133.1(15) . 2_576
O305 W53 Cs1 142.4(16) . 2_576
O304 W53 Cs1 45.7(12) . 2_576
O131 W53 Cs1 56.5(13) . 2_576
O167 W53 Cs1 102.6(8) . 2_576
O204 W53 Cs13 81.7(12) . 1_455
O168 W53 Cs13 49.2(14) . 1_455
O305 W53 Cs13 48.4(16) . 1_455
O304 W53 Cs13 135.0(12) . 1_455
O131 W53 Cs13 134.6(13) . 1_455
O167 W53 Cs13 98.4(8) . 1_455
Cs1 W53 Cs13 158.85(15) 2_576 1_455
O125 W54 O240 101(2) . .
O125 W54 O13 101.7(19) . .
O240 W54 O13 85.5(19) . .
O125 W54 O205 100(2) . .
O240 W54 O205 159.0(18) . .
O13 W54 O205 90.1(18) . .
O125 W54 O118 98.5(19) . .
O240 W54 O118 85.6(18) . .
O13 W54 O118 159.2(18) . .
O205 W54 O118 91.5(18) . .
O125 W54 O194 172.5(17) . .
O240 W54 O194 84.7(16) . .
O13 W54 O194 83.6(15) . .
O205 W54 O194 74.4(16) . .
O118 W54 O194 76.9(15) . .
O660 W60 O152 103(3) . .
O660 W60 O233 84(2) . .
O152 W60 O233 103(2) . .
O660 W60 O237 91(2) . .
O152 W60 O237 98(2) . .
O233 W60 O237 158.9(19) . .
O660 W60 O187 152(2) . .
O152 W60 O187 104(2) . .
O233 W60 O187 83.4(18) . .
O237 W60 O187 91.4(18) . .
O660 W60 O91 83(2) . .
O152 W60 O91 174(2) . .
O233 W60 O91 74.5(18) . .
O237 W60 O91 84.5(18) . .
O187 W60 O91 70.0(16) . .
O660 W60 Cs4 106(2) . 2_565
O152 W60 Cs4 50(2) . 2_565
O233 W60 Cs4 152.4(13) . 2_565
O237 W60 Cs4 48.4(13) . 2_565
O187 W60 Cs4 96.1(12) . 2_565
O91 W60 Cs4 131.3(11) . 2_565
O115 W61 O56 107(2) . .
O115 W61 O183 103(2) . .
O56 W61 O183 86.3(17) . .
O115 W61 O182 94(2) . .
O56 W61 O182 88.5(18) . .
O183 W61 O182 163.4(18) . .
O115 W61 O213 101(2) . .
O56 W61 O213 152(2) . .
O183 W61 O213 89.5(19) . .
O182 W61 O213 87.7(19) . .
O115 W61 O112 168.3(17) . .
O56 W61 O112 80.5(16) . .
O183 W61 O112 86.0(15) . .
O182 W61 O112 77.6(17) . .
O213 W61 O112 71.6(17) . .
O313 W62 O236 101(2) . .
O313 W62 O187 96(3) . .
O236 W62 O187 89(2) . .
O313 W62 O235 101(3) . .
O236 W62 O235 90.3(19) . .
O187 W62 O235 162.6(18) . .
O313 W62 O234 102(2) . .
O236 W62 O234 156(2) . .
O187 W62 O234 84(2) . .
O235 W62 O234 89(2) . .
O313 W62 O91 170(2) . .
O236 W62 O91 79.6(17) . .
O187 W62 O91 73.5(17) . .
O235 W62 O91 89.3(17) . .
O234 W62 O91 76.3(18) . .
O313 W62 Cs7 45(2) . 2_665
O236 W62 Cs7 56.2(13) . 2_665
O187 W62 Cs7 92.6(13) . 2_665
O235 W62 Cs7 101.3(13) . 2_665
O234 W62 Cs7 146.9(14) . 2_665
O91 W62 Cs7 134.2(11) . 2_665
O313 W62 Cs4 30(2) . .
O236 W62 Cs4 121.6(13) . .
O187 W62 Cs4 75.4(12) . .
O235 W62 Cs4 119.3(12) . .
O234 W62 Cs4 78.9(14) . .
O91 W62 Cs4 141.8(11) . .
Cs7 W62 Cs4 68.52(18) 2_665 .
O26 W63 O300 102(2) . .
O26 W63 O103 99(2) . .
O300 W63 O103 159(2) . .
O26 W63 O225 95.8(19) . .
O300 W63 O225 90.0(18) . .
O103 W63 O225 90.0(17) . .
O26 W63 O81 104.8(18) . .
O300 W63 O81 81.2(18) . .
O103 W63 O81 91.4(17) . .
O225 W63 O81 158.9(17) . .
O26 W63 O86 173.2(18) . .
O300 W63 O86 83.2(18) . .
O103 W63 O86 76.0(18) . .
O225 W63 O86 80.0(18) . .
O81 W63 O86 79.9(16) . .
O26 W63 Cs11 58.6(14) . .
O300 W63 Cs11 138.2(15) . .
O103 W63 Cs11 57.3(14) . .
O225 W63 Cs11 59.2(13) . .
O81 W63 Cs11 137.0(11) . .
O86 W63 Cs11 114.6(12) . .
O26 W63 Cs1 75.6(14) . .
O300 W63 Cs1 130.9(13) . .
O103 W63 Cs1 53.2(12) . .
O225 W63 Cs1 139.0(13) . .
O81 W63 Cs1 53.7(11) . .
O86 W63 Cs1 104.1(12) . .
Cs11 W63 Cs1 83.30(14) . .
O26 W63 Cs18 85.7(14) . .
O300 W63 Cs18 50.0(14) . .
O103 W63 Cs18 134.8(13) . .
O225 W63 Cs18 44.9(12) . .
O81 W63 Cs18 131.2(11) . .
O86 W63 Cs18 94.9(12) . .
Cs11 W63 Cs18 89.50(12) . .
Cs1 W63 Cs18 161.01(15) . .
O219 W64 O114 99(2) . .
O219 W64 O215 106(2) . .
O114 W64 O215 154(2) . .
O219 W64 O116 99.8(19) . .
O114 W64 O116 90(2) . .
O215 W64 O116 92.7(18) . .
O219 W64 O183 101.7(18) . .
O114 W64 O183 84(2) . .
O215 W64 O183 84.0(16) . .
O116 W64 O183 158.2(17) . .
O219 W64 O214 169.5(19) . .
O114 W64 O214 73(2) . .
O215 W64 O214 82.7(16) . .
O116 W64 O214 73.6(16) . .
O183 W64 O214 84.6(14) . .
O219 W64 Cs2 65.1(15) . 2_675
O114 W64 Cs2 94.4(17) . 2_675
O215 W64 Cs2 102.2(12) . 2_675
O116 W64 Cs2 34.7(13) . 2_675
O183 W64 Cs2 166.5(11) . 2_675
O214 W64 Cs2 108.0(9) . 2_675
O197 W65 O308 108(2) . .
O197 W65 O193 106(2) . .
O308 W65 O193 91.0(19) . .
O197 W65 O196 93(2) . .
O308 W65 O196 157(2) . .
O193 W65 O196 92.0(19) . .
O197 W65 O118 95(2) . .
O308 W65 O118 84(2) . .
O193 W65 O118 159.0(16) . .
O196 W65 O118 85(2) . .
O197 W65 O194 161(2) . .
O308 W65 O194 87.8(17) . .
O193 W65 O194 83.3(14) . .
O196 W65 O194 70.0(17) . .
O118 W65 O194 76.2(15) . .
O197 W65 Cs6 52.9(18) . 1_545
O308 W65 Cs6 105.3(15) . 1_545
O193 W65 Cs6 53.0(10) . 1_545
O196 W65 Cs6 94.6(14) . 1_545
O118 W65 Cs6 147.9(12) . 1_545
O194 W65 Cs6 133.8(9) . 1_545
O51 W66 O52 105(2) . .
O51 W66 O218 99(2) . .
O52 W66 O218 90.4(19) . .
O51 W66 O116 95(2) . .
O52 W66 O116 160.6(18) . .
O218 W66 O116 84(2) . .
O51 W66 O185 105.5(19) . .
O52 W66 O185 92.7(18) . .
O218 W66 O185 153.9(19) . .
O116 W66 O185 84.0(18) . .
O51 W66 O214 163.9(17) . .
O52 W66 O214 89.1(15) . .
O218 W66 O214 72.2(17) . .
O116 W66 O214 71.4(15) . .
O185 W66 O214 81.9(15) . .
O51 W66 Cs2 53.6(16) . 2_675
O52 W66 Cs2 158.1(13) . 2_675
O218 W66 Cs2 91.4(14) . 2_675
O116 W66 Cs2 41.1(13) . 2_675
O185 W66 Cs2 95.1(12) . 2_675
O214 W66 Cs2 112.2(9) . 2_675
O58 W67 O201 99(2) . .
O58 W67 O234 95(2) . .
O201 W67 O234 88(2) . .
O58 W67 O233 105(2) . .
O201 W67 O233 155.6(18) . .
O234 W67 O233 86(2) . .
O58 W67 O188 106(2) . .
O201 W67 O188 83(2) . .
O234 W67 O188 158(2) . .
O233 W67 O188 94(2) . .
O58 W67 O91 168.3(19) . .
O201 W67 O91 84.7(17) . .
O234 W67 O91 73.7(18) . .
O233 W67 O91 70.9(17) . .
O188 W67 O91 85.6(17) . .
O123 W68 O48 98.4(19) . .
O123 W68 O211 95.9(19) . .
O48 W68 O211 92.0(17) . .
O123 W68 O53 97(2) . .
O48 W68 O53 164(2) . .
O211 W68 O53 87.1(18) . .
O123 W68 O184 108(2) . .
O48 W68 O184 86.2(19) . .
O211 W68 O184 156.0(19) . .
O53 W68 O184 88.4(19) . .
O123 W68 O111 168.3(17) . .
O48 W68 O111 88.8(17) . .
O211 W68 O111 74.6(16) . .
O53 W68 O111 75.9(18) . .
O184 W68 O111 81.5(17) . .
O123 W68 Cs12 58.3(14) . .
O48 W68 Cs12 136.2(13) . .
O211 W68 Cs12 58.5(13) . .
O53 W68 Cs12 54.9(14) . .
O184 W68 Cs12 134.2(14) . .
O111 W68 Cs12 110.2(10) . .
O306 W69 O184 107(2) . .
O306 W69 O218 103(2) . .
O184 W69 O218 88.2(19) . .
O306 W69 O50 101(2) . .
O184 W69 O50 85(2) . .
O218 W69 O50 155(2) . .
O306 W69 O114 104(2) . .
O184 W69 O114 149(2) . .
O218 W69 O114 89(2) . .
O50 W69 O114 86(2) . .
O306 W69 O214 171(2) . .
O184 W69 O214 81.1(18) . .
O218 W69 O214 73.1(17) . .
O50 W69 O214 82.5(16) . .
O114 W69 O214 68.6(18) . .
O306 W69 Cs7 24.3(17) . .
O184 W69 Cs7 126.8(16) . .
O218 W69 Cs7 89.3(14) . .
O50 W69 Cs7 113.8(14) . .
O114 W69 Cs7 83.8(16) . .
O214 W69 Cs7 147.2(9) . .
O130 W70 O246 98(2) . .
O130 W70 O245 103(2) . .
O246 W70 O245 80(2) . .
O130 W70 O5 100(2) . .
O246 W70 O5 93(2) . .
O245 W70 O5 156.9(19) . .
O130 W70 O305 106(2) . .
O246 W70 O305 155(2) . .
O245 W70 O305 90(2) . .
O5 W70 O305 87(2) . .
O130 W70 O167 172.7(17) . .
O246 W70 O167 85.0(17) . .
O245 W70 O167 83.6(16) . .
O5 W70 O167 73.7(17) . .
O305 W70 O167 71.1(17) . .
O130 W70 Cs13 86.0(15) . 1_455
O246 W70 Cs13 132.3(15) . 1_455
O245 W70 Cs13 53.3(14) . 1_455
O5 W70 Cs13 132.9(14) . 1_455
O305 W70 Cs13 46.9(14) . 1_455
O167 W70 Cs13 96.4(9) . 1_455
O176 W71 O175 99(2) . .
O176 W71 O22 100(2) . .
O175 W71 O22 88(2) . .
O176 W71 O21 101(2) . .
O175 W71 O21 93(2) . .
O22 W71 O21 158.6(19) . .
O176 W71 O147 101(2) . .
O175 W71 O147 159.5(19) . .
O22 W71 O147 87.0(19) . .
O21 W71 O147 84.8(19) . .
O176 W71 O150 168(2) . .
O175 W71 O150 84.3(17) . .
O22 W71 O150 68.1(16) . .
O21 W71 O150 90.6(16) . .
O147 W71 O150 75.3(16) . .
O165 W72 O32 109(3) . .
O165 W72 O228 106(3) . .
O32 W72 O228 93(2) . .
O165 W72 O227 98(3) . .
O32 W72 O227 87.9(17) . .
O228 W72 O227 154.4(19) . .
O165 W72 O80 96(3) . .
O32 W72 O80 154.7(15) . .
O228 W72 O80 82.5(19) . .
O227 W72 O80 85.9(16) . .
O165 W72 O221 165(3) . .
O32 W72 O221 86.2(15) . .
O228 W72 O221 74.8(17) . .
O227 W72 O221 79.7(16) . .
O80 W72 O221 68.6(15) . .
O165 W72 Cs1 94(2) . .
O32 W72 Cs1 51.5(10) . .
O228 W72 Cs1 48.8(16) . .
O227 W72 Cs1 139.3(14) . .
O80 W72 Cs1 131.1(10) . .
O221 W72 Cs1 97.2(10) . .
O302 W73 O81 104(2) . .
O302 W73 O222 100(2) . .
O81 W73 O222 155.8(17) . .
O302 W73 O228 101(2) . .
O81 W73 O228 91(2) . .
O222 W73 O228 86(2) . .
O302 W73 O28 102(2) . .
O81 W73 O28 86.3(18) . .
O222 W73 O28 87(2) . .
O228 W73 O28 156.4(19) . .
O302 W73 O221 171(2) . .
O81 W73 O221 82.1(15) . .
O222 W73 O221 74.1(16) . .
O228 W73 O221 72.9(17) . .
O28 W73 O221 83.5(16) . .
O302 W73 Cs1 77.8(17) . .
O81 W73 Cs1 50.4(12) . .
O222 W73 Cs1 139.2(13) . .
O228 W73 Cs1 55.8(16) . .
O28 W73 Cs1 133.7(15) . .
O221 W73 Cs1 102.9(10) . .
O302 W73 Cs6 30.3(17) . .
O81 W73 Cs6 84.9(12) . .
O222 W73 Cs6 116.3(13) . .
O228 W73 Cs6 125.0(15) . .
O28 W73 Cs6 78.2(13) . .
O221 W73 Cs6 158.2(10) . .
Cs1 W73 Cs6 81.8(2) . .
O226 W74 O103 99(2) . .
O226 W74 O331 99(2) . .
O103 W74 O331 161.9(19) . .
O226 W74 O32 102.0(18) . .
O103 W74 O32 91.7(17) . .
O331 W74 O32 85.6(18) . .
O226 W74 O104 96.7(19) . .
O103 W74 O104 86.2(18) . .
O331 W74 O104 90.7(18) . .
O32 W74 O104 161.3(16) . .
O226 W74 O86 171(2) . .
O103 W74 O86 76.8(18) . .
O331 W74 O86 85.1(18) . .
O32 W74 O86 85.7(16) . .
O104 W74 O86 75.7(17) . .
O226 W74 Cs1 85.6(14) . .
O103 W74 Cs1 44.6(13) . .
O331 W74 Cs1 138.3(14) . .
O32 W74 Cs1 53.1(11) . .
O104 W74 Cs1 130.1(12) . .
O86 W74 Cs1 96.0(11) . .
O226 W74 Cs3 80.9(13) . .
O103 W74 Cs3 133.1(14) . .
O331 W74 Cs3 49.8(14) . .
O32 W74 Cs3 134.7(11) . .
O104 W74 Cs3 47.9(12) . .
O86 W74 Cs3 96.7(11) . .
Cs1 W74 Cs3 165.69(16) . .
O7 W76 O6 88.9(17) . .
O7 W76 O8 162.7(17) . .
O6 W76 O8 87.1(19) . .
O7 W76 O97 87.3(15) . .
O6 W76 O97 163.5(19) . .
O8 W76 O97 91.7(17) . .
O7 W76 O226 100.5(17) . .
O6 W76 O226 101(2) . .
O8 W76 O226 96.7(18) . .
O97 W76 O226 95.8(18) . .
O7 W76 O139 74.6(15) . .
O6 W76 O139 90.0(17) . .
O8 W76 O139 88.6(16) . .
O97 W76 O139 73.5(15) . .
O226 W76 O139 168.3(17) . .
O7 W76 Cs11 134.5(10) . .
O6 W76 Cs11 136.2(14) . .
O8 W76 Cs11 49.9(12) . .
O97 W76 Cs11 47.9(11) . .
O226 W76 Cs11 79.8(14) . .
O139 W76 Cs11 95.9(10) . .
O309 W77 O120 163.9(19) . .
O309 W77 O15 87.4(18) . .
O120 W77 O15 91.3(18) . .
O309 W77 O110 95.7(18) . .
O120 W77 O110 100.4(17) . .
O15 W77 O110 93.5(18) . .
O309 W77 O308 87.6(18) . .
O120 W77 O308 89.0(18) . .
O15 W77 O308 163.2(19) . .
O110 W77 O308 102.9(17) . .
O309 W77 O124 76.3(16) . .
O120 W77 O124 87.9(16) . .
O15 W77 O124 75.2(17) . .
O110 W77 O124 166.2(15) . .
O308 W77 O124 88.1(16) . .
O309 W77 Cs10 135.3(13) . .
O120 W77 Cs10 48.6(13) . .
O15 W77 Cs10 48.8(13) . .
O110 W77 Cs10 80.7(11) . .
O308 W77 Cs10 136.9(13) . .
O124 W77 Cs10 96.9(10) . .
O110 W78 O38 99.9(18) . .
O110 W78 O310 97.5(18) . .
O38 W78 O310 162.0(19) . .
O110 W78 O235 99.8(17) . .
O38 W78 O235 85.6(16) . .
O310 W78 O235 86.7(16) . .
O110 W78 O311 93.0(17) . .
O38 W78 O311 90.4(16) . .
O310 W78 O311 93.5(16) . .
O235 W78 O311 167.1(18) . .
O110 W78 O36 168.1(16) . .
O38 W78 O36 73.0(17) . .
O310 W78 O36 90.7(17) . .
O235 W78 O36 89.3(16) . .
O311 W78 O36 77.8(16) . .
O110 W78 Cs14 83.1(12) . .
O38 W78 Cs14 136.4(11) . .
O310 W78 Cs14 50.8(12) . .
O235 W78 Cs14 137.2(12) . .
O311 W78 Cs14 46.1(12) . .
O36 W78 Cs14 95.5(10) . .
O140 W79 O243 97.5(19) . .
O140 W79 O52 97.4(19) . .
O243 W79 O52 88.3(18) . .
O140 W79 O46 102(2) . .
O243 W79 O46 90.3(18) . .
O52 W79 O46 161.0(19) . .
O140 W79 O53 99(2) . .
O243 W79 O53 163.4(18) . .
O52 W79 O53 90.6(18) . .
O46 W79 O53 85.4(18) . .
O140 W79 O111 169.2(17) . .
O243 W79 O111 89.3(16) . .
O52 W79 O111 91.2(16) . .
O46 W79 O111 69.9(16) . .
O53 W79 O111 74.2(17) . .
O140 W79 Cs18 83.8(15) . .
O243 W79 Cs18 48.1(12) . .
O52 W79 Cs18 135.8(13) . .
O46 W79 Cs18 48.8(13) . .
O53 W79 Cs18 133.1(13) . .
O111 W79 Cs18 94.6(10) . .
O307 W81 O21 89.0(18) . .
O307 W81 O45 93.0(16) . .
O21 W81 O45 165.7(17) . .
O307 W81 O151 164.0(17) . .
O21 W81 O151 86.5(17) . .
O45 W81 O151 87.8(16) . .
O307 W81 O140 96.8(19) . .
O21 W81 O140 99.3(18) . .
O45 W81 O140 94.5(17) . .
O151 W81 O140 99.0(18) . .
O307 W81 O177 88.4(16) . .
O21 W81 O177 92.3(16) . .
O45 W81 O177 73.6(14) . .
O151 W81 O177 76.5(15) . .
O140 W81 O177 167.4(17) . .
O307 W81 Cs12 51.9(12) . .
O21 W81 Cs12 140.1(14) . .
O45 W81 Cs12 46.1(11) . .
O151 W81 Cs12 133.2(11) . .
O140 W81 Cs12 80.6(12) . .
O177 W81 Cs12 93.8(9) . .

loop_
_geom_bond_atom_site_label_1
_geom_bond_atom_site_label_2
_geom_bond_distance
_geom_bond_site_symmetry_2
Mn1 O43 2.04(4) .
Mn1 O161 2.07(5) .
Mn1 O44 2.07(4) .
Mn1 O210 2.08(4) .
Mn1 O136 2.09(4) .
Mn1 O186 2.14(4) .
Si6 O36 1.57(5) .
Si6 O91 1.61(4) .
Si6 O89 1.64(4) .
Si6 O107 1.64(5) .
Si4 O86 1.45(6) .
Si4 O84 1.54(4) .
Si4 O221 1.58(4) .
Si4 O30 1.65(4) .
Si1 O124 1.59(5) .
Si1 O238 1.59(4) .
Si1 O14 1.65(4) .
Si1 O194 1.66(4) .
Si3 O2 1.52(4) .
Si3 O133 1.58(4) .
Si3 O167 1.59(4) .
Si3 O139 1.64(4) .
Si2 O177 1.54(5) .
Si2 O178 1.62(5) .
Si2 O24 1.64(4) .
Si2 O150 1.70(4) .
Si5 O111 1.62(5) .
Si5 O112 1.64(4) .
Si5 O214 1.65(4) .
Si5 O198 1.68(4) .
O21 W71 1.87(5) .
O21 W81 1.98(4) .
O30 Ta10 2.23(4) .
O30 W10 2.35(4) .
O30 W25 2.45(4) .
O32 W72 1.83(4) .
O32 W74 1.95(4) .
O32 Cs1 3.53(4) .
O57 Ta6 1.88(3) .
O57 Ta8 1.89(3) .
O15 W77 1.99(4) .
O15 Ta9 2.00(4) .
O15 Cs10 3.44(4) .
O23 W46 1.73(4) .
O23 W43 2.13(4) .
O16 Ta8 1.85(4) .
O16 Ta9 1.99(4) .
O16 Cs10 3.36(4) .
O1 W17 1.86(4) .
O1 W49 1.98(4) .
O1 Cs13 3.23(4) 1_455
O39 W15 1.91(4) .
O39 W40 1.99(4) .
O52 W66 1.88(4) .
O52 W79 1.89(4) .
O29 W10 1.89(4) .
O29 Ta10 2.03(4) .
O29 Cs2 3.07(4) .
O29 K1 3.27(4) .
O6 W29 1.82(5) .
O6 W76 1.94(5) .
O14 Ta8 2.14(4) .
O14 W20 2.43(4) .
O14 W47 2.45(4) .
O40 Ta16 1.86(3) .
O40 Ta15 1.90(4) .
O3 W49 1.91(4) .
O3 Ta6 1.99(4) .
O36 W37 2.34(5) .
O36 Ta18 2.41(4) .
O36 W78 2.42(5) .
O25 W28 1.65(4) .
O25 Cs18 3.31(4) .
O18 W5 1.90(3) .
O18 Ta1 2.06(3) .
O18 K3 3.36(4) 2_666
O43 Ta9 1.77(4) .
O50 W36 1.85(5) .
O50 W69 1.96(5) .
O12 W39 1.93(3) .
O12 W44 1.94(4) .
O2 Ta6 2.27(4) .
O2 W17 2.45(4) .
O2 W49 2.46(5) .
O24 Ta1 2.22(3) .
O24 W5 2.38(4) .
O24 W6 2.46(4) .
O44 Ta3 1.81(4) .
O8 W41 1.83(4) .
O8 W76 1.94(4) .
O8 Cs11 3.54(4) .
O11 W39 1.91(4) .
O11 Ta7 1.98(4) .
O37 W51 1.90(4) .
O37 W42 1.97(4) .
O9 Ta1 1.90(3) .
O9 Ta5 1.90(4) .
O56 W61 1.86(4) .
O56 W32 1.94(4) .
O47 Ta13 1.87(5) .
O47 Ta14 1.99(4) .
O47 Cs18 3.24(4) .
O7 W76 1.91(3) .
O7 W52 1.96(3) .
O7 Cs3 3.24(3) .
O17 Ta2 1.92(4) .
O17 Ta3 1.96(4) .
O17 Cs12 3.21(4) .
O51 W66 1.65(4) .
O51 Cs2 3.41(5) 2_675
O58 W67 1.78(5) .
O35 Ta18 1.84(4) .
O35 Ta16 2.00(4) .
O35 Cs14 3.22(4) .
O10 Ta7 1.84(4) .
O10 Ta8 1.96(4) .
O31 W35 1.90(4) .
O31 W23 1.92(4) .
O27 W25 1.70(3) .
O27 K2 3.25(4) 1_565
O22 W71 1.86(4) .
O22 W43 1.90(4) .
O48 W68 1.85(4) .
O48 W36 2.02(4) .
O48 Cs14 3.63(4) .
O20 W43 1.90(4) .
O20 W5 1.93(3) .
O20 Cs5 3.40(4) 2_666
O19 W46 1.80(4) .
O19 W6 2.03(4) .
O55 W30 1.89(5) .
O55 W32 1.97(4) .
O53 W68 1.91(4) .
O53 W79 2.01(5) .
O53 Cs12 3.16(5) .
O45 W81 1.98(4) .
O45 Ta3 2.00(4) .
O45 Cs12 3.39(4) .
O59 W21 1.75(4) .
O28 W25 1.90(4) .
O28 W73 1.94(4) .
O49 W36 1.81(4) .
O38 W78 1.89(4) .
O38 W37 1.95(4) .
O38 Cs10 3.37(4) .
O33 Ta11 1.91(4) .
O33 Ta10 1.92(4) .
O33 K1 3.24(4) .
O46 Ta14 1.92(4) .
O46 W79 1.96(4) .
O46 Cs18 3.47(5) .
O26 W63 1.69(4) .
O26 Cs11 3.25(4) .
O5 W70 1.88(4) .
O5 W29 1.91(4) .
O13 W54 1.88(4) .
O13 W48 1.92(4) .
O4 W4 1.90(4) .
O4 Ta5 2.03(4) .
O34 Ta17 1.87(4) .
O34 Ta18 1.95(4) .
O34 Cs3 3.30(4) .
O97 W76 1.95(4) .
O97 Ta4 1.96(4) .
O97 Cs11 3.47(4) .
O93 W40 1.91(4) .
O93 Ta16 1.97(5) .
O93 Cs14 3.25(5) .
O87 Ta11 1.84(4) .
O87 Ta17 1.92(4) .
O95 W37 1.91(4) .
O95 Ta18 1.96(4) .
O95 Cs3 3.42(4) .
O95 Cs10 3.45(5) .
O86 W63 2.41(5) .
O86 W74 2.42(5) .
O86 Ta12 2.50(5) .
O96 W52 1.91(4) .
O96 Ta4 2.05(4) .
O96 Cs3 3.35(4) .
O96 Cs10 3.39(4) .
O99 Ta6 1.87(3) .
O99 Ta5 1.96(3) .
O91 W62 2.34(5) .
O91 W60 2.35(5) .
O91 W67 2.47(4) .
O80 W35 1.78(4) .
O80 W72 2.04(4) .
O83 W10 1.65(5) .
O83 Cs4 3.19(5) 1_565
O85 Ta11 1.86(4) .
O85 W50 1.91(4) .
O85 Cs3 3.35(5) .
O90 W15 1.71(5) .
O90 Cs4 3.12(4) 2_565
O89 Ta16 2.15(4) .
O89 W40 2.41(4) .
O89 W15 2.46(4) .
O92 W40 1.73(5) .
O92 Cs7 3.23(4) 2_665
O88 W42 1.88(4) .
O88 Ta17 2.05(4) .
O88 K1 3.38(5) 2_575
O81 W73 1.79(4) .
O81 W63 1.99(4) .
O81 Cs1 3.28(4) .
O82 W25 1.90(6) .
O82 W10 1.97(5) .
O82 Cs2 3.76(5) .
O98 Ta5 1.93(4) .
O98 Ta4 1.98(4) .
O98 Cs11 3.15(4) .
O84 Ta11 2.25(4) .
O84 W50 2.48(4) .
O84 W23 2.49(4) .
O94 Ta16 1.87(4) .
O94 Ta17 2.01(4) .
O128 W47 1.90(4) .
O128 W44 1.91(4) .
O128 Cs5 3.41(4) .
O124 W13 2.35(4) .
O124 W77 2.35(4) .
O124 Ta9 2.40(4) .
O111 Ta14 2.34(4) .
O111 W79 2.36(4) .
O111 W68 2.36(4) .
O136 Ta4 1.76(4) .
O123 W68 1.68(4) .
O123 Cs12 3.29(4) .
O110 W78 1.85(4) .
O110 W77 2.01(4) .
O138 Ta6 1.80(5) .
O138 Ta4 2.05(5) .
O138 Cs10 3.23(4) .
O117 W30 1.86(4) .
O117 Ta13 1.96(4) .
O117 Cs18 3.36(4) .
O117 Cs2 3.40(5) .
O135 W41 1.91(4) .
O135 Ta5 1.95(3) .
O135 Cs11 3.24(4) .
O137 W32 1.77(5) .
O120 W20 1.85(5) .
O120 W77 1.96(4) .
O120 Cs10 3.45(4) .
O140 W79 1.86(5) .
O140 W81 2.04(5) .
O148 W28 1.86(4) .
O148 W6 1.96(4) .
O148 Cs11 3.60(4) .
O144 W21 1.83(4) .
O144 W5 1.99(4) .
O115 W61 1.78(5) .
O150 W43 2.32(4) .
O150 W71 2.34(4) .
O150 W46 2.39(4) .
O133 Ta5 2.27(4) .
O133 W41 2.41(4) .
O133 W4 2.44(4) .
O106 W50 1.86(5) .
O141 W13 1.63(5) .
O141 Cs14 3.38(5) .
O119 W39 1.90(4) .
O119 W47 1.94(3) .
O116 W66 1.92(5) .
O116 W64 1.93(4) .
O116 Cs2 2.95(4) 2_675
O142 W20 1.73(4) .
O142 Cs6 3.10(4) 1_545
O142 Cs13 3.42(4) 2_666
O105 W25 1.91(4) .
O105 Ta10 1.99(4) .
O105 Cs18 3.22(5) .
O105 Cs2 3.43(4) .
O127 W48 1.88(4) .
O127 Ta7 1.98(4) .
O127 Cs12 3.21(4) .
O151 W28 1.95(4) .
O151 W81 2.01(4) .
O151 Cs18 3.20(4) .
O131 W29 1.87(5) .
O131 W53 1.93(5) .
O131 Cs1 3.48(4) 2_576
O126 W39 1.77(5) .
O126 K3 3.02(4) .
O139 W52 2.32(4) .
O139 W76 2.37(4) .
O139 Ta4 2.41(4) .
O107 Ta17 2.18(4) .
O107 W51 2.41(4) .
O107 W42 2.45(5) .
O129 W17 1.66(4) .
O129 Cs13 3.43(4) 2_666
O146 W43 1.78(5) .
O146 Cs5 3.22(5) 2_666
O104 W74 1.95(4) .
O104 Ta12 1.97(4) .
O104 Cs3 3.46(4) .
O134 W41 1.90(5) .
O134 W4 1.91(5) .
O134 Cs1 3.20(5) 2_576
O152 W60 1.83(7) .
O152 Cs7 3.01(7) 1_455
O152 Cs4 3.34(7) 2_565
O113 Ta14 1.88(4) .
O113 Ta15 1.93(5) .
O113 Cs14 3.27(4) .
O132 W29 1.84(4) .
O132 W41 1.95(4) .
O132 Cs1 3.46(4) 2_576
O103 W74 1.89(4) .
O103 W63 1.96(4) .
O103 Cs11 3.19(5) .
O103 Cs1 3.27(4) .
O118 W65 1.97(4) .
O118 W54 2.00(4) .
O101 W50 1.88(5) .
O101 W23 1.90(5) .
O121 Ta7 1.90(5) .
O121 Ta9 1.94(5) .
O121 Cs12 3.26(4) .
O149 W46 1.75(4) .
O149 Cs5 3.38(4) 1_565
O114 W64 1.79(6) .
O114 W69 2.00(6) .
O143 Ta2 1.86(3) .
O143 Ta7 1.93(3) .
O125 W54 1.72(5) .
O145 W5 1.63(4) .
O145 Cs5 3.30(4) 2_666
O130 W70 1.73(4) .
O112 Ta15 2.21(4) .
O112 W36 2.39(4) .
O112 W61 2.42(4) .
O147 W71 1.93(4) .
O147 W46 1.98(4) .
O108 W37 1.89(4) .
O108 W51 1.99(4) .
O108 Cs3 3.48(4) .
O109 W37 1.63(5) .
O109 Cs10 3.41(5) .
O122 W13 1.85(4) .
O122 Ta9 1.87(4) .
O122 Cs12 3.47(4) .
O122 Cs14 3.58(5) .
O167 W70 2.35(3) .
O167 W53 2.35(4) .
O167 W29 2.45(4) .
O183 W61 1.89(4) .
O183 W64 1.95(4) .
O201 W67 1.83(4) .
O201 W37 2.01(4) .
O170 W41 1.73(4) .
O168 W53 1.81(5) .
O168 W49 1.99(5) .
O168 Cs13 3.37(4) 1_455
O180 W28 1.90(4) .
O180 Ta3 1.95(4) .
O180 Cs11 3.38(4) .
O180 Cs18 3.40(4) .
O188 W51 1.83(4) .
O188 W67 1.93(5) .
O185 W30 1.91(4) .
O185 W66 1.96(4) .
O177 Ta3 2.37(4) .
O177 W81 2.39(4) .
O177 W28 2.44(4) .
O200 W17 1.93(5) .
O200 Ta6 2.01(4) .
O200 Cs10 3.11(5) .
O200 Cs13 3.36(4) 2_666
O198 Ta13 2.14(4) .
O198 W32 2.40(4) .
O198 W30 2.48(4) .
O220 W23 1.64(5) .
O190 W52 1.70(4) .
O190 Cs3 3.44(4) .
O199 W27 1.81(5) .
O192 W47 1.91(4) .
O192 Ta8 1.96(4) .
O205 W54 1.95(5) .
O205 W44 1.97(4) .
O171 W6 1.85(4) .
O171 Ta1 2.04(4) .
O171 Cs11 3.22(5) .
O197 W65 1.71(5) .
O197 K2 3.25(6) .
O197 Cs6 3.36(5) 1_545
O196 W44 1.88(5) .
O196 W65 1.94(6) .
O178 Ta2 2.19(4) .
O178 W21 2.38(5) .
O178 W27 2.46(4) .
O181 W32 1.84(5) .
O181 Ta13 1.99(5) .
O181 Cs2 3.28(5) .
O173 W21 1.90(4) .
O173 W43 1.91(4) .
O182 W61 1.94(4) .
O182 Ta15 2.12(5) .
O189 W42 1.56(6) .
O189 K1 3.29(5) 2_575
O189 Cs2 3.72(6) 2_575
O204 W53 1.73(4) .
O204 Cs6 3.11(4) 2_576
O193 W65 1.88(4) .
O193 W20 1.91(4) .
O193 Cs6 3.33(3) 1_545
O202 W15 1.91(4) .
O202 Ta16 1.97(4) .
O166 W23 1.86(4) .
O166 Ta11 2.09(5) .
O166 K1 3.30(4) .
O186 Ta14 1.74(4) .
O203 Ta13 1.89(4) .
O203 Ta10 1.90(4) .
O203 Cs2 3.56(4) .
O191 W20 1.99(4) .
O191 Ta8 2.02(4) .
O191 Cs10 3.18(5) .
O191 Cs13 3.23(4) 2_666
O187 W62 1.83(5) .
O187 W60 2.03(4) .
O175 W71 1.83(5) .
O175 W27 1.99(4) .
O169 W49 1.86(4) .
O169 W4 1.95(4) .
O161 Ta12 1.79(5) .
O165 W72 1.62(6) .
O162 Ta11 1.84(4) .
O162 Ta12 2.02(4) .
O162 Cs3 3.30(4) .
O195 W13 1.88(4) .
O195 W48 1.95(5) .
O195 Cs12 3.53(4) .
O172 W46 1.85(5) .
O172 W28 1.98(4) .
O176 W71 1.62(5) .
O179 W6 1.83(6) .
O179 W5 1.94(6) .
O164 W10 1.90(5) .
O164 W35 1.91(5) .
O164 Cs4 3.28(5) 1_565
O194 W44 2.32(4) .
O194 W54 2.35(4) .
O194 W65 2.41(4) .
O174 W21 1.88(3) .
O174 W27 1.94(4) .
O184 W69 1.84(5) .
O184 W68 1.94(5) .
O243 W79 1.89(4) .
O243 W30 1.93(4) .
O243 Cs18 3.47(4) .
O217 W30 1.66(4) .
O249 W27 1.84(4) .
O249 Ta2 2.01(4) .
O249 Cs12 3.37(5) .
O214 W64 2.30(4) .
O214 W69 2.35(4) .
O214 W66 2.39(4) .
O240 W54 1.81(4) .
O240 W13 1.99(4) .
O244 W49 1.74(5) .
O211 W68 1.89(4) .
O211 Ta14 2.00(4) .
O211 Cs12 3.28(4) .
O211 Cs14 3.56(4) .
O216 Ta15 1.90(4) .
O216 Ta13 1.95(4) .
O237 W15 1.89(4) .
O237 W60 1.98(4) .
O237 Cs4 3.26(5) 2_565
O229 W52 1.92(4) .
O229 W17 1.94(4) .
O229 Cs10 3.52(4) .
O248 Ta2 1.87(5) .
O248 Ta1 1.89(5) .
O248 K3 3.29(5) 2_666
O210 Ta18 1.78(3) .
O215 W32 1.85(4) .
O215 W64 1.91(4) .
O226 W74 1.87(5) .
O226 W76 1.99(5) .
O222 W73 1.91(5) .
O222 W35 1.97(4) .
O247 W29 1.67(5) .
O241 W44 1.77(4) .
O241 Cs5 3.25(4) .
O223 W35 1.71(5) .
O223 Cs4 3.29(4) 1_565
O250 W21 1.84(4) .
O250 Ta2 2.01(4) .
O250 K3 3.23(4) 2_666
O235 W62 1.85(4) .
O235 W78 1.97(4) .
O218 W66 1.91(5) .
O218 W69 1.91(4) .
O238 Ta7 2.22(4) .
O238 W48 2.39(4) .
O238 W39 2.51(4) .
O221 W35 2.33(4) .
O221 W72 2.41(4) .
O221 W73 2.46(4) .
O236 W62 1.82(4) .
O236 W40 1.96(4) .
O236 Cs7 3.28(4) 2_665
O225 W63 1.97(4) .
O225 Ta12 2.01(4) .
O225 Cs11 3.26(5) .
O225 Cs18 3.37(4) .
O212 W36 1.85(4) .
O212 Ta15 2.06(4) .
O212 Cs14 3.31(4) .
O219 W64 1.73(4) .
O219 K2 3.14(5) 2_665
O242 W47 1.69(4) .
O242 Cs5 3.34(4) .
O224 Ta10 1.90(5) .
O224 Ta12 1.97(4) .
O224 Cs18 3.19(4) .
O228 W72 1.89(5) .
O228 W73 1.93(5) .
O228 Cs1 3.42(6) .
O232 W51 1.78(5) .
O245 W70 1.86(5) .
O245 W17 1.90(5) .
O245 Cs13 3.55(5) 1_455
O233 W60 1.88(4) .
O233 W67 1.92(5) .
O231 W51 1.89(5) .
O231 Ta17 1.94(5) .
O231 Cs3 3.26(6) .
O239 W48 1.69(5) .
O213 W36 1.89(5) .
O213 W61 1.96(5) .
O234 W67 1.92(5) .
O234 W62 1.96(5) .
O227 W72 1.90(4) .
O227 W50 1.92(4) .
O246 W70 1.79(5) .
O246 W52 2.00(4) .
O314 W6 1.67(4) .
O303 W4 1.77(5) .
O311 W78 2.02(4) .
O311 Ta18 2.06(4) .
O311 Cs14 3.30(4) .
O304 W53 1.87(4) .
O304 W4 1.97(4) .
O304 Cs1 3.14(4) 2_576
O307 W27 1.88(4) .
O307 W81 1.92(4) .
O307 Cs12 3.60(4) .
O309 W77 1.92(4) .
O309 W13 2.05(4) .
O309 Cs14 3.25(4) .
O310 W40 1.88(4) .
O310 W78 1.94(4) .
O310 Cs14 3.48(4) .
O300 W63 1.87(4) .
O300 W25 1.97(5) .
O300 Cs18 3.57(4) .
O312 W15 1.87(5) .
O312 W42 1.99(5) .
O313 W62 1.62(6) .
O313 Cs7 3.01(6) 2_665
O313 Cs4 3.14(5) .
O301 W10 1.83(4) .
O301 W23 1.94(4) .
O306 W69 1.71(6) .
O306 Cs7 2.91(5) .
O302 W73 1.73(5) .
O302 Cs6 3.04(5) .
O305 W53 1.87(5) .
O305 W70 1.93(5) .
O305 Cs13 3.33(5) 1_455
O308 W65 1.72(5) .
O308 W77 2.06(5) .
O321 W39 1.91(4) .
O321 W48 1.93(5) .
Cs3 O331 3.52(5) .
Cs3 W52 3.875(6) .
Cs4 O90 3.12(4) 2_565
Cs4 O83 3.19(5) 1_545
Cs4 O62W 3.20(10) 2_565
Cs4 O237 3.26(5) 2_565
Cs4 O164 3.28(5) 1_545
Cs4 O223 3.29(4) 1_545
Cs4 O53W 3.31(8) 1_545
Cs4 O152 3.34(7) 2_565
Cs4 W15 4.046(7) 2_565
Cs4 W10 4.058(7) 1_545
Cs4 W35 4.136(7) 1_545
Cs5 O146 3.22(5) 2_666
Cs5 O24W 3.27(7) 2_566
Cs5 O145 3.30(4) 2_666
Cs5 O149 3.38(4) 1_545
Cs5 O20 3.40(4) 2_666
Cs5 W44 4.079(8) .
Cs5 W43 4.164(8) 2_666
Cs5 W5 4.175(8) 2_666
Cs5 W47 4.206(8) .
Cs1 O304 3.14(4) 2_576
Cs1 O134 3.20(5) 2_576
Cs1 O132 3.46(4) 2_576
Cs1 O131 3.48(4) 2_576
Cs1 O31W 3.71(4) .
Cs1 W4 4.002(7) 2_576
Cs1 W63 4.038(7) .
Cs1 W73 4.112(8) .
Cs2 O116 2.95(4) 2_675
Cs2 O51 3.41(5) 2_675
Cs2 O189 3.72(6) 2_575
Cs2 Ta10 4.031(6) .
Cs2 Ta13 4.101(7) .
Cs2 W66 4.114(7) 2_675
Cs6 O22W 2.78(5) .
Cs6 O142 3.10(4) 1_565
Cs6 O204 3.11(4) 2_576
Cs6 O193 3.33(3) 1_565
Cs6 O197 3.36(5) 1_565
Cs6 O23W 3.43(8) 2_576
Cs6 W20 4.061(9) 1_565
Cs6 W65 4.106(9) 1_565
Cs6 W73 4.407(10) .
Cs6 K2 5.40(2) 1_565
Cs7 O313 3.01(6) 2_665
Cs7 O152 3.01(7) 1_655
Cs7 O92 3.23(4) 2_665
Cs7 O236 3.28(4) 2_665
Cs7 O62W 3.42(10) 2_665
Cs7 W62 3.922(10) 2_665
Cs7 W40 4.064(10) 2_665
Cs7 W69 4.387(11) .
Cs7 Cs4 4.721(12) 2_665
Cs7 K2 4.73(3) 2_665
K3 O1W 2.27(7) .
K3 O2W 2.72(4) .
K3 O3W 3.03(4) 2_666
K3 O250 3.23(4) 2_666
K3 O248 3.29(5) 2_666
K3 O18 3.36(4) 2_666
K3 W39 3.996(16) .
K3 Ta2 4.145(16) 2_666
K3 Ta1 4.160(18) 2_666
K3 K3 4.66(3) 2_666
K1 O14W 2.20(7) .
K1 O12W 2.78(5) .
K1 O15W 2.79(4) .
K1 O189 3.29(5) 2_575
K1 O88 3.38(5) 2_575
K1 W42 4.016(18) 2_575
K1 Ta10 4.169(19) .
K1 K1 4.55(3) 2_575
K2 O219 3.14(5) 2_665
K2 O27 3.25(4) 1_545
K2 O50W 3.43(6) .
K2 Cs7 4.73(3) 2_665
K2 Cs6 5.40(2) 1_545
O333 W20 1.80(6) .
O333 W47 1.98(5) .
O331 W50 1.88(5) .
O331 W74 1.94(5) .
O332 Ta1 1.85(6) .
O332 Ta3 1.94(5) .
O332 Cs11 3.29(6) .
O27W O65W 0.54(5) .
O27W O54W 0.70(11) .
O26W O51W 0.55(5) .
O3W K3 3.03(4) 2_666
O42W O40W 0.80(5) .
O37W O68W 0.63(7) .
O46W O41W 0.88(5) .
O46W O10W 1.78(9) 2_675
O17W O52W 0.75(5) .
O43W O28W 1.06(8) .
O15W O14W 1.61(8) .
O41W O28W 1.43(8) 1_655
O28W O41W 1.43(8) 1_455
O2W O1W 1.61(8) .
O29W O64W 1.12(9) .
O20W Cs12 3.32(12) 1_455
O10W O46W 1.78(9) 2_675
O45W O13W 1.11(12) 2_575
O13W O45W 1.11(12) 2_575
O23W Cs6 3.43(8) 2_576
O33W Cs14 3.37(10) .
O24W Cs5 3.27(7) 2_566
O4W Cs13 3.18(7) .
Cs11 W63 3.796(6) .
Cs12 O80W 3.24(17) 1_655
Cs12 O20W 3.32(12) 1_655
Cs10 W37 3.885(6) .
Cs13 O1 3.23(4) 1_655
Cs13 O191 3.23(4) 2_666
Cs13 O305 3.33(5) 1_655
Cs13 O200 3.36(4) 2_666
Cs13 O168 3.37(4) 1_655
Cs13 O142 3.42(4) 2_666
Cs13 O129 3.43(4) 2_666
Cs13 O245 3.55(5) 1_655
Cs13 W17 4.033(6) 2_666
Cs13 W20 4.047(6) 2_666
Cs13 W49 4.188(6) 1_655
Cs18 W28 3.839(6) .
O54W O65W 1.00(10) .
O53W Cs4 3.31(8) 1_565
O60W O61W 0.56(6) .
O62W Cs4 3.20(10) 2_565
O62W Cs7 3.42(10) 2_665
O80W O90W 1.77(17) .
O80W Cs12 3.24(17) 1_455
O660 W60 1.79(6) .
O660 W42 2.04(6) .
O90W O92W 1.49(11) .
W5 Cs5 4.175(8) 2_666
W10 Cs4 4.058(7) 1_565
W4 Cs1 4.002(7) 2_576
Ta2 K3 4.145(16) 2_666
W15 Cs4 4.046(7) 2_565
W17 Cs13 4.033(6) 2_666
W17 Cs13 4.208(6) 1_455
W20 Cs13 4.047(6) 2_666
W20 Cs6 4.061(9) 1_545
Ta1 K3 4.160(18) 2_666
W29 Cs1 4.413(7) 2_576
W35 Cs4 4.136(7) 1_565
W40 Cs7 4.064(10) 2_665
W41 Cs1 4.264(7) 2_576
W42 K1 4.016(18) 2_575
W43 Cs5 4.164(8) 2_666
W49 Cs13 4.188(6) 1_455
W53 Cs1 4.148(7) 2_576
W53 Cs13 4.259(6) 1_455
W60 Cs4 4.218(7) 2_565
W62 Cs7 3.922(10) 2_665
W64 Cs2 4.322(8) 2_675
W65 Cs6 4.106(9) 1_545
W66 Cs2 4.114(7) 2_675
W70 Cs13 4.332(6) 1_455
